data_4109177
loop_
_publ_author_name
'Viswanathan Baskar'
'Maheswaran Shanmugam'
'Madeleine Helliwell'
'Simon J. Teat'
'Richard E. P. Winpenny'

_publ_section_title
;
 Reverse-Keggin Ions: Polycondensation of Antimonate Ligands Give
 Inorganic Cryptand
;
_journal_name_full 'Journal of the American Chemical Society'
_journal_page_first 3042
_journal_page_last 3043
_journal_paper_doi 10.1021/ja068214p
_journal_volume 129
_journal_year 2007
_chemical_formula_sum 'C76 H90 Mn5 N O42 Sb12'
_chemical_formula_weight 3425.19
_chemical_name_systematic
; 
 ? 
;
_space_group_IT_number 54
_symmetry_cell_setting orthorhombic
_symmetry_space_group_name_Hall '-P 2a 2ac'
_symmetry_space_group_name_H-M 'P c c a'
_atom_sites_solution_hydrogens geom
_atom_sites_solution_primary direct
_atom_sites_solution_secondary difmap
_audit_creation_method SHELXL-97
_cell_angle_alpha 90.00
_cell_angle_beta 90.00
_cell_angle_gamma 90.00
_cell_formula_units_Z 8
_cell_length_a 38.1126(17)
_cell_length_b 25.3743(11)
_cell_length_c 27.1887(12)
_cell_measurement_reflns_used 13725
_cell_measurement_temperature 150(2)
_cell_measurement_theta_max 20.65
_cell_measurement_theta_min 2.205
_cell_volume 26294(2)
_computing_cell_refinement 'Bruker SAINT'
_computing_data_collection 'Bruker APEX2'
_computing_data_reduction 'Bruker SAINT'
_computing_molecular_graphics 'Bruker SHELXTL'
_computing_publication_material 'Bruker SHELXTL and local programs'
_computing_structure_refinement 'Bruker SHELXTL'
_computing_structure_solution 'Bruker SHELXTL'
_diffrn_ambient_temperature 150(2)
_diffrn_measured_fraction_theta_full 0.996
_diffrn_measured_fraction_theta_max 0.996
_diffrn_measurement_device_type 'Bruker APEXII CCD diffractometer'
_diffrn_measurement_method '\w rotation with narrow frames'
_diffrn_radiation_monochromator 'silicon 111'
_diffrn_radiation_source 'Daresbury SRS station 9.8'
_diffrn_radiation_type synchrotron
_diffrn_radiation_wavelength 0.67090
_diffrn_reflns_av_R_equivalents 0.0536
_diffrn_reflns_av_sigmaI/netI 0.0287
_diffrn_reflns_limit_h_max 38
_diffrn_reflns_limit_h_min -38
_diffrn_reflns_limit_k_max 25
_diffrn_reflns_limit_k_min -25
_diffrn_reflns_limit_l_max 27
_diffrn_reflns_limit_l_min -27
_diffrn_reflns_number 108629
_diffrn_reflns_theta_full 19.60
_diffrn_reflns_theta_max 19.60
_diffrn_reflns_theta_min 1.26
_exptl_absorpt_coefficient_mu 2.947
_exptl_absorpt_correction_T_max 0.9627
_exptl_absorpt_correction_T_min 0.8092
_exptl_absorpt_correction_type multi-scan
_exptl_absorpt_process_details SADABS
_exptl_crystal_colour Colourless
_exptl_crystal_density_diffrn 1.731
_exptl_crystal_description Plate
_exptl_crystal_F_000 13008
_exptl_crystal_size_max 0.08
_exptl_crystal_size_mid 0.08
_exptl_crystal_size_min 0.01
_refine_diff_density_max 1.440
_refine_diff_density_min -0.860
_refine_diff_density_rms 0.155
_refine_ls_extinction_method none
_refine_ls_goodness_of_fit_ref 1.083
_refine_ls_hydrogen_treatment constr
_refine_ls_matrix_type full
_refine_ls_number_parameters 941
_refine_ls_number_reflns 13725
_refine_ls_number_restraints 475
_refine_ls_restrained_S_all 1.077
_refine_ls_R_factor_all 0.0824
_refine_ls_R_factor_gt 0.0613
_refine_ls_shift/su_max 0.009
_refine_ls_shift/su_mean 0.000
_refine_ls_structure_factor_coef Fsqd
_refine_ls_weighting_details 'calc w=1/[\s^2^(Fo^2^)+(0.0997P)^2^+304.3424P] where P=(Fo^2^+2Fc^2^)/3'
_refine_ls_weighting_scheme calc
_refine_ls_wR_factor_gt 0.1852
_refine_ls_wR_factor_ref 0.2058
_reflns_number_gt 10325
_reflns_number_total 13725
_reflns_threshold_expression >2sigma(I)
_cod_data_source_file ja068214psi20070119_111543.cif
_cod_data_source_block e132
_cod_database_code 4109177

loop_
_symmetry_equiv_pos_as_xyz
'x, y, z'
'-x+1/2, -y, z'
'-x, y, -z+1/2'
'x+1/2, -y, -z+1/2'
'-x, -y, -z'
'x-1/2, y, -z'
'x, -y, z-1/2'
'-x-1/2, y, z-1/2'

loop_
_atom_site_label
_atom_site_type_symbol
_atom_site_fract_x
_atom_site_fract_y
_atom_site_fract_z
_atom_site_U_iso_or_equiv
_atom_site_adp_type
_atom_site_occupancy
_atom_site_symmetry_multiplicity
_atom_site_calc_flag
_atom_site_refinement_flags
_atom_site_disorder_assembly
_atom_site_disorder_group
Sb1 Sb 0.38372(3) 0.17912(4) 0.42836(4) 0.0706(3) Uani 1 1 d . . .
Sb2 Sb 0.32550(3) 0.26095(4) 0.40673(3) 0.0667(3) Uani 1 1 d . A .
Sb3 Sb 0.44192(3) 0.20443(5) 0.50992(4) 0.0759(4) Uani 1 1 d . B .
Sb4 Sb 0.38425(3) 0.11546(4) 0.53005(4) 0.0721(3) Uani 1 1 d . B .
Sb5 Sb 0.32597(3) 0.13488(4) 0.60745(4) 0.0669(3) Uani 1 1 d . . .
Sb6 Sb 0.43924(3) 0.30915(5) 0.56853(4) 0.0806(4) Uani 1 1 d . . .
Sb7 Sb 0.37924(3) 0.32899(4) 0.64884(4) 0.0762(4) Uani 1 1 d . A .
Sb8 Sb 0.32393(3) 0.24248(4) 0.66870(3) 0.0683(3) Uani 1 1 d . A .
Sb9 Sb 0.37846(3) 0.39332(5) 0.54770(4) 0.0789(4) Uani 1 1 d . A .
Sb10 Sb 0.26539(3) 0.21908(4) 0.58640(3) 0.0616(3) Uani 1 1 d . A .
Sb11 Sb 0.32254(3) 0.36888(4) 0.46826(4) 0.0688(3) Uani 1 1 d . . .
Sb12 Sb 0.26543(3) 0.27963(4) 0.48773(3) 0.0601(3) Uani 1 1 d . A .
Mn4 Mn 0.28868(7) 0.36300(9) 0.60043(8) 0.0681(7) Uani 1 1 d . . .
Mn1 Mn 0.35288(6) 0.25275(8) 0.53827(7) 0.0614(6) Uani 1 1 d . . .
Mn5 Mn 0.29395(7) 0.13689(9) 0.47478(8) 0.0682(7) Uani 1 1 d . . .
Mn3 Mn 0.41376(7) 0.32292(11) 0.43374(9) 0.0828(8) Uani 1 1 d . . .
Mn2 Mn 0.41526(7) 0.18911(10) 0.64404(9) 0.0805(8) Uani 1 1 d . . .
O1 O 0.3831(3) 0.3111(4) 0.5704(3) 0.068(3) Uani 1 1 d . A .
O2 O 0.3859(3) 0.1972(4) 0.5063(3) 0.063(3) Uani 1 1 d . B .
O3 O 0.3215(2) 0.2865(4) 0.4837(3) 0.060(2) Uani 1 1 d . A .
O4 O 0.3220(3) 0.2171(4) 0.5919(3) 0.065(3) Uani 1 1 d . A .
O5 O 0.3089(4) 0.0630(5) 0.4393(5) 0.110(4) Uani 1 1 d U B .
O13A O 0.3093(6) 0.4375(9) 0.6416(9) 0.079(5) Uiso 0.50 1 d PU A 1
O13B O 0.2926(6) 0.4377(9) 0.6358(8) 0.066(5) Uiso 0.50 1 d PU A 2
O11 O 0.3322(3) 0.1229(4) 0.5350(3) 0.065(3) Uani 1 1 d . B .
O12 O 0.3266(3) 0.3813(4) 0.5410(4) 0.071(3) Uani 1 1 d . A .
O13 O 0.3777(3) 0.1420(4) 0.5995(3) 0.070(3) Uani 1 1 d . B .
O14 O 0.3746(3) 0.3660(4) 0.4789(4) 0.076(3) Uani 1 1 d . A .
O15 O 0.3774(3) 0.2575(4) 0.4169(3) 0.072(3) Uani 1 1 d . A .
O16 O 0.2749(3) 0.1443(3) 0.5995(3) 0.065(3) Uani 1 1 d . A .
O17 O 0.2737(3) 0.2427(4) 0.6546(3) 0.069(3) Uani 1 1 d . . .
O18 O 0.3274(3) 0.3162(4) 0.6433(3) 0.068(3) Uani 1 1 d . A .
O19 O 0.3277(3) 0.3378(4) 0.4022(3) 0.074(3) Uani 1 1 d . A .
O20 O 0.2722(3) 0.2063(3) 0.5141(3) 0.059(2) Uani 1 1 d . A .
O21 O 0.3299(3) 0.1661(4) 0.6736(3) 0.074(3) Uani 1 1 d . A .
O22 O 0.2697(3) 0.2926(3) 0.5602(3) 0.063(3) Uani 1 1 d . A .
O23 O 0.2751(3) 0.2559(4) 0.4198(3) 0.066(3) Uani 1 1 d . . .
O24 O 0.4352(3) 0.2816(4) 0.4991(4) 0.082(3) Uani 1 1 d . B .
O25 O 0.4295(3) 0.3218(4) 0.6382(4) 0.080(3) Uani 1 1 d . A .
O26 O 0.3319(3) 0.1868(4) 0.4326(3) 0.066(3) Uani 1 1 d . A .
O27 O 0.3811(3) 0.1085(4) 0.4582(4) 0.077(3) Uani 1 1 d . B .
O28 O 0.2719(3) 0.3552(4) 0.4746(3) 0.068(3) Uani 1 1 d . A .
O29 O 0.3739(3) 0.3984(4) 0.6191(4) 0.079(3) Uani 1 1 d . . .
O30 O 0.4337(3) 0.1907(4) 0.4395(4) 0.078(3) Uani 1 1 d . B .
O31 O 0.4357(3) 0.2318(4) 0.5791(4) 0.078(3) Uani 1 1 d . B .
O32 O 0.2500(3) 0.3443(4) 0.6594(4) 0.081(3) Uani 1 1 d . A .
O33 O 0.2573(3) 0.1524(4) 0.4131(3) 0.078(3) Uani 1 1 d . B .
O34 O 0.3755(3) 0.2509(4) 0.6602(4) 0.077(3) Uani 1 1 d . A .
O35 O 0.4293(3) 0.3806(5) 0.5458(4) 0.093(4) Uani 1 1 d . A .
O36 O 0.4527(3) 0.2818(5) 0.3888(5) 0.102(4) Uani 1 1 d . B .
O37 O 0.2462(3) 0.4036(4) 0.5589(4) 0.083(3) Uani 1 1 d . A .
O38 O 0.3976(4) 0.1464(5) 0.7091(4) 0.100(4) Uani 1 1 d . B .
O39 O 0.3950(4) 0.3645(6) 0.3676(5) 0.115(4) Uani 1 1 d . B .
O40 O 0.4524(4) 0.2338(5) 0.6910(5) 0.111(4) Uani 1 1 d . B .
O41 O 0.2523(3) 0.0948(4) 0.5144(4) 0.084(3) Uani 1 1 d . B .
O42 O 0.4346(3) 0.1321(4) 0.5324(4) 0.083(3) Uani 1 1 d . . .
O43 O 0.4510(4) 0.3870(5) 0.4479(5) 0.108(4) Uani 1 1 d . B .
O44 O 0.4561(3) 0.1285(5) 0.6308(5) 0.108(4) Uani 1 1 d . B .
C11 C 0.3905(10) 0.1423(14) 0.3607(11) 0.083(5) Uiso 0.33 1 d PGU B 1
C12 C 0.3772(9) 0.0924(14) 0.3511(12) 0.085(5) Uiso 0.33 1 d PGU B 1
H12 H 0.3659 0.0730 0.3764 0.101 Uiso 0.33 1 calc PR B 1
C13 C 0.3807(9) 0.0707(11) 0.3044(14) 0.090(6) Uiso 0.33 1 d PGU B 1
H13 H 0.3716 0.0365 0.2978 0.107 Uiso 0.33 1 calc PR B 1
C14 C 0.3973(9) 0.0989(14) 0.2673(11) 0.090(5) Uiso 0.33 1 d PGU B 1
H14 H 0.3997 0.0841 0.2354 0.108 Uiso 0.33 1 calc PR B 1
C15 C 0.4106(9) 0.1489(13) 0.2770(12) 0.089(5) Uiso 0.33 1 d PGU B 1
H15 H 0.4220 0.1682 0.2517 0.107 Uiso 0.33 1 calc PR B 1
C16 C 0.4072(9) 0.1706(11) 0.3237(14) 0.087(5) Uiso 0.33 1 d PGU B 1
H16 H 0.4162 0.2048 0.3303 0.104 Uiso 0.33 1 calc PR B 1
C11A C 0.3866(10) 0.1583(15) 0.3511(11) 0.082(5) Uiso 0.33 1 d PGU B 2
C12A C 0.3724(10) 0.1093(14) 0.3397(12) 0.087(5) Uiso 0.33 1 d PGU B 2
H12A H 0.3632 0.0876 0.3651 0.104 Uiso 0.33 1 calc PR B 2
C13A C 0.3716(9) 0.0921(11) 0.2912(14) 0.089(5) Uiso 0.33 1 d PGU B 2
H13A H 0.3619 0.0587 0.2834 0.107 Uiso 0.33 1 calc PR B 2
C14A C 0.3851(10) 0.1239(14) 0.2541(11) 0.091(6) Uiso 0.33 1 d PGU B 2
H14A H 0.3845 0.1121 0.2209 0.109 Uiso 0.33 1 calc PR B 2
C15A C 0.3993(9) 0.1728(13) 0.2654(12) 0.091(6) Uiso 0.33 1 d PGU B 2
H15A H 0.4085 0.1945 0.2400 0.109 Uiso 0.33 1 calc PR B 2
C16A C 0.4001(10) 0.1900(11) 0.3140(14) 0.087(5) Uiso 0.33 1 d PGU B 2
H16A H 0.4098 0.2235 0.3217 0.104 Uiso 0.33 1 calc PR B 2
C11B C 0.3889(10) 0.1549(15) 0.3563(10) 0.082(5) Uiso 0.33 1 d PGU B 3
C12B C 0.3601(7) 0.1348(14) 0.3310(13) 0.082(5) Uiso 0.33 1 d PGU B 3
H12B H 0.3384 0.1301 0.3475 0.099 Uiso 0.33 1 calc PR B 3
C13B C 0.3632(7) 0.1215(13) 0.2816(13) 0.086(5) Uiso 0.33 1 d PGU B 3
H13B H 0.3435 0.1077 0.2644 0.104 Uiso 0.33 1 calc PR B 3
C14B C 0.3950(9) 0.1283(14) 0.2575(10) 0.089(5) Uiso 0.33 1 d PGU B 3
H14B H 0.3971 0.1192 0.2237 0.107 Uiso 0.33 1 calc PR B 3
C15B C 0.4237(7) 0.1484(14) 0.2827(13) 0.089(5) Uiso 0.33 1 d PGU B 3
H15B H 0.4455 0.1530 0.2662 0.107 Uiso 0.33 1 calc PR B 3
C16B C 0.4207(8) 0.1617(14) 0.3321(13) 0.086(5) Uiso 0.33 1 d PGU B 3
H16B H 0.4403 0.1754 0.3494 0.103 Uiso 0.33 1 calc PR B 3
C21 C 0.3186(9) 0.2419(13) 0.3294(9) 0.068(4) Uiso 0.33 1 d PGU A 1
C22 C 0.3171(9) 0.1901(11) 0.3128(11) 0.071(5) Uiso 0.33 1 d PGU A 1
H22 H 0.3199 0.1618 0.3353 0.085 Uiso 0.33 1 calc PR A 1
C23 C 0.3114(8) 0.1798(9) 0.2632(12) 0.076(5) Uiso 0.33 1 d PGU A 1
H23 H 0.3103 0.1445 0.2518 0.091 Uiso 0.33 1 calc PR A 1
C24 C 0.3073(9) 0.2213(12) 0.2303(9) 0.075(5) Uiso 0.33 1 d PGU A 1
H24 H 0.3034 0.2143 0.1964 0.090 Uiso 0.33 1 calc PR A 1
C25 C 0.3088(9) 0.2730(10) 0.2469(11) 0.071(5) Uiso 0.33 1 d PGU A 1
H25 H 0.3060 0.3014 0.2244 0.085 Uiso 0.33 1 calc PR A 1
C26 C 0.3145(8) 0.2833(10) 0.2965(12) 0.067(5) Uiso 0.33 1 d PGU A 1
H26 H 0.3156 0.3187 0.3079 0.080 Uiso 0.33 1 calc PR A 1
C21A C 0.3204(9) 0.2480(14) 0.3310(9) 0.068(4) Uiso 0.33 1 d PGU A 2
C22A C 0.3040(9) 0.2036(12) 0.3120(12) 0.074(5) Uiso 0.33 1 d PGU A 2
H22A H 0.2953 0.1772 0.3336 0.089 Uiso 0.33 1 calc PR A 2
C23A C 0.3003(8) 0.1977(10) 0.2615(12) 0.076(5) Uiso 0.33 1 d PGU A 2
H23A H 0.2891 0.1673 0.2485 0.092 Uiso 0.33 1 calc PR A 2
C24A C 0.3131(9) 0.2363(12) 0.2299(9) 0.075(5) Uiso 0.33 1 d PGU A 2
H24A H 0.3106 0.2323 0.1953 0.090 Uiso 0.33 1 calc PR A 2
C25A C 0.3295(9) 0.2808(11) 0.2489(11) 0.073(5) Uiso 0.33 1 d PGU A 2
H25A H 0.3383 0.3071 0.2273 0.087 Uiso 0.33 1 calc PR A 2
C26A C 0.3332(8) 0.2866(11) 0.2995(12) 0.070(5) Uiso 0.33 1 d PGU A 2
H26A H 0.3444 0.3170 0.3125 0.084 Uiso 0.33 1 calc PR A 2
C21B C 0.3252(8) 0.2559(13) 0.3313(8) 0.067(5) Uiso 0.33 1 d PGU A 3
C22B C 0.2931(6) 0.2459(12) 0.3089(10) 0.067(5) Uiso 0.33 1 d PGU A 3
H22B H 0.2726 0.2416 0.3284 0.080 Uiso 0.33 1 calc PR A 3
C23B C 0.2909(6) 0.2424(12) 0.2579(10) 0.069(5) Uiso 0.33 1 d PGU A 3
H23B H 0.2690 0.2356 0.2427 0.083 Uiso 0.33 1 calc PR A 3
C24B C 0.3209(8) 0.2488(12) 0.2294(8) 0.070(5) Uiso 0.33 1 d PGU A 3
H24B H 0.3194 0.2463 0.1946 0.084 Uiso 0.33 1 calc PR A 3
C25B C 0.3530(6) 0.2587(11) 0.2518(10) 0.067(6) Uiso 0.33 1 d PGU A 3
H25B H 0.3735 0.2631 0.2323 0.080 Uiso 0.33 1 calc PR A 3
C26B C 0.3552(6) 0.2623(12) 0.3027(10) 0.064(5) Uiso 0.33 1 d PGU A 3
H26B H 0.3771 0.2691 0.3180 0.077 Uiso 0.33 1 calc PR A 3
C31 C 0.4948(7) 0.1895(13) 0.5022(14) 0.109(6) Uiso 0.400(19) 1 d PGU B 1
C32 C 0.5117(9) 0.2004(16) 0.4581(11) 0.109(6) Uiso 0.400(19) 1 d PGU B 1
H32 H 0.4984 0.2080 0.4294 0.131 Uiso 0.400(19) 1 calc PR B 1
C33 C 0.5482(9) 0.2003(15) 0.4558(11) 0.113(6) Uiso 0.400(19) 1 d PGU B 1
H33 H 0.5597 0.2078 0.4256 0.136 Uiso 0.400(19) 1 calc PR B 1
C34 C 0.5677(7) 0.1894(14) 0.4977(14) 0.114(6) Uiso 0.400(19) 1 d PGU B 1
H34 H 0.5926 0.1893 0.4962 0.137 Uiso 0.400(19) 1 calc PR B 1
C35 C 0.5508(10) 0.1785(13) 0.5419(12) 0.116(6) Uiso 0.400(19) 1 d PGU B 1
H35 H 0.5642 0.1709 0.5706 0.139 Uiso 0.400(19) 1 calc PR B 1
C36 C 0.5144(10) 0.1786(11) 0.5441(10) 0.113(6) Uiso 0.400(19) 1 d PGU B 1
H36 H 0.5028 0.1711 0.5743 0.136 Uiso 0.400(19) 1 calc PR B 1
C31A C 0.4989(5) 0.2000(9) 0.4994(9) 0.104(5) Uiso 0.600(19) 1 d PGU B 2
C32A C 0.5151(6) 0.2378(8) 0.4702(8) 0.113(6) Uiso 0.600(19) 1 d PGU B 2
H32A H 0.5015 0.2644 0.4547 0.136 Uiso 0.600(19) 1 calc PR B 2
C33A C 0.5513(6) 0.2365(9) 0.4636(8) 0.117(6) Uiso 0.600(19) 1 d PGU B 2
H33A H 0.5624 0.2623 0.4436 0.140 Uiso 0.600(19) 1 calc PR B 2
C34A C 0.5712(5) 0.1975(10) 0.4863(9) 0.114(6) Uiso 0.600(19) 1 d PGU B 2
H34A H 0.5959 0.1966 0.4818 0.137 Uiso 0.600(19) 1 calc PR B 2
C35A C 0.5549(6) 0.1598(8) 0.5155(10) 0.117(6) Uiso 0.600(19) 1 d PGU B 2
H35A H 0.5685 0.1332 0.5310 0.140 Uiso 0.600(19) 1 calc PR B 2
C36A C 0.5187(6) 0.1611(8) 0.5221(10) 0.113(6) Uiso 0.600(19) 1 d PGU B 2
H36A H 0.5076 0.1353 0.5420 0.136 Uiso 0.600(19) 1 calc PR B 2
C41 C 0.3899(6) 0.0356(7) 0.5399(9) 0.092(5) Uiso 0.537(13) 1 d PGU B 1
C42 C 0.4207(5) 0.0121(9) 0.5564(9) 0.103(6) Uiso 0.537(13) 1 d PGU B 1
H42 H 0.4406 0.0331 0.5638 0.124 Uiso 0.537(13) 1 calc PR B 1
C43 C 0.4222(5) -0.0423(10) 0.5623(9) 0.111(6) Uiso 0.537(13) 1 d PGU B 1
H43 H 0.4432 -0.0584 0.5736 0.133 Uiso 0.537(13) 1 calc PR B 1
C44 C 0.3931(7) -0.0731(7) 0.5516(9) 0.110(6) Uiso 0.537(13) 1 d PGU B 1
H44 H 0.3941 -0.1103 0.5556 0.132 Uiso 0.537(13) 1 calc PR B 1
C45 C 0.3623(5) -0.0496(9) 0.5350(9) 0.105(6) Uiso 0.537(13) 1 d PGU B 1
H45 H 0.3424 -0.0706 0.5277 0.126 Uiso 0.537(13) 1 calc PR B 1
C46 C 0.3608(5) 0.0048(9) 0.5292(9) 0.098(6) Uiso 0.537(13) 1 d PGU B 1
H46 H 0.3397 0.0209 0.5179 0.117 Uiso 0.537(13) 1 calc PR B 1
C41A C 0.3889(6) 0.0341(8) 0.5497(10) 0.092(5) Uiso 0.463(13) 1 d PGU B 2
C42A C 0.4025(7) 0.0199(10) 0.5952(9) 0.095(6) Uiso 0.463(13) 1 d PGU B 2
H42A H 0.4069 0.0461 0.6194 0.114 Uiso 0.463(13) 1 calc PR B 2
C43A C 0.4096(7) -0.0327(11) 0.6055(8) 0.103(7) Uiso 0.463(13) 1 d PGU B 2
H43A H 0.4188 -0.0424 0.6366 0.123 Uiso 0.463(13) 1 calc PR B 2
C44A C 0.4031(7) -0.0711(8) 0.5702(11) 0.104(6) Uiso 0.463(13) 1 d PGU B 2
H44A H 0.4079 -0.1071 0.5772 0.124 Uiso 0.463(13) 1 calc PR B 2
C45A C 0.3895(7) -0.0569(10) 0.5246(9) 0.107(6) Uiso 0.463(13) 1 d PGU B 2
H45A H 0.3851 -0.0831 0.5005 0.129 Uiso 0.463(13) 1 calc PR B 2
C46A C 0.3824(6) -0.0043(11) 0.5143(8) 0.096(5) Uiso 0.463(13) 1 d PGU B 2
H46A H 0.3731 0.0054 0.4832 0.115 Uiso 0.463(13) 1 calc PR B 2
C51 C 0.3262(5) 0.0565(6) 0.6306(7) 0.080(5) Uiso 0.519(12) 1 d PGU B 1
C52 C 0.2962(4) 0.0261(8) 0.6240(6) 0.082(5) Uiso 0.519(12) 1 d PGU B 1
H52 H 0.2766 0.0402 0.6069 0.099 Uiso 0.519(12) 1 calc PR B 1
C53 C 0.2949(5) -0.0249(8) 0.6425(8) 0.088(5) Uiso 0.519(12) 1 d PGU B 1
H53 H 0.2744 -0.0457 0.6380 0.106 Uiso 0.519(12) 1 calc PR B 1
C54 C 0.3236(5) -0.0456(6) 0.6675(7) 0.090(5) Uiso 0.519(12) 1 d PGU B 1
H54 H 0.3226 -0.0805 0.6802 0.108 Uiso 0.519(12) 1 calc PR B 1
C55 C 0.3535(4) -0.0152(8) 0.6741(6) 0.087(6) Uiso 0.519(12) 1 d PGU B 1
H55 H 0.3731 -0.0293 0.6913 0.104 Uiso 0.519(12) 1 calc PR B 1
C56 C 0.3549(5) 0.0358(8) 0.6557(8) 0.079(5) Uiso 0.519(12) 1 d PGU B 1
H56 H 0.3754 0.0566 0.6602 0.095 Uiso 0.519(12) 1 calc PR B 1
C51A C 0.3196(6) 0.0554(6) 0.6331(8) 0.078(5) Uiso 0.481(12) 1 d PGU B 2
C52A C 0.3103(5) 0.0181(8) 0.5980(6) 0.079(5) Uiso 0.481(12) 1 d PGU B 2
H52A H 0.3063 0.0286 0.5649 0.095 Uiso 0.481(12) 1 calc PR B 2
C53A C 0.3070(6) -0.0346(7) 0.6112(7) 0.088(5) Uiso 0.481(12) 1 d PGU B 2
H53A H 0.3006 -0.0600 0.5872 0.106 Uiso 0.481(12) 1 calc PR B 2
C54A C 0.3129(6) -0.0499(7) 0.6596(8) 0.093(6) Uiso 0.481(12) 1 d PGU B 2
H54A H 0.3106 -0.0859 0.6687 0.112 Uiso 0.481(12) 1 calc PR B 2
C55A C 0.3221(6) -0.0126(9) 0.6947(7) 0.094(6) Uiso 0.481(12) 1 d PGU B 2
H55A H 0.3262 -0.0231 0.7278 0.113 Uiso 0.481(12) 1 calc PR B 2
C56A C 0.3255(6) 0.0400(8) 0.6815(8) 0.086(5) Uiso 0.481(12) 1 d PGU B 2
H56A H 0.3318 0.0655 0.7055 0.104 Uiso 0.481(12) 1 calc PR B 2
C61 C 0.4956(6) 0.3241(12) 0.5784(11) 0.121(6) Uiso 0.54 1 d PGU B 1
C62 C 0.5147(8) 0.2871(9) 0.6050(10) 0.123(6) Uiso 0.54 1 d PGU B 1
H62 H 0.5031 0.2575 0.6190 0.148 Uiso 0.54 1 calc PR B 1
C63 C 0.5507(8) 0.2933(11) 0.6110(11) 0.133(7) Uiso 0.54 1 d PGU B 1
H63 H 0.5637 0.2680 0.6292 0.159 Uiso 0.54 1 calc PR B 1
C64 C 0.5676(6) 0.3365(13) 0.5904(12) 0.139(6) Uiso 0.54 1 d PGU B 1
H64 H 0.5922 0.3408 0.5945 0.167 Uiso 0.54 1 calc PR B 1
C65 C 0.5485(9) 0.3735(10) 0.5638(11) 0.139(7) Uiso 0.54 1 d PGU B 1
H65 H 0.5601 0.4031 0.5497 0.167 Uiso 0.54 1 calc PR B 1
C66 C 0.5126(9) 0.3673(11) 0.5578(11) 0.131(6) Uiso 0.54 1 d PGU B 1
H66 H 0.4995 0.3926 0.5396 0.157 Uiso 0.54 1 calc PR B 1
C61A C 0.4912(7) 0.3240(13) 0.5782(13) 0.121(6) Uiso 0.46 1 d PGU B 2
C62A C 0.5080(9) 0.3138(13) 0.6225(11) 0.127(7) Uiso 0.46 1 d PGU B 2
H62A H 0.4947 0.3041 0.6506 0.152 Uiso 0.46 1 calc PR B 2
C63A C 0.5443(9) 0.3180(13) 0.6257(11) 0.133(6) Uiso 0.46 1 d PGU B 2
H63A H 0.5558 0.3111 0.6561 0.160 Uiso 0.46 1 calc PR B 2
C64A C 0.5638(7) 0.3323(14) 0.5846(14) 0.137(6) Uiso 0.46 1 d PGU B 2
H64A H 0.5886 0.3352 0.5868 0.165 Uiso 0.46 1 calc PR B 2
C65A C 0.5470(10) 0.3424(13) 0.5403(11) 0.134(6) Uiso 0.46 1 d PGU B 2
H65A H 0.5603 0.3522 0.5121 0.161 Uiso 0.46 1 calc PR B 2
C66A C 0.5107(10) 0.3383(11) 0.5370(10) 0.126(7) Uiso 0.46 1 d PGU B 2
H66A H 0.4992 0.3452 0.5067 0.152 Uiso 0.46 1 calc PR B 2
C71 C 0.3854(8) 0.3591(10) 0.7191(8) 0.113(6) Uiso 0.544(13) 1 d PGU A 1
C72 C 0.4180(6) 0.3594(10) 0.7420(10) 0.118(6) Uiso 0.544(13) 1 d PGU A 1
H72 H 0.4379 0.3452 0.7256 0.141 Uiso 0.544(13) 1 calc PR A 1
C73 C 0.4215(6) 0.3806(11) 0.7889(10) 0.132(8) Uiso 0.544(13) 1 d PGU A 1
H73 H 0.4438 0.3809 0.8046 0.158 Uiso 0.544(13) 1 calc PR A 1
C74 C 0.3925(8) 0.4014(10) 0.8129(8) 0.131(6) Uiso 0.544(13) 1 d PGU A 1
H74 H 0.3949 0.4159 0.8450 0.157 Uiso 0.544(13) 1 calc PR A 1
C75 C 0.3599(6) 0.4011(10) 0.7900(10) 0.126(6) Uiso 0.544(13) 1 d PGU A 1
H75 H 0.3400 0.4153 0.8064 0.152 Uiso 0.544(13) 1 calc PR A 1
C76 C 0.3563(6) 0.3799(11) 0.7431(10) 0.116(6) Uiso 0.544(13) 1 d PGU A 1
H76 H 0.3340 0.3797 0.7275 0.139 Uiso 0.544(13) 1 calc PR A 1
C71A C 0.3777(5) 0.3570(13) 0.7205(10) 0.114(6) Uiso 0.456(13) 1 d PGU A 2
C72A C 0.3860(5) 0.3225(9) 0.7584(13) 0.116(6) Uiso 0.456(13) 1 d PGU A 2
H72A H 0.3930 0.2874 0.7511 0.140 Uiso 0.456(13) 1 calc PR A 2
C73A C 0.3842(6) 0.3393(12) 0.8070(11) 0.126(7) Uiso 0.456(13) 1 d PGU A 2
H73A H 0.3899 0.3156 0.8329 0.151 Uiso 0.456(13) 1 calc PR A 2
C74A C 0.3741(7) 0.3906(13) 0.8177(10) 0.128(7) Uiso 0.456(13) 1 d PGU A 2
H74A H 0.3728 0.4021 0.8509 0.154 Uiso 0.456(13) 1 calc PR A 2
C75A C 0.3658(8) 0.4252(10) 0.7797(13) 0.125(6) Uiso 0.456(13) 1 d PGU A 2
H75A H 0.3588 0.4603 0.7870 0.150 Uiso 0.456(13) 1 calc PR A 2
C76A C 0.3676(7) 0.4084(12) 0.7311(11) 0.118(6) Uiso 0.456(13) 1 d PGU A 2
H76A H 0.3619 0.4320 0.7052 0.142 Uiso 0.456(13) 1 calc PR A 2
C81 C 0.3231(6) 0.2505(9) 0.7445(6) 0.078(5) Uiso 0.50 1 d PGU A 1
C82 C 0.2898(5) 0.2553(9) 0.7646(8) 0.082(5) Uiso 0.50 1 d PGU A 1
H82 H 0.2698 0.2573 0.7437 0.098 Uiso 0.50 1 calc PR A 1
C83 C 0.2856(4) 0.2572(9) 0.8154(8) 0.093(5) Uiso 0.50 1 d PGU A 1
H83 H 0.2628 0.2605 0.8292 0.111 Uiso 0.50 1 calc PR A 1
C84 C 0.3147(6) 0.2543(9) 0.8460(6) 0.094(6) Uiso 0.50 1 d PGU A 1
H84 H 0.3119 0.2557 0.8806 0.113 Uiso 0.50 1 calc PR A 1
C85 C 0.3481(5) 0.2495(9) 0.8258(8) 0.084(6) Uiso 0.50 1 d PGU A 1
H85 H 0.3680 0.2475 0.8467 0.101 Uiso 0.50 1 calc PR A 1
C86 C 0.3523(4) 0.2476(8) 0.7750(8) 0.076(6) Uiso 0.50 1 d PGU A 1
H86 H 0.3751 0.2443 0.7612 0.091 Uiso 0.50 1 calc PR A 1
C81B C 0.3133(5) 0.2539(8) 0.7447(7) 0.079(5) Uiso 0.50 1 d PGU A 2
C82B C 0.3005(5) 0.3028(8) 0.7592(8) 0.089(5) Uiso 0.50 1 d PGU A 2
H82B H 0.2962 0.3294 0.7353 0.107 Uiso 0.50 1 calc PR A 2
C83B C 0.2939(5) 0.3128(7) 0.8086(9) 0.098(6) Uiso 0.50 1 d PGU A 2
H83B H 0.2852 0.3462 0.8185 0.117 Uiso 0.50 1 calc PR A 2
C84B C 0.3002(6) 0.2739(10) 0.8435(7) 0.100(6) Uiso 0.50 1 d PGU A 2
H84B H 0.2957 0.2807 0.8773 0.120 Uiso 0.50 1 calc PR A 2
C85B C 0.3129(6) 0.2250(8) 0.8290(8) 0.096(5) Uiso 0.50 1 d PGU A 2
H85B H 0.3172 0.1984 0.8528 0.115 Uiso 0.50 1 calc PR A 2
C86B C 0.3195(5) 0.2150(7) 0.7796(9) 0.086(5) Uiso 0.50 1 d PGU A 2
H86B H 0.3282 0.1816 0.7696 0.104 Uiso 0.50 1 calc PR A 2
C91 C 0.3816(6) 0.4779(6) 0.5428(8) 0.099(5) Uiso 0.595(13) 1 d PGU A 1
C92 C 0.3515(4) 0.5081(9) 0.5488(8) 0.101(5) Uiso 0.595(13) 1 d PGU A 1
H92 H 0.3293 0.4915 0.5517 0.121 Uiso 0.595(13) 1 calc PR A 1
C93 C 0.3539(5) 0.5628(8) 0.5506(8) 0.104(5) Uiso 0.595(13) 1 d PGU A 1
H93 H 0.3333 0.5834 0.5547 0.124 Uiso 0.595(13) 1 calc PR A 1
C94 C 0.3864(6) 0.5872(6) 0.5463(8) 0.110(6) Uiso 0.595(13) 1 d PGU A 1
H94 H 0.3881 0.6245 0.5475 0.132 Uiso 0.595(13) 1 calc PR A 1
C95 C 0.4165(5) 0.5569(9) 0.5403(9) 0.114(6) Uiso 0.595(13) 1 d PGU A 1
H95 H 0.4387 0.5736 0.5374 0.137 Uiso 0.595(13) 1 calc PR A 1
C96 C 0.4141(5) 0.5023(9) 0.5386(8) 0.106(6) Uiso 0.595(13) 1 d PGU A 1
H96 H 0.4347 0.4816 0.5345 0.127 Uiso 0.595(13) 1 calc PR A 1
C91A C 0.3808(7) 0.4695(9) 0.5309(12) 0.100(5) Uiso 0.405(13) 1 d PGU A 2
C92A C 0.3689(7) 0.5032(13) 0.5676(9) 0.101(6) Uiso 0.405(13) 1 d PGU A 2
H92A H 0.3589 0.4892 0.5968 0.121 Uiso 0.405(13) 1 calc PR A 2
C93A C 0.3716(8) 0.5574(12) 0.5615(10) 0.105(6) Uiso 0.405(13) 1 d PGU A 2
H93A H 0.3635 0.5805 0.5866 0.126 Uiso 0.405(13) 1 calc PR A 2
C94A C 0.3862(8) 0.5779(9) 0.5188(12) 0.110(6) Uiso 0.405(13) 1 d PGU A 2
H94A H 0.3881 0.6150 0.5146 0.131 Uiso 0.405(13) 1 calc PR A 2
C95A C 0.3981(8) 0.5442(13) 0.4821(10) 0.108(8) Uiso 0.405(13) 1 d PGU A 2
H95A H 0.4081 0.5582 0.4529 0.130 Uiso 0.405(13) 1 calc PR A 2
C96A C 0.3954(7) 0.4900(12) 0.4882(10) 0.105(6) Uiso 0.405(13) 1 d PGU A 2
H96A H 0.4035 0.4669 0.4631 0.126 Uiso 0.405(13) 1 calc PR A 2
C101 C 0.2100(2) 0.2193(4) 0.5946(3) 0.076(3) Uani 1 1 d GU . .
C102 C 0.1927(3) 0.1719(3) 0.6026(4) 0.085(3) Uani 1 1 d GU B .
H102 H 0.2053 0.1397 0.6019 0.102 Uiso 1 1 calc R . .
C103 C 0.1568(3) 0.1717(4) 0.6116(4) 0.092(4) Uani 1 1 d GU B .
H103 H 0.1449 0.1393 0.6171 0.110 Uiso 1 1 calc R . .
C104 C 0.1382(2) 0.2189(5) 0.6127(4) 0.094(4) Uani 1 1 d GU B .
H104 H 0.1137 0.2187 0.6188 0.112 Uiso 1 1 calc R . .
C105 C 0.1556(3) 0.2663(4) 0.6047(4) 0.088(4) Uani 1 1 d GU B .
H105 H 0.1430 0.2985 0.6054 0.106 Uiso 1 1 calc R . .
C106 C 0.1915(3) 0.2665(3) 0.5957(3) 0.079(3) Uani 1 1 d GU B .
H106 H 0.2034 0.2989 0.5902 0.095 Uiso 1 1 calc R . .
C111 C 0.3201(3) 0.4506(6) 0.4440(6) 0.080(5) Uiso 0.558(12) 1 d PGU B 1
C112 C 0.3515(3) 0.4696(7) 0.4251(8) 0.086(5) Uiso 0.558(12) 1 d PGU B 1
H112 H 0.3707 0.4463 0.4202 0.104 Uiso 0.558(12) 1 calc PR B 1
C113 C 0.3549(3) 0.5227(8) 0.4134(5) 0.098(7) Uiso 0.558(12) 1 d PGU B 1
H113 H 0.3763 0.5357 0.4005 0.118 Uiso 0.558(12) 1 calc PR B 1
C114 C 0.3267(3) 0.5567(6) 0.4205(6) 0.094(6) Uiso 0.558(12) 1 d PGU B 1
H114 H 0.3290 0.5930 0.4125 0.113 Uiso 0.558(12) 1 calc PR B 1
C115 C 0.2953(2) 0.5377(5) 0.4394(8) 0.093(5) Uiso 0.558(12) 1 d PGU B 1
H115 H 0.2761 0.5610 0.4443 0.112 Uiso 0.558(12) 1 calc PR B 1
C116 C 0.2920(2) 0.4846(5) 0.4511(6) 0.086(5) Uiso 0.558(12) 1 d PGU B 1
H116 H 0.2705 0.4716 0.4640 0.103 Uiso 0.558(12) 1 calc PR B 1
C11C C 0.3146(6) 0.4431(8) 0.4404(9) 0.082(5) Uiso 0.442(12) 1 d PGU B 2
C11D C 0.3203(7) 0.4558(9) 0.3913(9) 0.086(6) Uiso 0.442(12) 1 d PGU B 2
H11D H 0.3264 0.4290 0.3684 0.103 Uiso 0.442(12) 1 calc PR B 2
C11E C 0.3172(7) 0.5078(10) 0.3757(7) 0.097(7) Uiso 0.442(12) 1 d PGU B 2
H11F H 0.3211 0.5165 0.3421 0.116 Uiso 0.442(12) 1 calc PR B 2
C11G C 0.3084(7) 0.5470(8) 0.4091(9) 0.087(6) Uiso 0.442(12) 1 d PGU B 2
H11G H 0.3063 0.5825 0.3985 0.104 Uiso 0.442(12) 1 calc PR B 2
C11H C 0.3027(6) 0.5343(9) 0.4582(8) 0.091(5) Uiso 0.442(12) 1 d PGU B 2
H11H H 0.2967 0.5611 0.4811 0.110 Uiso 0.442(12) 1 calc PR B 2
C11I C 0.3058(6) 0.4824(10) 0.4738(7) 0.082(5) Uiso 0.442(12) 1 d PGU B 2
H11I H 0.3020 0.4737 0.5074 0.099 Uiso 0.442(12) 1 calc PR B 2
C121 C 0.2108(2) 0.2746(4) 0.4779(3) 0.073(3) Uani 1 1 d GU . .
C122 C 0.1945(3) 0.2256(3) 0.4754(3) 0.077(3) Uani 1 1 d GU B .
H122 H 0.2080 0.1944 0.4792 0.092 Uiso 1 1 calc R . .
C123 C 0.1586(3) 0.2223(3) 0.4673(3) 0.086(3) Uani 1 1 d GU B .
H123 H 0.1475 0.1888 0.4656 0.104 Uiso 1 1 calc R . .
C124 C 0.1389(2) 0.2680(4) 0.4616(4) 0.092(4) Uani 1 1 d GU B .
H124 H 0.1143 0.2657 0.4561 0.111 Uiso 1 1 calc R . .
C125 C 0.1551(3) 0.3170(4) 0.4641(4) 0.092(4) Uani 1 1 d GU B .
H125 H 0.1417 0.3482 0.4603 0.110 Uiso 1 1 calc R . .
C126 C 0.1911(2) 0.3203(3) 0.4722(3) 0.082(3) Uani 1 1 d GU B .
H126 H 0.2022 0.3537 0.4739 0.099 Uiso 1 1 calc R . .
N21S N 0.2458(12) 0.3911(18) 0.7521(17) 0.066(12) Uiso 0.25 1 d PDU . .
C21S C 0.2447(18) 0.390(3) 0.7890(17) 0.093(15) Uiso 0.25 1 d PDU . .
C22S C 0.248(2) 0.382(3) 0.8472(17) 0.111(18) Uiso 0.25 1 d PDU . .
H22C H 0.2336 0.3527 0.8576 0.167 Uiso 0.25 1 calc P . .
H22D H 0.2408 0.4144 0.8642 0.167 Uiso 0.25 1 calc P . .
H22E H 0.2729 0.3748 0.8554 0.167 Uiso 0.25 1 calc P . .
N31S N 0.2362(13) 0.112(2) 0.2809(17) 0.098(13) Uiso 0.25 1 d PDU C 1
C31S C 0.2508(9) 0.1029(17) 0.3108(14) 0.089(14) Uiso 0.25 1 d PDU C 1
C32S C 0.2799(12) 0.076(2) 0.3456(11) 0.055(12) Uiso 0.25 1 d PDU C 1
H32B H 0.2751 0.0381 0.3484 0.083 Uiso 0.25 1 calc P D 1
H32C H 0.2791 0.0921 0.3783 0.083 Uiso 0.25 1 calc P E 1
H32D H 0.3032 0.0812 0.3312 0.083 Uiso 0.25 1 calc P F 1
O2WS O 0.2441(12) 0.1173(18) 0.2242(17) 0.087(11) Uiso 0.25 1 d PU G 2
O3WS O 0.2715(6) 0.0006(9) 0.4901(9) 0.088(6) Uiso 0.50 1 d PU . .
N1X N 0.5725(9) 0.200(2) 0.7177(19) 0.214(18) Uiso 0.50 1 d PDU . .
C1X C 0.5525(7) 0.187(2) 0.6964(18) 0.179(16) Uiso 0.50 1 d PDU . .
C2X C 0.5135(6) 0.1757(14) 0.6769(17) 0.147(15) Uiso 0.50 1 d PDU . .
H2X1 H 0.4965 0.1864 0.7020 0.221 Uiso 0.50 1 calc P . .
H2X2 H 0.5110 0.1379 0.6703 0.221 Uiso 0.50 1 calc P . .
H2X3 H 0.5093 0.1956 0.6466 0.221 Uiso 0.50 1 calc P . .
O4X O 0.2960(9) 0.5288(13) 0.6556(13) 0.145(10) Uiso 0.50 1 d PU A .
C3X C 0.2500 0.5000 0.5978(10) 0.102(7) Uiso 1 2 d SU . .
C4X C 0.3051(9) -0.0411(14) 0.4213(13) 0.083(9) Uiso 0.50 1 d PU B .
C5X C 0.2838(9) 0.4837(15) 0.6248(14) 0.090(6) Uiso 0.50 1 d PU . .
C6X C 0.2930(10) 0.0080(16) 0.4541(15) 0.101(5) Uiso 0.50 1 d PU . .
O7X O 0.4352(14) 0.318(2) 0.298(2) 0.107(16) Uiso 0.25 1 d P . .
O8X O 0.5144(15) 0.376(2) 0.402(2) 0.118(18) Uiso 0.25 1 d P . .
O2S O 0.2284(11) 0.5047(17) 0.5798(16) 0.077(9) Uiso 0.25 1 d PU . .

loop_
_atom_site_aniso_label
_atom_site_aniso_U_11
_atom_site_aniso_U_22
_atom_site_aniso_U_33
_atom_site_aniso_U_23
_atom_site_aniso_U_13
_atom_site_aniso_U_12
Sb1 0.0816(8) 0.0810(8) 0.0491(6) -0.0096(5) -0.0010(5) 0.0183(6)
Sb2 0.0843(8) 0.0818(7) 0.0341(6) 0.0017(5) 0.0016(5) 0.0179(6)
Sb3 0.0800(8) 0.0865(8) 0.0613(7) -0.0036(6) -0.0061(6) 0.0164(6)
Sb4 0.0939(8) 0.0656(7) 0.0570(7) -0.0043(5) -0.0078(6) 0.0223(6)
Sb5 0.1031(9) 0.0556(6) 0.0420(6) 0.0037(5) -0.0079(5) 0.0139(6)
Sb6 0.0921(9) 0.0815(8) 0.0681(8) -0.0013(6) -0.0092(6) 0.0039(6)
Sb7 0.1080(9) 0.0680(7) 0.0526(7) -0.0064(5) -0.0105(6) 0.0081(6)
Sb8 0.1096(9) 0.0616(7) 0.0338(6) 0.0009(5) -0.0053(5) 0.0128(6)
Sb9 0.1027(9) 0.0683(7) 0.0656(7) 0.0046(6) -0.0009(6) 0.0032(6)
Sb10 0.0975(8) 0.0557(6) 0.0316(5) 0.0030(4) 0.0011(5) 0.0144(5)
Sb11 0.0931(8) 0.0666(7) 0.0466(6) 0.0116(5) 0.0060(5) 0.0144(6)
Sb12 0.0848(7) 0.0638(6) 0.0318(5) 0.0038(4) 0.0013(5) 0.0165(5)
Mn4 0.1078(19) 0.0549(13) 0.0415(13) -0.0006(10) 0.0016(12) 0.0159(13)
Mn1 0.0856(17) 0.0585(14) 0.0401(13) 0.0004(10) -0.0046(11) 0.0133(11)
Mn5 0.0937(18) 0.0705(15) 0.0405(13) -0.0077(11) -0.0034(12) 0.0103(13)
Mn3 0.0926(19) 0.0923(19) 0.0635(16) 0.0083(14) 0.0087(14) 0.0088(15)
Mn2 0.102(2) 0.0810(17) 0.0583(15) 0.0039(13) -0.0208(14) 0.0158(15)
O1 0.092(7) 0.060(6) 0.051(6) 0.000(5) -0.004(5) 0.003(5)
O2 0.088(7) 0.063(6) 0.039(5) -0.009(5) -0.006(5) 0.017(5)
O3 0.076(7) 0.065(6) 0.038(5) 0.006(4) 0.000(5) 0.014(5)
O4 0.103(8) 0.054(6) 0.036(5) 0.005(4) 0.001(5) 0.015(5)
O5 0.126(7) 0.110(7) 0.094(7) -0.028(6) -0.018(6) 0.037(6)
O11 0.087(7) 0.059(6) 0.051(6) -0.003(5) -0.010(5) 0.014(5)
O12 0.093(8) 0.064(6) 0.056(6) 0.006(5) 0.005(5) 0.013(5)
O13 0.101(8) 0.065(6) 0.045(6) -0.002(5) -0.014(5) 0.015(6)
O14 0.111(9) 0.067(7) 0.052(6) -0.001(5) 0.003(6) 0.003(6)
O15 0.090(8) 0.080(7) 0.046(6) 0.001(5) 0.004(5) 0.015(6)
O16 0.103(8) 0.051(6) 0.039(5) 0.005(4) -0.001(5) 0.014(5)
O17 0.111(8) 0.066(6) 0.030(5) 0.001(4) 0.005(5) 0.015(6)
O18 0.099(8) 0.058(6) 0.048(6) -0.004(5) -0.006(5) 0.013(5)
O19 0.105(8) 0.076(7) 0.040(6) 0.008(5) 0.006(5) 0.018(6)
O20 0.089(7) 0.057(6) 0.030(5) 0.002(4) 0.002(5) 0.013(5)
O21 0.122(9) 0.067(6) 0.035(5) 0.006(5) -0.013(5) 0.012(6)
O22 0.104(8) 0.051(6) 0.033(5) 0.003(4) 0.002(5) 0.021(5)
O23 0.082(7) 0.081(7) 0.036(5) 0.000(5) -0.010(5) 0.027(5)
O24 0.098(8) 0.081(7) 0.067(7) 0.001(6) -0.008(6) 0.012(6)
O25 0.090(8) 0.087(7) 0.064(7) -0.012(6) -0.014(6) 0.008(6)
O26 0.083(7) 0.070(6) 0.045(6) -0.003(5) 0.001(5) 0.019(5)
O27 0.088(8) 0.078(7) 0.065(7) -0.013(6) 0.001(6) 0.024(6)
O28 0.093(7) 0.064(6) 0.045(6) 0.014(5) 0.008(5) 0.013(5)
O29 0.114(9) 0.058(6) 0.065(7) -0.010(5) -0.005(6) 0.000(6)
O30 0.079(7) 0.089(8) 0.066(7) -0.009(6) -0.001(5) 0.019(6)
O31 0.090(8) 0.085(7) 0.060(7) -0.007(6) -0.015(6) 0.011(6)
O32 0.109(8) 0.080(7) 0.055(6) 0.007(5) 0.020(6) 0.024(6)
O33 0.102(8) 0.087(8) 0.044(6) -0.006(5) -0.005(5) 0.014(6)
O34 0.098(8) 0.086(8) 0.047(6) 0.004(5) -0.012(5) 0.016(6)
O35 0.099(9) 0.089(8) 0.092(9) 0.013(7) -0.004(7) -0.008(7)
O36 0.099(9) 0.121(10) 0.086(9) 0.001(7) 0.012(7) 0.015(8)
O37 0.106(8) 0.084(7) 0.060(7) 0.011(6) 0.010(6) 0.028(6)
O38 0.134(10) 0.099(9) 0.067(8) 0.018(7) -0.013(7) 0.008(8)
O39 0.141(12) 0.125(11) 0.077(9) 0.025(8) 0.003(8) 0.014(9)
O40 0.129(11) 0.131(11) 0.072(8) -0.011(8) -0.026(8) -0.001(9)
O41 0.108(8) 0.085(7) 0.061(7) 0.005(6) 0.002(6) 0.008(7)
O42 0.097(8) 0.090(8) 0.062(7) 0.001(6) -0.011(6) 0.028(6)
O43 0.116(10) 0.104(9) 0.106(10) 0.002(8) 0.015(8) -0.009(8)
O44 0.118(10) 0.108(10) 0.097(9) 0.005(8) -0.017(8) 0.025(8)
C101 0.097(8) 0.081(7) 0.051(7) 0.003(6) 0.004(6) 0.012(6)
C102 0.100(8) 0.087(7) 0.069(7) -0.004(7) -0.004(7) 0.009(7)
C103 0.101(8) 0.096(7) 0.079(7) -0.005(7) -0.009(7) 0.003(7)
C104 0.099(8) 0.107(8) 0.075(7) -0.004(7) -0.001(7) 0.012(7)
C105 0.101(8) 0.099(7) 0.064(7) 0.002(7) 0.006(7) 0.023(7)
C106 0.098(7) 0.088(7) 0.053(7) 0.007(6) 0.013(6) 0.021(6)
C121 0.093(7) 0.075(7) 0.050(6) 0.003(6) 0.004(6) 0.020(6)
C122 0.095(7) 0.082(7) 0.054(7) 0.002(6) 0.004(6) 0.015(6)
C123 0.095(7) 0.091(7) 0.074(7) 0.003(7) -0.002(7) 0.010(7)
C124 0.095(8) 0.094(7) 0.089(8) 0.002(7) -0.008(7) 0.008(6)
C125 0.095(7) 0.090(7) 0.090(8) 0.003(7) -0.009(7) 0.014(7)
C126 0.093(7) 0.079(7) 0.075(7) 0.005(7) -0.007(7) 0.019(6)

loop_
_atom_type_symbol
_atom_type_description
_atom_type_scat_dispersion_real
_atom_type_scat_dispersion_imag
_atom_type_scat_source
C C 0.0033 0.0016 'International Tables Vol C Tables 4.2.6.8 and 6.1.1.4'
H H 0.0000 0.0000 'International Tables Vol C Tables 4.2.6.8 and 6.1.1.4'
N N 0.0061 0.0033 'International Tables Vol C Tables 4.2.6.8 and 6.1.1.4'
O O 0.0106 0.0060 'International Tables Vol C Tables 4.2.6.8 and 6.1.1.4'
Mn Mn 0.3368 0.7283 'International Tables Vol C Tables 4.2.6.8 and 6.1.1.4'
Sb Sb -0.5866 1.5461 'International Tables Vol C Tables 4.2.6.8 and 6.1.1.4'

loop_
_geom_angle_atom_site_label_1
_geom_angle_atom_site_label_2
_geom_angle_atom_site_label_3
_geom_angle
_geom_angle_site_symmetry_1
_geom_angle_site_symmetry_3
O30 Sb1 O27 97.0(4) . .
O30 Sb1 O26 161.1(4) . .
O27 Sb1 O26 90.9(4) . .
O30 Sb1 O15 89.5(4) . .
O27 Sb1 O15 161.8(4) . .
O26 Sb1 O15 78.1(4) . .
O30 Sb1 C11B 95.7(11) . .
O27 Sb1 C11B 97.2(11) . .
O26 Sb1 C11B 100.3(10) . .
O15 Sb1 C11B 99.1(11) . .
O30 Sb1 C11 94.8(11) . .
O27 Sb1 C11 87.9(11) . .
O26 Sb1 C11 102.7(11) . .
O15 Sb1 C11 108.6(11) . .
C11B Sb1 C11 9.6(16) . .
O30 Sb1 C11A 97.9(11) . .
O27 Sb1 C11A 100.4(10) . .
O26 Sb1 C11A 97.5(11) . .
O15 Sb1 C11A 95.6(10) . .
C11B Sb1 C11A 4.1(16) . .
C11 Sb1 C11A 13.4(15) . .
O30 Sb1 O2 77.2(4) . .
O27 Sb1 O2 77.9(4) . .
O26 Sb1 O2 87.7(4) . .
O15 Sb1 O2 87.0(4) . .
C11B Sb1 O2 170.8(11) . .
C11 Sb1 O2 162.6(11) . .
C11A Sb1 O2 174.5(11) . .
O30 Sb1 Sb2 128.9(3) . .
O27 Sb1 Sb2 130.8(3) . .
O26 Sb1 Sb2 39.9(3) . .
O15 Sb1 Sb2 39.4(3) . .
C11B Sb1 Sb2 95.0(10) . .
C11 Sb1 Sb2 102.8(10) . .
C11A Sb1 Sb2 90.9(10) . .
O2 Sb1 Sb2 94.1(2) . .
O30 Sb1 Sb3 35.5(3) . .
O27 Sb1 Sb3 86.1(3) . .
O26 Sb1 Sb3 128.9(3) . .
O15 Sb1 Sb3 89.5(3) . .
C11B Sb1 Sb3 130.7(10) . .
C11 Sb1 Sb3 128.1(11) . .
C11A Sb1 Sb3 133.2(10) . .
O2 Sb1 Sb3 41.8(3) . .
Sb2 Sb1 Sb3 119.58(4) . .
O30 Sb1 Sb4 86.3(3) . .
O27 Sb1 Sb4 35.5(3) . .
O26 Sb1 Sb4 90.3(3) . .
O15 Sb1 Sb4 128.9(3) . .
C11B Sb1 Sb4 132.0(11) . .
C11 Sb1 Sb4 122.5(10) . .
C11A Sb1 Sb4 135.5(10) . .
O2 Sb1 Sb4 42.5(2) . .
Sb2 Sb1 Sb4 120.47(4) . .
Sb3 Sb1 Sb4 59.92(4) . .
O19 Sb2 O23 96.9(4) . .
O19 Sb2 O15 90.5(4) . .
O23 Sb2 O15 160.5(4) . .
O19 Sb2 O26 160.7(4) . .
O23 Sb2 O26 89.6(4) . .
O15 Sb2 O26 78.0(4) . .
O19 Sb2 C21B 90.0(9) . .
O23 Sb2 C21B 99.9(8) . .
O15 Sb2 C21B 98.1(8) . .
O26 Sb2 C21B 106.9(9) . .
O19 Sb2 C21A 95.7(10) . .
O23 Sb2 C21A 94.5(10) . .
O15 Sb2 C21A 102.7(10) . .
O26 Sb2 C21A 102.0(10) . .
C21B Sb2 C21A 7.4(14) . .
O19 Sb2 C21 99.6(9) . .
O23 Sb2 C21 92.5(9) . .
O15 Sb2 C21 104.1(9) . .
O26 Sb2 C21 98.3(9) . .
C21B Sb2 C21 11.5(12) . .
C21A Sb2 C21 4.2(16) . .
O19 Sb2 O3 76.6(4) . .
O23 Sb2 O3 77.2(4) . .
O15 Sb2 O3 87.1(4) . .
O26 Sb2 O3 87.2(3) . .
C21B Sb2 O3 165.7(9) . .
C21A Sb2 O3 167.7(10) . .
C21 Sb2 O3 168.3(9) . .
O19 Sb2 Sb1 130.5(3) . .
O23 Sb2 Sb1 128.7(3) . .
O15 Sb2 Sb1 40.1(3) . .
O26 Sb2 Sb1 39.1(3) . .
C21B Sb2 Sb1 98.7(9) . .
C21A Sb2 Sb1 98.5(10) . .
C21 Sb2 Sb1 96.9(9) . .
O3 Sb2 Sb1 93.8(2) . .
O19 Sb2 Sb11 35.3(3) . .
O23 Sb2 Sb11 85.8(3) . .
O15 Sb2 Sb11 90.0(3) . .
O26 Sb2 Sb11 128.0(3) . .
C21B Sb2 Sb11 125.0(9) . .
C21A Sb2 Sb11 130.0(9) . .
C21 Sb2 Sb11 133.6(9) . .
O3 Sb2 Sb11 41.4(2) . .
Sb1 Sb2 Sb11 119.89(4) . .
O19 Sb2 Sb12 85.8(3) . .
O23 Sb2 Sb12 35.5(3) . .
O15 Sb2 Sb12 128.1(3) . .
O26 Sb2 Sb12 89.1(3) . .
C21B Sb2 Sb12 133.6(8) . .
C21A Sb2 Sb12 129.2(10) . .
C21 Sb2 Sb12 127.6(9) . .
O3 Sb2 Sb12 41.7(2) . .
Sb1 Sb2 Sb12 118.66(4) . .
Sb11 Sb2 Sb12 59.46(3) . .
O42 Sb3 O30 96.6(4) . .
O42 Sb3 O24 161.6(5) . .
O30 Sb3 O24 90.6(4) . .
O42 Sb3 O31 90.8(4) . .
O30 Sb3 O31 161.2(4) . .
O24 Sb3 O31 77.6(4) . .
O42 Sb3 C31 90.0(10) . .
O30 Sb3 C31 91.4(11) . .
O24 Sb3 C31 106.8(10) . .
O31 Sb3 C31 105.8(10) . .
O42 Sb3 O2 77.9(4) . .
O30 Sb3 O2 77.4(4) . .
O24 Sb3 O2 87.2(4) . .
O31 Sb3 O2 87.4(4) . .
C31 Sb3 O2 162.3(9) . .
O42 Sb3 C31A 97.8(7) . .
O30 Sb3 C31A 91.3(7) . .
O24 Sb3 C31A 99.0(7) . .
O31 Sb3 C31A 104.8(7) . .
C31 Sb3 C31A 7.8(13) . .
O2 Sb3 C31A 167.2(7) . .
O42 Sb3 Sb6 129.7(3) . .
O30 Sb3 Sb6 130.2(3) . .
O24 Sb3 Sb6 39.7(3) . .
O31 Sb3 Sb6 39.0(3) . .
C31 Sb3 Sb6 104.0(9) . .
O2 Sb3 Sb6 93.7(2) . .
C31A Sb3 Sb6 98.2(6) . .
O42 Sb3 Sb4 35.4(3) . .
O30 Sb3 Sb4 86.1(3) . .
O24 Sb3 Sb4 129.0(3) . .
O31 Sb3 Sb4 90.1(3) . .
C31 Sb3 Sb4 124.1(10) . .
O2 Sb3 Sb4 42.5(2) . .
C31A Sb3 Sb4 131.8(6) . .
Sb6 Sb3 Sb4 119.63(5) . .
O42 Sb3 Sb1 85.9(3) . .
O30 Sb3 Sb1 35.1(3) . .
O24 Sb3 Sb1 90.3(3) . .
O31 Sb3 Sb1 129.2(3) . .
C31 Sb3 Sb1 124.8(10) . .
O2 Sb3 Sb1 42.4(2) . .
C31A Sb3 Sb1 125.8(6) . .
Sb6 Sb3 Sb1 120.34(4) . .
Sb4 Sb3 Sb1 60.04(4) . .
O42 Sb4 O27 96.3(4) . .
O42 Sb4 O11 161.2(4) . .
O27 Sb4 O11 90.9(4) . .
O42 Sb4 O13 91.0(4) . .
O27 Sb4 O13 162.1(4) . .
O11 Sb4 O13 77.4(4) . .
O42 Sb4 C41 96.0(7) . .
O27 Sb4 C41 92.7(8) . .
O11 Sb4 C41 100.9(7) . .
O13 Sb4 C41 102.7(7) . .
O42 Sb4 C41A 96.8(7) . .
O27 Sb4 C41A 99.6(8) . .
O11 Sb4 C41A 99.0(6) . .
O13 Sb4 C41A 95.7(8) . .
C41 Sb4 C41A 7.0(11) . .
O42 Sb4 O2 77.1(4) . .
O27 Sb4 O2 78.0(4) . .
O11 Sb4 O2 87.6(4) . .
O13 Sb4 O2 87.8(4) . .
C41 Sb4 O2 167.6(7) . .
C41A Sb4 O2 173.0(6) . .
O42 Sb4 Sb5 130.0(3) . .
O27 Sb4 Sb5 130.2(3) . .
O11 Sb4 Sb5 39.4(3) . .
O13 Sb4 Sb5 39.1(3) . .
C41 Sb4 Sb5 98.3(7) . .
C41A Sb4 Sb5 92.5(6) . .
O2 Sb4 Sb5 94.0(2) . .
O42 Sb4 Sb3 35.2(3) . .
O27 Sb4 Sb3 86.2(3) . .
O11 Sb4 Sb3 128.8(3) . .
O13 Sb4 Sb3 90.5(3) . .
C41 Sb4 Sb3 130.2(7) . .
C41A Sb4 Sb3 131.8(6) . .
O2 Sb4 Sb3 41.9(3) . .
Sb5 Sb4 Sb3 119.77(4) . .
O42 Sb4 Sb1 85.8(3) . .
O27 Sb4 Sb1 35.5(3) . .
O11 Sb4 Sb1 90.3(3) . .
O13 Sb4 Sb1 129.6(3) . .
C41 Sb4 Sb1 127.6(7) . .
C41A Sb4 Sb1 134.6(7) . .
O2 Sb4 Sb1 42.5(2) . .
Sb5 Sb4 Sb1 120.10(4) . .
Sb3 Sb4 Sb1 60.03(4) . .
O21 Sb5 O16 97.3(4) . .
O21 Sb5 O13 89.2(4) . .
O16 Sb5 O13 162.5(4) . .
O21 Sb5 O11 161.3(4) . .
O16 Sb5 O11 91.6(4) . .
O13 Sb5 O11 77.9(4) . .
O21 Sb5 C51 96.2(6) . .
O16 Sb5 C51 98.8(6) . .
O13 Sb5 C51 96.6(6) . .
O11 Sb5 C51 98.7(6) . .
O21 Sb5 O4 78.0(4) . .
O16 Sb5 O4 77.8(4) . .
O13 Sb5 O4 87.7(4) . .
O11 Sb5 O4 87.8(4) . .
C51 Sb5 O4 172.8(5) . .
O21 Sb5 C51A 95.2(7) . .
O16 Sb5 C51A 92.2(6) . .
O13 Sb5 C51A 103.5(7) . .
O11 Sb5 C51A 101.0(7) . .
C51 Sb5 C51A 6.9(8) . .
O4 Sb5 C51A 166.9(6) . .
O21 Sb5 Sb4 128.9(3) . .
O16 Sb5 Sb4 130.7(3) . .
O13 Sb5 Sb4 39.7(3) . .
O11 Sb5 Sb4 39.2(3) . .
C51 Sb5 Sb4 92.9(5) . .
O4 Sb5 Sb4 94.2(3) . .
C51A Sb5 Sb4 98.8(6) . .
O21 Sb5 Sb10 87.1(3) . .
O16 Sb5 Sb10 35.6(3) . .
O13 Sb5 Sb10 129.4(3) . .
O11 Sb5 Sb10 90.6(3) . .
C51 Sb5 Sb10 134.0(5) . .
O4 Sb5 Sb10 42.2(3) . .
C51A Sb5 Sb10 127.1(6) . .
Sb4 Sb5 Sb10 120.15(4) . .
O21 Sb5 Sb8 35.3(3) . .
O16 Sb5 Sb8 86.0(3) . .
O13 Sb5 Sb8 90.2(3) . .
O11 Sb5 Sb8 130.0(3) . .
C51 Sb5 Sb8 131.0(5) . .
O4 Sb5 Sb8 42.8(2) . .
C51A Sb5 Sb8 129.0(6) . .
Sb4 Sb5 Sb8 120.44(5) . .
Sb10 Sb5 Sb8 60.35(3) . .
O35 Sb6 O25 96.7(5) . .
O35 Sb6 O31 161.6(5) . .
O25 Sb6 O31 90.5(4) . .
O35 Sb6 O24 90.6(5) . .
O25 Sb6 O24 161.4(5) . .
O31 Sb6 O24 77.8(4) . .
O35 Sb6 C61A 93.4(10) . .
O25 Sb6 C61A 91.7(10) . .
O31 Sb6 C61A 103.3(10) . .
O24 Sb6 C61A 105.0(10) . .
O35 Sb6 O1 78.0(4) . .
O25 Sb6 O1 77.5(4) . .
O31 Sb6 O1 87.2(4) . .
O24 Sb6 O1 87.4(4) . .
C61A Sb6 O1 165.1(9) . .
O35 Sb6 C61 93.9(9) . .
O25 Sb6 C61 92.2(9) . .
O31 Sb6 C61 102.7(9) . .
O24 Sb6 C61 104.3(8) . .
C61A Sb6 C61 0.8(14) . .
O1 Sb6 C61 166.0(8) . .
O35 Sb6 Sb3 129.7(4) . .
O25 Sb6 Sb3 130.2(3) . .
O31 Sb6 Sb3 39.7(3) . .
O24 Sb6 Sb3 39.2(3) . .
C61A Sb6 Sb3 101.1(9) . .
O1 Sb6 Sb3 93.7(3) . .
C61 Sb6 Sb3 100.2(8) . .
O35 Sb6 Sb9 35.3(4) . .
O25 Sb6 Sb9 85.7(3) . .
O31 Sb6 Sb9 129.4(3) . .
O24 Sb6 Sb9 90.6(3) . .
C61A Sb6 Sb9 127.2(9) . .
O1 Sb6 Sb9 42.8(3) . .
C61 Sb6 Sb9 127.9(8) . .
Sb3 Sb6 Sb9 120.32(5) . .
O35 Sb6 Sb7 86.1(4) . .
O25 Sb6 Sb7 34.8(3) . .
O31 Sb6 Sb7 90.4(3) . .
O24 Sb6 Sb7 129.7(3) . .
C61A Sb6 Sb7 125.4(10) . .
O1 Sb6 Sb7 42.8(3) . .
C61 Sb6 Sb7 126.0(8) . .
Sb3 Sb6 Sb7 120.59(5) . .
Sb9 Sb6 Sb7 59.93(4) . .
O25 Sb7 O29 97.2(5) . .
O25 Sb7 O18 160.5(4) . .
O29 Sb7 O18 90.6(4) . .
O25 Sb7 O34 90.0(4) . .
O29 Sb7 O34 161.3(4) . .
O18 Sb7 O34 77.5(4) . .
O25 Sb7 C71 93.4(9) . .
O29 Sb7 C71 93.5(8) . .
O18 Sb7 C71 103.9(8) . .
O34 Sb7 C71 103.3(8) . .
O25 Sb7 C71A 101.4(6) . .
O29 Sb7 C71A 94.4(10) . .
O18 Sb7 C71A 95.7(6) . .
O34 Sb7 C71A 101.0(10) . .
C71 Sb7 C71A 8.3(10) . .
O25 Sb7 O1 76.7(4) . .
O29 Sb7 O1 77.9(4) . .
O18 Sb7 O1 87.6(4) . .
O34 Sb7 O1 87.1(4) . .
C71 Sb7 O1 165.8(8) . .
C71A Sb7 O1 171.7(10) . .
O25 Sb7 Sb8 129.1(3) . .
O29 Sb7 Sb8 130.0(3) . .
O18 Sb7 Sb8 39.4(3) . .
O34 Sb7 Sb8 39.2(3) . .
C71 Sb7 Sb8 100.3(8) . .
C71A Sb7 Sb8 93.5(8) . .
O1 Sb7 Sb8 93.9(3) . .
O25 Sb7 Sb9 85.9(3) . .
O29 Sb7 Sb9 35.0(3) . .
O18 Sb7 Sb9 90.5(3) . .
O34 Sb7 Sb9 129.4(3) . .
C71 Sb7 Sb9 127.3(7) . .
C71A Sb7 Sb9 129.2(10) . .
O1 Sb7 Sb9 42.9(2) . .
Sb8 Sb7 Sb9 120.42(5) . .
O25 Sb7 Sb6 35.0(3) . .
O29 Sb7 Sb6 86.2(3) . .
O18 Sb7 Sb6 128.7(3) . .
O34 Sb7 Sb6 90.0(3) . .
C71 Sb7 Sb6 127.3(8) . .
C71A Sb7 Sb6 135.6(5) . .
O1 Sb7 Sb6 41.7(3) . .
Sb8 Sb7 Sb6 119.64(4) . .
Sb9 Sb7 Sb6 60.02(4) . .
O17 Sb8 O21 97.5(4) . .
O17 Sb8 O34 161.0(4) . .
O21 Sb8 O34 89.9(5) . .
O17 Sb8 O18 89.7(4) . .
O21 Sb8 O18 160.6(4) . .
O34 Sb8 O18 78.2(4) . .
O17 Sb8 C81 100.4(7) . .
O21 Sb8 C81 91.8(7) . .
O34 Sb8 C81 96.8(7) . .
O18 Sb8 C81 104.7(7) . .
O17 Sb8 C81B 90.1(6) . .
O21 Sb8 C81B 95.3(7) . .
O34 Sb8 C81B 106.6(6) . .
O18 Sb8 C81B 102.8(6) . .
C81 Sb8 C81B 10.4(8) . .
O17 Sb8 O4 77.3(4) . .
O21 Sb8 O4 77.1(4) . .
O34 Sb8 O4 87.4(4) . .
O18 Sb8 O4 87.0(4) . .
C81 Sb8 O4 168.1(7) . .
C81B Sb8 O4 164.1(6) . .
O17 Sb8 Sb7 129.2(3) . .
O21 Sb8 Sb7 129.5(3) . .
O34 Sb8 Sb7 39.7(3) . .
O18 Sb8 Sb7 39.6(3) . .
C81 Sb8 Sb7 96.6(6) . .
C81B Sb8 Sb7 101.7(5) . .
O4 Sb8 Sb7 93.8(3) . .
O17 Sb8 Sb5 85.7(3) . .
O21 Sb8 Sb5 35.6(3) . .
O34 Sb8 Sb5 90.4(3) . .
O18 Sb8 Sb5 128.1(3) . .
C81 Sb8 Sb5 127.0(6) . .
C81B Sb8 Sb5 128.8(6) . .
O4 Sb8 Sb5 41.6(2) . .
Sb7 Sb8 Sb5 119.91(5) . .
O17 Sb8 Sb10 35.3(3) . .
O21 Sb8 Sb10 86.9(3) . .
O34 Sb8 Sb10 128.7(3) . .
O18 Sb8 Sb10 88.7(3) . .
C81 Sb8 Sb10 134.5(6) . .
C81B Sb8 Sb10 124.7(6) . .
O4 Sb8 Sb10 42.0(3) . .
Sb7 Sb8 Sb10 118.88(4) . .
Sb5 Sb8 Sb10 59.80(3) . .
O29 Sb9 O35 97.2(5) . .
O29 Sb9 C91A 99.7(10) . .
O35 Sb9 C91A 96.3(8) . .
O29 Sb9 O14 161.0(4) . .
O35 Sb9 O14 89.4(5) . .
C91A Sb9 O14 97.2(10) . .
O29 Sb9 O12 90.7(4) . .
O35 Sb9 O12 160.6(4) . .
C91A Sb9 O12 99.9(8) . .
O14 Sb9 O12 77.9(4) . .
O29 Sb9 C91 90.0(7) . .
O35 Sb9 C91 96.2(7) . .
C91A Sb9 C91 9.7(11) . .
O14 Sb9 C91 107.0(7) . .
O12 Sb9 C91 101.6(7) . .
O29 Sb9 O1 77.8(4) . .
O35 Sb9 O1 76.8(4) . .
C91A Sb9 O1 172.1(7) . .
O14 Sb9 O1 86.5(4) . .
O12 Sb9 O1 87.7(4) . .
C91 Sb9 O1 164.9(7) . .
O29 Sb9 Sb11 130.1(3) . .
O35 Sb9 Sb11 128.8(4) . .
C91A Sb9 Sb11 93.8(7) . .
O14 Sb9 Sb11 39.5(3) . .
O12 Sb9 Sb11 39.5(3) . .
C91 Sb9 Sb11 101.2(6) . .
O1 Sb9 Sb11 93.5(3) . .
O29 Sb9 Sb7 34.9(3) . .
O35 Sb9 Sb7 86.0(3) . .
C91A Sb9 Sb7 133.9(9) . .
O14 Sb9 Sb7 128.9(3) . .
O12 Sb9 Sb7 90.6(3) . .
C91 Sb9 Sb7 124.1(6) . .
O1 Sb9 Sb7 43.0(2) . .
Sb11 Sb9 Sb7 120.25(5) . .
O29 Sb9 Sb6 86.2(3) . .
O35 Sb9 Sb6 35.1(3) . .
C91A Sb9 Sb6 131.1(7) . .
O14 Sb9 Sb6 89.3(3) . .
O12 Sb9 Sb6 128.8(3) . .
C91 Sb9 Sb6 129.5(6) . .
O1 Sb9 Sb6 41.7(3) . .
Sb11 Sb9 Sb6 119.19(5) . .
Sb7 Sb9 Sb6 60.04(4) . .
O16 Sb10 O17 95.4(4) . .
O16 Sb10 O22 161.6(4) . .
O17 Sb10 O22 92.2(4) . .
O16 Sb10 O20 89.8(4) . .
O17 Sb10 O20 161.3(4) . .
O22 Sb10 O20 78.0(4) . .
O16 Sb10 C101 99.7(4) . .
O17 Sb10 C101 93.4(4) . .
O22 Sb10 C101 96.6(4) . .
O20 Sb10 C101 103.4(4) . .
O16 Sb10 O4 77.3(4) . .
O17 Sb10 O4 77.4(4) . .
O22 Sb10 O4 88.0(4) . .
O20 Sb10 O4 86.3(4) . .
C101 Sb10 O4 169.9(3) . .
O16 Sb10 Sb12 129.6(3) . .
O17 Sb10 Sb12 131.6(3) . .
O22 Sb10 Sb12 39.5(2) . .
O20 Sb10 Sb12 39.7(2) . .
C101 Sb10 Sb12 95.2(3) . .
O4 Sb10 Sb12 94.1(2) . .
O16 Sb10 Sb5 35.8(3) . .
O17 Sb10 Sb5 85.4(3) . .
O22 Sb10 Sb5 128.8(3) . .
O20 Sb10 Sb5 88.5(3) . .
C101 Sb10 Sb5 134.5(3) . .
O4 Sb10 Sb5 41.6(2) . .
Sb12 Sb10 Sb5 119.15(4) . .
O16 Sb10 Sb8 85.7(3) . .
O17 Sb10 Sb8 34.8(3) . .
O22 Sb10 Sb8 91.1(3) . .
O20 Sb10 Sb8 128.4(3) . .
C101 Sb10 Sb8 128.0(3) . .
O4 Sb10 Sb8 42.6(2) . .
Sb12 Sb10 Sb8 120.78(4) . .
Sb5 Sb10 Sb8 59.85(3) . .
O28 Sb11 O19 96.2(4) . .
O28 Sb11 O12 91.0(4) . .
O19 Sb11 O12 162.1(4) . .
O28 Sb11 O14 161.9(4) . .
O19 Sb11 O14 91.0(4) . .
O12 Sb11 O14 77.8(4) . .
O28 Sb11 C11C 92.9(7) . .
O19 Sb11 C11C 92.6(8) . .
O12 Sb11 C11C 103.4(8) . .
O14 Sb11 C11C 103.4(8) . .
O28 Sb11 O3 78.0(4) . .
O19 Sb11 O3 77.8(4) . .
O12 Sb11 O3 87.7(4) . .
O14 Sb11 O3 87.4(4) . .
C11C Sb11 O3 165.8(8) . .
O28 Sb11 C111 98.7(4) . .
O19 Sb11 C111 96.2(5) . .
O12 Sb11 C111 98.8(5) . .
O14 Sb11 C111 97.0(4) . .
C11C Sb11 C111 7.3(8) . .
O3 Sb11 C111 172.8(5) . .
O28 Sb11 Sb9 130.5(3) . .
O19 Sb11 Sb9 130.2(3) . .
O12 Sb11 Sb9 39.6(3) . .
O14 Sb11 Sb9 39.3(3) . .
C11C Sb11 Sb9 100.1(7) . .
O3 Sb11 Sb9 94.1(2) . .
C111 Sb11 Sb9 92.9(4) . .
O28 Sb11 Sb12 35.9(3) . .
O19 Sb11 Sb12 86.3(3) . .
O12 Sb11 Sb12 90.0(3) . .
O14 Sb11 Sb12 128.7(3) . .
C11C Sb11 Sb12 127.9(7) . .
O3 Sb11 Sb12 42.1(3) . .
C111 Sb11 Sb12 134.2(3) . .
Sb9 Sb11 Sb12 119.78(4) . .
O28 Sb11 Sb2 86.0(3) . .
O19 Sb11 Sb2 35.0(3) . .
O12 Sb11 Sb2 130.1(3) . .
O14 Sb11 Sb2 90.5(3) . .
C11C Sb11 Sb2 126.5(7) . .
O3 Sb11 Sb2 42.9(2) . .
C111 Sb11 Sb2 130.9(4) . .
Sb9 Sb11 Sb2 120.65(4) . .
Sb12 Sb11 Sb2 60.28(3) . .
O28 Sb12 O23 95.9(4) . .
O28 Sb12 O22 90.5(4) . .
O23 Sb12 O22 162.4(4) . .
O28 Sb12 O20 162.1(4) . .
O23 Sb12 O20 91.6(4) . .
O22 Sb12 O20 78.0(3) . .
O28 Sb12 C121 99.2(4) . .
O23 Sb12 C121 92.7(4) . .
O22 Sb12 C121 102.4(4) . .
O20 Sb12 C121 96.6(4) . .
O28 Sb12 O3 77.8(4) . .
O23 Sb12 O3 78.0(4) . .
O22 Sb12 O3 87.5(4) . .
O20 Sb12 O3 88.0(4) . .
C121 Sb12 O3 169.7(3) . .
O28 Sb12 Sb10 130.0(3) . .
O23 Sb12 Sb10 131.2(3) . .
O22 Sb12 Sb10 39.6(3) . .
O20 Sb12 Sb10 39.7(2) . .
C121 Sb12 Sb10 94.6(3) . .
O3 Sb12 Sb10 94.9(2) . .
O28 Sb12 Sb11 36.0(3) . .
O23 Sb12 Sb11 86.2(3) . .
O22 Sb12 Sb11 89.5(3) . .
O20 Sb12 Sb11 129.0(3) . .
C121 Sb12 Sb11 134.3(3) . .
O3 Sb12 Sb11 41.7(2) . .
Sb10 Sb12 Sb11 119.86(4) . .
O28 Sb12 Sb2 86.0(3) . .
O23 Sb12 Sb2 35.1(3) . .
O22 Sb12 Sb2 129.9(3) . .
O20 Sb12 Sb2 90.9(3) . .
C121 Sb12 Sb2 127.5(2) . .
O3 Sb12 Sb2 42.9(2) . .
Sb10 Sb12 Sb2 121.47(4) . .
Sb11 Sb12 Sb2 60.26(3) . .
O13B Mn4 O22 164.2(7) . .
O13B Mn4 O12 95.6(6) . .
O22 Mn4 O12 91.2(4) . .
O13B Mn4 O18 101.1(6) . .
O22 Mn4 O18 92.6(3) . .
O12 Mn4 O18 93.5(4) . .
O13B Mn4 O37 82.4(7) . .
O22 Mn4 O37 83.4(4) . .
O12 Mn4 O37 90.4(4) . .
O18 Mn4 O37 174.5(4) . .
O13B Mn4 O32 84.9(6) . .
O22 Mn4 O32 88.1(4) . .
O12 Mn4 O32 179.2(4) . .
O18 Mn4 O32 87.0(4) . .
O37 Mn4 O32 89.0(4) . .
O13B Mn4 O13A 16.1(7) . .
O22 Mn4 O13A 179.0(7) . .
O12 Mn4 O13A 87.8(7) . .
O18 Mn4 O13A 87.6(7) . .
O37 Mn4 O13A 96.5(7) . .
O32 Mn4 O13A 92.9(7) . .
O1 Mn1 O2 108.9(4) . .
O1 Mn1 O4 109.3(4) . .
O2 Mn1 O4 109.9(4) . .
O1 Mn1 O3 109.0(4) . .
O2 Mn1 O3 109.2(4) . .
O4 Mn1 O3 110.6(4) . .
O5 Mn5 O41 89.3(5) . .
O5 Mn5 O33 89.0(4) . .
O41 Mn5 O33 90.1(4) . .
O5 Mn5 O20 172.2(5) . .
O41 Mn5 O20 83.1(4) . .
O33 Mn5 O20 89.3(4) . .
O5 Mn5 O11 91.0(4) . .
O41 Mn5 O11 92.0(4) . .
O33 Mn5 O11 177.9(4) . .
O20 Mn5 O11 91.0(3) . .
O5 Mn5 O26 95.2(5) . .
O41 Mn5 O26 173.5(4) . .
O33 Mn5 O26 85.3(4) . .
O20 Mn5 O26 92.2(3) . .
O11 Mn5 O26 92.5(4) . .
O36 Mn3 O43 90.7(5) . .
O36 Mn3 O39 89.6(5) . .
O43 Mn3 O39 89.9(5) . .
O36 Mn3 O15 87.2(4) . .
O43 Mn3 O15 177.8(5) . .
O39 Mn3 O15 89.3(5) . .
O36 Mn3 O14 179.0(5) . .
O43 Mn3 O14 88.4(5) . .
O39 Mn3 O14 89.9(5) . .
O15 Mn3 O14 93.6(4) . .
O36 Mn3 O24 88.4(4) . .
O43 Mn3 O24 88.4(5) . .
O39 Mn3 O24 177.3(5) . .
O15 Mn3 O24 92.4(4) . .
O14 Mn3 O24 92.2(4) . .
O38 Mn2 O31 177.4(5) . .
O38 Mn2 O40 89.0(5) . .
O31 Mn2 O40 89.2(5) . .
O38 Mn2 O44 90.1(5) . .
O31 Mn2 O44 87.9(5) . .
O40 Mn2 O44 90.0(5) . .
O38 Mn2 O13 88.7(4) . .
O31 Mn2 O13 93.1(4) . .
O40 Mn2 O13 177.6(5) . .
O44 Mn2 O13 89.5(4) . .
O38 Mn2 O34 88.8(4) . .
O31 Mn2 O34 93.0(4) . .
O40 Mn2 O34 87.7(5) . .
O44 Mn2 O34 177.5(4) . .
O13 Mn2 O34 92.8(4) . .
Mn1 O1 Sb6 122.0(5) . .
Mn1 O1 Sb9 121.3(5) . .
Sb6 O1 Sb9 95.5(4) . .
Mn1 O1 Sb7 121.6(5) . .
Sb6 O1 Sb7 95.5(4) . .
Sb9 O1 Sb7 94.1(4) . .
Mn1 O2 Sb3 121.7(4) . .
Mn1 O2 Sb1 121.8(4) . .
Sb3 O2 Sb1 95.8(4) . .
Mn1 O2 Sb4 120.4(5) . .
Sb3 O2 Sb4 95.6(4) . .
Sb1 O2 Sb4 95.0(3) . .
Mn1 O3 Sb11 122.1(5) . .
Mn1 O3 Sb12 120.1(4) . .
Sb11 O3 Sb12 96.2(4) . .
Mn1 O3 Sb2 121.1(4) . .
Sb11 O3 Sb2 95.7(3) . .
Sb12 O3 Sb2 95.4(4) . .
Mn1 O4 Sb5 121.5(4) . .
Mn1 O4 Sb10 120.4(4) . .
Sb5 O4 Sb10 96.2(4) . .
Mn1 O4 Sb8 121.4(5) . .
Sb5 O4 Sb8 95.6(3) . .
Sb10 O4 Sb8 95.4(4) . .
C6X O5 Mn5 123.1(17) . .
C5X O13A Mn4 104.7(18) . .
C5X O13B Mn4 135(2) . .
Sb4 O11 Sb5 101.5(4) . .
Sb4 O11 Mn5 128.1(5) . .
Sb5 O11 Mn5 128.5(5) . .
Sb11 O12 Sb9 100.9(4) . .
Sb11 O12 Mn4 129.4(5) . .
Sb9 O12 Mn4 127.3(5) . .
Sb5 O13 Sb4 101.1(4) . .
Sb5 O13 Mn2 128.8(5) . .
Sb4 O13 Mn2 127.6(5) . .
Sb9 O14 Sb11 101.2(5) . .
Sb9 O14 Mn3 129.7(6) . .
Sb11 O14 Mn3 127.1(5) . .
Sb2 O15 Sb1 100.5(5) . .
Sb2 O15 Mn3 128.0(5) . .
Sb1 O15 Mn3 129.1(5) . .
Sb10 O16 Sb5 108.6(5) . .
Sb8 O17 Sb10 109.9(5) . .
Sb8 O18 Sb7 100.9(4) . .
Sb8 O18 Mn4 129.6(5) . .
Sb7 O18 Mn4 127.3(5) . .
Sb2 O19 Sb11 109.7(4) . .
Sb10 O20 Sb12 100.5(4) . .
Sb10 O20 Mn5 130.3(4) . .
Sb12 O20 Mn5 127.6(4) . .
Sb8 O21 Sb5 109.1(4) . .
Sb12 O22 Sb10 100.9(4) . .
Sb12 O22 Mn4 130.1(4) . .
Sb10 O22 Mn4 126.9(4) . .
Sb2 O23 Sb12 109.4(5) . .
Sb3 O24 Sb6 101.1(5) . .
Sb3 O24 Mn3 128.9(5) . .
Sb6 O24 Mn3 127.8(5) . .
Sb7 O25 Sb6 110.2(5) . .
Sb1 O26 Sb2 101.0(5) . .
Sb1 O26 Mn5 128.0(5) . .
Sb2 O26 Mn5 128.9(5) . .
Sb4 O27 Sb1 109.0(5) . .
Sb12 O28 Sb11 108.0(4) . .
Sb7 O29 Sb9 110.1(5) . .
Sb1 O30 Sb3 109.5(5) . .
Sb6 O31 Sb3 101.3(5) . .
Sb6 O31 Mn2 128.5(5) . .
Sb3 O31 Mn2 128.0(5) . .
Sb8 O34 Sb7 101.1(5) . .
Sb8 O34 Mn2 128.4(5) . .
Sb7 O34 Mn2 128.0(6) . .
Sb6 O35 Sb9 109.6(5) . .
Sb3 O42 Sb4 109.4(5) . .
C12 C11 C16 120.0 . .
C12 C11 Sb1 122(2) . .
C16 C11 Sb1 118(2) . .
C11 C12 C13 120.0 . .
C11 C12 H12 120.0 . .
C13 C12 H12 120.0 . .
C14 C13 C12 120.0 . .
C14 C13 H13 120.0 . .
C12 C13 H13 120.0 . .
C15 C14 C13 120.0 . .
C15 C14 H14 120.0 . .
C13 C14 H14 120.0 . .
C16 C15 C14 120.0 . .
C16 C15 H15 120.0 . .
C14 C15 H15 120.0 . .
C15 C16 C11 120.0 . .
C15 C16 H16 120.0 . .
C11 C16 H16 120.0 . .
C12A C11A C16A 120.0 . .
C12A C11A Sb1 114(2) . .
C16A C11A Sb1 126(2) . .
C13A C12A C11A 120.0 . .
C13A C12A H12A 120.0 . .
C11A C12A H12A 120.0 . .
C14A C13A C12A 120.0 . .
C14A C13A H13A 120.0 . .
C12A C13A H13A 120.0 . .
C13A C14A C15A 120.0 . .
C13A C14A H14A 120.0 . .
C15A C14A H14A 120.0 . .
C16A C15A C14A 120.0 . .
C16A C15A H15A 120.0 . .
C14A C15A H15A 120.0 . .
C15A C16A C11A 120.0 . .
C15A C16A H16A 120.0 . .
C11A C16A H16A 120.0 . .
C12B C11B C16B 120.0 . .
C12B C11B Sb1 120.2(19) . .
C16B C11B Sb1 119.7(19) . .
C11B C12B C13B 120.0 . .
C11B C12B H12B 120.0 . .
C13B C12B H12B 120.0 . .
C12B C13B C14B 120.0 . .
C12B C13B H13B 120.0 . .
C14B C13B H13B 120.0 . .
C15B C14B C13B 120.0 . .
C15B C14B H14B 120.0 . .
C13B C14B H14B 120.0 . .
C14B C15B C16B 120.0 . .
C14B C15B H15B 120.0 . .
C16B C15B H15B 120.0 . .
C15B C16B C11B 120.0 . .
C15B C16B H16B 120.0 . .
C11B C16B H16B 120.0 . .
C22 C21 C26 120.0 . .
C22 C21 Sb2 122.1(17) . .
C26 C21 Sb2 117.9(17) . .
C21 C22 C23 120.0 . .
C21 C22 H22 120.0 . .
C23 C22 H22 120.0 . .
C24 C23 C22 120.0 . .
C24 C23 H23 120.0 . .
C22 C23 H23 120.0 . .
C23 C24 C25 120.0 . .
C23 C24 H24 120.0 . .
C25 C24 H24 120.0 . .
C24 C25 C26 120.0 . .
C24 C25 H25 120.0 . .
C26 C25 H25 120.0 . .
C25 C26 C21 120.0 . .
C25 C26 H26 120.0 . .
C21 C26 H26 120.0 . .
C22A C21A C26A 120.0 . .
C22A C21A Sb2 122.3(17) . .
C26A C21A Sb2 117.7(17) . .
C21A C22A C23A 120.0 . .
C21A C22A H22A 120.0 . .
C23A C22A H22A 120.0 . .
C22A C23A C24A 120.0 . .
C22A C23A H23A 120.0 . .
C24A C23A H23A 120.0 . .
C25A C24A C23A 120.0 . .
C25A C24A H24A 120.0 . .
C23A C24A H24A 120.0 . .
C24A C25A C26A 120.0 . .
C24A C25A H25A 120.0 . .
C26A C25A H25A 120.0 . .
C25A C26A C21A 120.0 . .
C25A C26A H26A 120.0 . .
C21A C26A H26A 120.0 . .
C22B C21B C26B 120.0 . .
C22B C21B Sb2 116.9(15) . .
C26B C21B Sb2 123.1(15) . .
C21B C22B C23B 120.0 . .
C21B C22B H22B 120.0 . .
C23B C22B H22B 120.0 . .
C24B C23B C22B 120.0 . .
C24B C23B H23B 120.0 . .
C22B C23B H23B 120.0 . .
C23B C24B C25B 120.0 . .
C23B C24B H24B 120.0 . .
C25B C24B H24B 120.0 . .
C24B C25B C26B 120.0 . .
C24B C25B H25B 120.0 . .
C26B C25B H25B 120.0 . .
C25B C26B C21B 120.0 . .
C25B C26B H26B 120.0 . .
C21B C26B H26B 120.0 . .
C32 C31 C36 120.0 . .
C32 C31 Sb3 120(2) . .
C36 C31 Sb3 119(2) . .
C33 C32 C31 120.0 . .
C33 C32 H32 120.0 . .
C31 C32 H32 120.0 . .
C32 C33 C34 120.0 . .
C32 C33 H33 120.0 . .
C34 C33 H33 120.0 . .
C35 C34 C33 120.0 . .
C35 C34 H34 120.0 . .
C33 C34 H34 120.0 . .
C34 C35 C36 120.0 . .
C34 C35 H35 120.0 . .
C36 C35 H35 120.0 . .
C35 C36 C31 120.0 . .
C35 C36 H36 120.0 . .
C31 C36 H36 120.0 . .
C32A C31A C36A 120.0 . .
C32A C31A Sb3 118.8(13) . .
C36A C31A Sb3 121.2(13) . .
C33A C32A C31A 120.0 . .
C33A C32A H32A 120.0 . .
C31A C32A H32A 120.0 . .
C32A C33A C34A 120.0 . .
C32A C33A H33A 120.0 . .
C34A C33A H33A 120.0 . .
C35A C34A C33A 120.0 . .
C35A C34A H34A 120.0 . .
C33A C34A H34A 120.0 . .
C34A C35A C36A 120.0 . .
C34A C35A H35A 120.0 . .
C36A C35A H35A 120.0 . .
C35A C36A C31A 120.0 . .
C35A C36A H36A 120.0 . .
C31A C36A H36A 120.0 . .
C42 C41 C46 120.0 . .
C42 C41 Sb4 123.7(13) . .
C46 C41 Sb4 116.3(13) . .
C43 C42 C41 120.0 . .
C43 C42 H42 120.0 . .
C41 C42 H42 120.0 . .
C44 C43 C42 120.0 . .
C44 C43 H43 120.0 . .
C42 C43 H43 120.0 . .
C45 C44 C43 120.0 . .
C45 C44 H44 120.0 . .
C43 C44 H44 120.0 . .
C44 C45 C46 120.0 . .
C44 C45 H45 120.0 . .
C46 C45 H45 120.0 . .
C45 C46 C41 120.0 . .
C45 C46 H46 120.0 . .
C41 C46 H46 120.0 . .
C42A C41A C46A 120.0 . .
C42A C41A Sb4 120.2(15) . .
C46A C41A Sb4 119.3(15) . .
C41A C42A C43A 120.0 . .
C41A C42A H42A 120.0 . .
C43A C42A H42A 120.0 . .
C44A C43A C42A 120.0 . .
C44A C43A H43A 120.0 . .
C42A C43A H43A 120.0 . .
C43A C44A C45A 120.0 . .
C43A C44A H44A 120.0 . .
C45A C44A H44A 120.0 . .
C46A C45A C44A 120.0 . .
C46A C45A H45A 120.0 . .
C44A C45A H45A 120.0 . .
C45A C46A C41A 120.0 . .
C45A C46A H46A 120.0 . .
C41A C46A H46A 120.0 . .
C52 C51 C56 120.0 . .
C52 C51 Sb5 119.1(11) . .
C56 C51 Sb5 120.7(11) . .
C51 C52 C53 120.0 . .
C51 C52 H52 120.0 . .
C53 C52 H52 120.0 . .
C52 C53 C54 120.0 . .
C52 C53 H53 120.0 . .
C54 C53 H53 120.0 . .
C55 C54 C53 120.0 . .
C55 C54 H54 120.0 . .
C53 C54 H54 120.0 . .
C54 C55 C56 120.0 . .
C54 C55 H55 120.0 . .
C56 C55 H55 120.0 . .
C55 C56 C51 120.0 . .
C55 C56 H56 120.0 . .
C51 C56 H56 120.0 . .
C52A C51A C56A 120.0 . .
C52A C51A Sb5 116.4(11) . .
C56A C51A Sb5 123.6(11) . .
C53A C52A C51A 120.0 . .
C53A C52A H52A 120.0 . .
C51A C52A H52A 120.0 . .
C52A C53A C54A 120.0 . .
C52A C53A H53A 120.0 . .
C54A C53A H53A 120.0 . .
C55A C54A C53A 120.0 . .
C55A C54A H54A 120.0 . .
C53A C54A H54A 120.0 . .
C56A C55A C54A 120.0 . .
C56A C55A H55A 120.0 . .
C54A C55A H55A 120.0 . .
C55A C56A C51A 120.0 . .
C55A C56A H56A 120.0 . .
C51A C56A H56A 120.0 . .
C62 C61 C66 120.0 . .
C62 C61 Sb6 117.2(18) . .
C66 C61 Sb6 122.7(18) . .
C63 C62 C61 120.0 . .
C63 C62 H62 120.0 . .
C61 C62 H62 120.0 . .
C62 C63 C64 120.0 . .
C62 C63 H63 120.0 . .
C64 C63 H63 120.0 . .
C65 C64 C63 120.0 . .
C65 C64 H64 120.0 . .
C63 C64 H64 120.0 . .
C64 C65 C66 120.0 . .
C64 C65 H65 120.0 . .
C66 C65 H65 120.0 . .
C65 C66 C61 120.0 . .
C65 C66 H66 120.0 . .
C61 C66 H66 120.0 . .
C62A C61A C66A 120.0 . .
C62A C61A Sb6 122(2) . .
C66A C61A Sb6 118(2) . .
C63A C62A C61A 120.0 . .
C63A C62A H62A 120.0 . .
C61A C62A H62A 120.0 . .
C62A C63A C64A 120.0 . .
C62A C63A H63A 120.0 . .
C64A C63A H63A 120.0 . .
C63A C64A C65A 120.0 . .
C63A C64A H64A 120.0 . .
C65A C64A H64A 120.0 . .
C66A C65A C64A 120.0 . .
C66A C65A H65A 120.0 . .
C64A C65A H65A 120.0 . .
C65A C66A C61A 120.0 . .
C65A C66A H66A 120.0 . .
C61A C66A H66A 120.0 . .
C72 C71 C76 120.0 . .
C72 C71 Sb7 121.1(16) . .
C76 C71 Sb7 118.9(16) . .
C73 C72 C71 120.0 . .
C73 C72 H72 120.0 . .
C71 C72 H72 120.0 . .
C72 C73 C74 120.0 . .
C72 C73 H73 120.0 . .
C74 C73 H73 120.0 . .
C75 C74 C73 120.0 . .
C75 C74 H74 120.0 . .
C73 C74 H74 120.0 . .
C74 C75 C76 120.0 . .
C74 C75 H75 120.0 . .
C76 C75 H75 120.0 . .
C75 C76 C71 120.0 . .
C75 C76 H76 120.0 . .
C71 C76 H76 120.0 . .
C72A C71A C76A 120.0 . .
C72A C71A Sb7 118.3(19) . .
C76A C71A Sb7 121.7(18) . .
C71A C72A C73A 120.0 . .
C71A C72A H72A 120.0 . .
C73A C72A H72A 120.0 . .
C74A C73A C72A 120.0 . .
C74A C73A H73A 120.0 . .
C72A C73A H73A 120.0 . .
C75A C74A C73A 120.0 . .
C75A C74A H74A 120.0 . .
C73A C74A H74A 120.0 . .
C76A C75A C74A 120.0 . .
C76A C75A H75A 120.0 . .
C74A C75A H75A 120.0 . .
C75A C76A C71A 120.0 . .
C75A C76A H76A 120.0 . .
C71A C76A H76A 120.0 . .
C82 C81 C86 120.0 . .
C82 C81 Sb8 114.5(12) . .
C86 C81 Sb8 125.3(12) . .
C81 C82 C83 120.0 . .
C81 C82 H82 120.0 . .
C83 C82 H82 120.0 . .
C84 C83 C82 120.0 . .
C84 C83 H83 120.0 . .
C82 C83 H83 120.0 . .
C85 C84 C83 120.0 . .
C85 C84 H84 120.0 . .
C83 C84 H84 120.0 . .
C86 C85 C84 120.0 . .
C86 C85 H85 120.0 . .
C84 C85 H85 120.0 . .
C85 C86 C81 120.0 . .
C85 C86 H86 120.0 . .
C81 C86 H86 120.0 . .
C82B C81B C86B 120.0 . .
C82B C81B Sb8 117.7(12) . .
C86B C81B Sb8 122.3(12) . .
C83B C82B C81B 120.0 . .
C83B C82B H82B 120.0 . .
C81B C82B H82B 120.0 . .
C84B C83B C82B 120.0 . .
C84B C83B H83B 120.0 . .
C82B C83B H83B 120.0 . .
C83B C84B C85B 120.0 . .
C83B C84B H84B 120.0 . .
C85B C84B H84B 120.0 . .
C86B C85B C84B 120.0 . .
C86B C85B H85B 120.0 . .
C84B C85B H85B 120.0 . .
C85B C86B C81B 120.0 . .
C85B C86B H86B 120.0 . .
C81B C86B H86B 120.0 . .
C92 C91 C96 120.0 . .
C92 C91 Sb9 119.8(12) . .
C96 C91 Sb9 119.9(12) . .
C93 C92 C91 120.0 . .
C93 C92 H92 120.0 . .
C91 C92 H92 120.0 . .
C92 C93 C94 120.0 . .
C92 C93 H93 120.0 . .
C94 C93 H93 120.0 . .
C95 C94 C93 120.0 . .
C95 C94 H94 120.0 . .
C93 C94 H94 120.0 . .
C94 C95 C96 120.0 . .
C94 C95 H95 120.0 . .
C96 C95 H95 120.0 . .
C95 C96 C91 120.0 . .
C95 C96 H96 120.0 . .
C91 C96 H96 120.0 . .
C92A C91A C96A 120.0 . .
C92A C91A Sb9 114.8(18) . .
C96A C91A Sb9 125.0(19) . .
C93A C92A C91A 120.0 . .
C93A C92A H92A 120.0 . .
C91A C92A H92A 120.0 . .
C94A C93A C92A 120.0 . .
C94A C93A H93A 120.0 . .
C92A C93A H93A 120.0 . .
C93A C94A C95A 120.0 . .
C93A C94A H94A 120.0 . .
C95A C94A H94A 120.0 . .
C96A C95A C94A 120.0 . .
C96A C95A H95A 120.0 . .
C94A C95A H95A 120.0 . .
C95A C96A C91A 120.0 . .
C95A C96A H96A 120.0 . .
C91A C96A H96A 120.0 . .
C102 C101 C106 120.0 . .
C102 C101 Sb10 119.2(5) . .
C106 C101 Sb10 120.7(5) . .
C103 C102 C101 120.0 . .
C103 C102 H102 120.0 . .
C101 C102 H102 120.0 . .
C102 C103 C104 120.0 . .
C102 C103 H103 120.0 . .
C104 C103 H103 120.0 . .
C103 C104 C105 120.0 . .
C103 C104 H104 120.0 . .
C105 C104 H104 120.0 . .
C106 C105 C104 120.0 . .
C106 C105 H105 120.0 . .
C104 C105 H105 120.0 . .
C105 C106 C101 120.0 . .
C105 C106 H106 120.0 . .
C101 C106 H106 120.0 . .
C112 C111 C116 120.0 . .
C112 C111 Sb11 113.9(6) . .
C116 C111 Sb11 125.7(7) . .
C111 C112 C113 120.0 . .
C111 C112 H112 120.0 . .
C113 C112 H112 120.0 . .
C114 C113 C112 120.0 . .
C114 C113 H113 120.0 . .
C112 C113 H113 120.0 . .
C113 C114 C115 120.0 . .
C113 C114 H114 120.0 . .
C115 C114 H114 120.0 . .
C114 C115 C116 120.0 . .
C114 C115 H115 120.0 . .
C116 C115 H115 120.0 . .
C115 C116 C111 120.0 . .
C115 C116 H116 120.0 . .
C111 C116 H116 120.0 . .
C11D C11C C11I 120.0 . .
C11D C11C Sb11 123.0(14) . .
C11I C11C Sb11 116.8(14) . .
C11C C11D C11E 120.0 . .
C11C C11D H11D 120.0 . .
C11E C11D H11D 120.0 . .
C11G C11E C11D 120.0 . .
C11G C11E H11F 120.0 . .
C11D C11E H11F 120.0 . .
C11E C11G C11H 120.0 . .
C11E C11G H11G 120.0 . .
C11H C11G H11G 120.0 . .
C11I C11H C11G 120.0 . .
C11I C11H H11H 120.0 . .
C11G C11H H11H 120.0 . .
C11H C11I C11C 120.0 . .
C11H C11I H11I 120.0 . .
C11C C11I H11I 120.0 . .
C122 C121 C126 120.0 . .
C122 C121 Sb12 120.1(5) . .
C126 C121 Sb12 119.9(5) . .
C121 C122 C123 120.0 . .
C121 C122 H122 120.0 . .
C123 C122 H122 120.0 . .
C122 C123 C124 120.0 . .
C122 C123 H123 120.0 . .
C124 C123 H123 120.0 . .
C125 C124 C123 120.0 . .
C125 C124 H124 120.0 . .
C123 C124 H124 120.0 . .
C124 C125 C126 120.0 . .
C124 C125 H125 120.0 . .
C126 C125 H125 120.0 . .
C125 C126 C121 120.0 . .
C125 C126 H126 120.0 . .
C121 C126 H126 120.0 . .
N21S C21S C22S 170(7) . .
C21S C22S H22C 109.5 . .
C21S C22S H22D 109.5 . .
H22C C22S H22D 109.5 . .
C21S C22S H22E 109.5 . .
H22C C22S H22E 109.5 . .
H22D C22S H22E 109.5 . .
N31S C31S C32S 161(4) . .
C31S C32S H32B 109.5 . .
C31S C32S H32C 109.5 . .
H32B C32S H32C 109.5 . .
C31S C32S H32D 109.5 . .
H32B C32S H32D 109.5 . .
H32C C32S H32D 109.5 . .
C6X O3WS O3WS 130(2) . 2
N1X C1X C2X 161(4) . .
C1X C2X H2X1 109.5 . .
C1X C2X H2X2 109.5 . .
H2X1 C2X H2X2 109.5 . .
C1X C2X H2X3 109.5 . .
H2X1 C2X H2X3 109.5 . .
H2X2 C2X H2X3 109.5 . .
O2S C3X C5X 172(3) 2_565 2_565
O2S C3X C5X 60(3) 2_565 .
C5X C3X C5X 123(3) 2_565 .
O13B C5X O2S 121(4) . 2_565
O13B C5X O4X 120(3) . .
O2S C5X O4X 117(4) 2_565 .
O13B C5X C3X 126(3) . .
O2S C5X C3X 38(2) 2_565 .
O4X C5X C3X 109(3) . .
O13B C5X O13A 23.0(15) . .
O2S C5X O13A 129(3) 2_565 .
O4X C5X O13A 102(3) . .
C3X C5X O13A 148(3) . .
O3WS C6X O5 125(3) . .
O3WS C6X C4X 119(3) . .
O5 C6X C4X 116(3) . .
C5X O2S O2S 112(3) 2_565 2_565

loop_
_geom_bond_atom_site_label_1
_geom_bond_atom_site_label_2
_geom_bond_distance
_geom_bond_site_symmetry_2
Sb1 O30 1.951(11) .
Sb1 O27 1.969(11) .
Sb1 O26 1.990(10) .
Sb1 O15 2.027(10) .
Sb1 C11B 2.06(3) .
Sb1 C11 2.08(3) .
Sb1 C11A 2.17(3) .
Sb1 O2 2.171(9) .
Sb1 Sb2 3.0952(15) .
Sb1 Sb3 3.2018(16) .
Sb1 Sb4 3.2022(15) .
Sb2 O19 1.956(10) .
Sb2 O23 1.957(10) .
Sb2 O15 1.999(11) .
Sb2 O26 2.023(9) .
Sb2 C21B 2.06(2) .
Sb2 C21A 2.09(3) .
Sb2 C21 2.17(2) .
Sb2 O3 2.197(9) .
Sb2 Sb11 3.2114(15) .
Sb2 Sb12 3.2119(14) .
Sb3 O42 1.955(11) .
Sb3 O30 1.971(10) .
Sb3 O24 1.996(11) .
Sb3 O31 2.020(10) .
Sb3 C31 2.06(3) .
Sb3 O2 2.146(10) .
Sb3 C31A 2.191(19) .
Sb3 Sb6 3.1001(17) .
Sb3 Sb4 3.1983(17) .
Sb4 O42 1.964(12) .
Sb4 O27 1.965(10) .
Sb4 O11 1.997(10) .
Sb4 O13 2.020(9) .
Sb4 C41 2.055(18) .
Sb4 C41A 2.14(2) .
Sb4 O2 2.172(9) .
Sb4 Sb5 3.0992(16) .
Sb5 O21 1.971(9) .
Sb5 O16 1.972(10) .
Sb5 O13 1.993(11) .
Sb5 O11 2.006(9) .
Sb5 C51 2.086(15) .
Sb5 O4 2.134(9) .
Sb5 C51A 2.148(16) .
Sb5 Sb10 3.1971(14) .
Sb5 Sb8 3.1990(14) .
Sb6 O35 1.954(12) .
Sb6 O25 1.958(10) .
Sb6 O31 1.988(11) .
Sb6 O24 2.019(11) .
Sb6 C61A 2.03(3) .
Sb6 O1 2.141(10) .
Sb6 C61 2.20(2) .
Sb6 Sb9 3.2011(17) .
Sb6 Sb7 3.2018(17) .
Sb7 O25 1.947(11) .
Sb7 O29 1.948(10) .
Sb7 O18 2.008(10) .
Sb7 O34 2.012(11) .
Sb7 C71 2.07(2) .
Sb7 C71A 2.07(2) .
Sb7 O1 2.185(9) .
Sb7 Sb8 3.0908(17) .
Sb7 Sb9 3.1981(16) .
Sb8 O17 1.952(11) .
Sb8 O21 1.955(10) .
Sb8 O34 1.991(11) .
Sb8 O18 1.999(9) .
Sb8 C81 2.070(16) .
Sb8 C81B 2.125(17) .
Sb8 O4 2.186(9) .
Sb8 Sb10 3.2150(15) .
Sb9 O29 1.954(10) .
Sb9 O35 1.963(12) .
Sb9 C91A 1.99(2) .
Sb9 O14 2.001(10) .
Sb9 O12 2.009(11) .
Sb9 C91 2.154(16) .
Sb9 O1 2.184(9) .
Sb9 Sb11 3.0973(16) .
Sb10 O16 1.964(9) .
Sb10 O17 1.976(9) .
Sb10 O22 2.005(9) .
Sb10 O20 2.010(8) .
Sb10 C101 2.121(8) .
Sb10 O4 2.161(10) .
Sb10 Sb12 3.0916(13) .
Sb11 O28 1.970(10) .
Sb11 O19 1.971(9) .
Sb11 O12 2.007(10) .
Sb11 O14 2.007(11) .
Sb11 C11C 2.053(19) .
Sb11 O3 2.133(9) .
Sb11 C111 2.177(15) .
Sb11 Sb12 3.1852(16) .
Sb12 O28 1.966(9) .
Sb12 O23 1.977(9) .
Sb12 O22 2.004(8) .
Sb12 O20 2.010(8) .
Sb12 C121 2.104(8) .
Sb12 O3 2.146(9) .
Mn4 O13B 2.13(2) .
Mn4 O22 2.216(10) .
Mn4 O12 2.218(10) .
Mn4 O18 2.223(10) .
Mn4 O37 2.224(11) .
Mn4 O32 2.228(10) .
Mn4 O13A 2.33(2) .
Mn1 O1 2.069(10) .
Mn1 O2 2.080(9) .
Mn1 O4 2.082(10) .
Mn1 O3 2.089(9) .
Mn5 O5 2.186(12) .
Mn5 O41 2.195(12) .
Mn5 O33 2.219(10) .
Mn5 O20 2.221(9) .
Mn5 O11 2.221(9) .
Mn5 O26 2.238(10) .
Mn3 O36 2.189(12) .
Mn3 O43 2.191(13) .
Mn3 O39 2.204(13) .
Mn3 O15 2.211(11) .
Mn3 O14 2.219(11) .
Mn3 O24 2.220(11) .
Mn2 O38 2.180(12) .
Mn2 O31 2.212(11) .
Mn2 O40 2.217(13) .
Mn2 O44 2.217(13) .
Mn2 O13 2.223(10) .
Mn2 O34 2.224(11) .
O5 C6X 1.57(4) .
O13A C5X 1.59(4) .
O13B C5X 1.25(4) .
C11 C12 1.3900 .
C11 C16 1.3900 .
C12 C13 1.3900 .
C12 H12 0.9500 .
C13 C14 1.3900 .
C13 H13 0.9500 .
C14 C15 1.3900 .
C14 H14 0.9500 .
C15 C16 1.3900 .
C15 H15 0.9500 .
C16 H16 0.9500 .
C11A C12A 1.3900 .
C11A C16A 1.3900 .
C12A C13A 1.3900 .
C12A H12A 0.9500 .
C13A C14A 1.3900 .
C13A H13A 0.9500 .
C14A C15A 1.3900 .
C14A H14A 0.9500 .
C15A C16A 1.3900 .
C15A H15A 0.9500 .
C16A H16A 0.9500 .
C11B C12B 1.3900 .
C11B C16B 1.3900 .
C12B C13B 1.3900 .
C12B H12B 0.9500 .
C13B C14B 1.3900 .
C13B H13B 0.9500 .
C14B C15B 1.3900 .
C14B H14B 0.9500 .
C15B C16B 1.3900 .
C15B H15B 0.9500 .
C16B H16B 0.9500 .
C21 C22 1.3900 .
C21 C26 1.3900 .
C22 C23 1.3900 .
C22 H22 0.9500 .
C23 C24 1.3900 .
C23 H23 0.9500 .
C24 C25 1.3900 .
C24 H24 0.9500 .
C25 C26 1.3900 .
C25 H25 0.9500 .
C26 H26 0.9500 .
C21A C22A 1.3900 .
C21A C26A 1.3900 .
C22A C23A 1.3900 .
C22A H22A 0.9500 .
C23A C24A 1.3900 .
C23A H23A 0.9500 .
C24A C25A 1.3900 .
C24A H24A 0.9500 .
C25A C26A 1.3900 .
C25A H25A 0.9500 .
C26A H26A 0.9500 .
C21B C22B 1.3900 .
C21B C26B 1.3900 .
C22B C23B 1.3900 .
C22B H22B 0.9500 .
C23B C24B 1.3900 .
C23B H23B 0.9500 .
C24B C25B 1.3900 .
C24B H24B 0.9500 .
C25B C26B 1.3900 .
C25B H25B 0.9500 .
C26B H26B 0.9500 .
C31 C32 1.3900 .
C31 C36 1.3900 .
C32 C33 1.3900 .
C32 H32 0.9500 .
C33 C34 1.3900 .
C33 H33 0.9500 .
C34 C35 1.3900 .
C34 H34 0.9500 .
C35 C36 1.3900 .
C35 H35 0.9500 .
C36 H36 0.9500 .
C31A C32A 1.3900 .
C31A C36A 1.3900 .
C32A C33A 1.3900 .
C32A H32A 0.9500 .
C33A C34A 1.3900 .
C33A H33A 0.9500 .
C34A C35A 1.3900 .
C34A H34A 0.9500 .
C35A C36A 1.3900 .
C35A H35A 0.9500 .
C36A H36A 0.9500 .
C41 C42 1.3900 .
C41 C46 1.3900 .
C42 C43 1.3900 .
C42 H42 0.9500 .
C43 C44 1.3900 .
C43 H43 0.9500 .
C44 C45 1.3900 .
C44 H44 0.9500 .
C45 C46 1.3900 .
C45 H45 0.9500 .
C46 H46 0.9500 .
C41A C42A 1.3900 .
C41A C46A 1.3900 .
C42A C43A 1.3900 .
C42A H42A 0.9500 .
C43A C44A 1.3900 .
C43A H43A 0.9500 .
C44A C45A 1.3900 .
C44A H44A 0.9500 .
C45A C46A 1.3900 .
C45A H45A 0.9500 .
C46A H46A 0.9500 .
C51 C52 1.3900 .
C51 C56 1.3900 .
C52 C53 1.3900 .
C52 H52 0.9500 .
C53 C54 1.3900 .
C53 H53 0.9500 .
C54 C55 1.3900 .
C54 H54 0.9500 .
C55 C56 1.3900 .
C55 H55 0.9500 .
C56 H56 0.9500 .
C51A C52A 1.3900 .
C51A C56A 1.3900 .
C52A C53A 1.3900 .
C52A H52A 0.9500 .
C53A C54A 1.3900 .
C53A H53A 0.9500 .
C54A C55A 1.3900 .
C54A H54A 0.9500 .
C55A C56A 1.3900 .
C55A H55A 0.9500 .
C56A H56A 0.9500 .
C61 C62 1.3900 .
C61 C66 1.3900 .
C62 C63 1.3900 .
C62 H62 0.9500 .
C63 C64 1.3900 .
C63 H63 0.9500 .
C64 C65 1.3900 .
C64 H64 0.9500 .
C65 C66 1.3900 .
C65 H65 0.9500 .
C66 H66 0.9500 .
C61A C62A 1.3900 .
C61A C66A 1.3900 .
C62A C63A 1.3900 .
C62A H62A 0.9500 .
C63A C64A 1.3900 .
C63A H63A 0.9500 .
C64A C65A 1.3900 .
C64A H64A 0.9500 .
C65A C66A 1.3900 .
C65A H65A 0.9500 .
C66A H66A 0.9500 .
C71 C72 1.3900 .
C71 C76 1.3900 .
C72 C73 1.3900 .
C72 H72 0.9500 .
C73 C74 1.3900 .
C73 H73 0.9500 .
C74 C75 1.3900 .
C74 H74 0.9500 .
C75 C76 1.3900 .
C75 H75 0.9500 .
C76 H76 0.9500 .
C71A C72A 1.3900 .
C71A C76A 1.3900 .
C72A C73A 1.3900 .
C72A H72A 0.9500 .
C73A C74A 1.3900 .
C73A H73A 0.9500 .
C74A C75A 1.3900 .
C74A H74A 0.9500 .
C75A C76A 1.3900 .
C75A H75A 0.9500 .
C76A H76A 0.9500 .
C81 C82 1.3900 .
C81 C86 1.3900 .
C82 C83 1.3900 .
C82 H82 0.9500 .
C83 C84 1.3900 .
C83 H83 0.9500 .
C84 C85 1.3900 .
C84 H84 0.9500 .
C85 C86 1.3900 .
C85 H85 0.9500 .
C86 H86 0.9500 .
C81B C82B 1.3900 .
C81B C86B 1.3900 .
C82B C83B 1.3900 .
C82B H82B 0.9500 .
C83B C84B 1.3900 .
C83B H83B 0.9500 .
C84B C85B 1.3900 .
C84B H84B 0.9500 .
C85B C86B 1.3900 .
C85B H85B 0.9500 .
C86B H86B 0.9500 .
C91 C92 1.3900 .
C91 C96 1.3900 .
C92 C93 1.3900 .
C92 H92 0.9500 .
C93 C94 1.3900 .
C93 H93 0.9500 .
C94 C95 1.3900 .
C94 H94 0.9500 .
C95 C96 1.3900 .
C95 H95 0.9500 .
C96 H96 0.9500 .
C91A C92A 1.3900 .
C91A C96A 1.3900 .
C92A C93A 1.3900 .
C92A H92A 0.9500 .
C93A C94A 1.3900 .
C93A H93A 0.9500 .
C94A C95A 1.3900 .
C94A H94A 0.9500 .
C95A C96A 1.3900 .
C95A H95A 0.9500 .
C96A H96A 0.9500 .
C101 C102 1.3900 .
C101 C106 1.3900 .
C102 C103 1.3900 .
C102 H102 0.9500 .
C103 C104 1.3900 .
C103 H103 0.9500 .
C104 C105 1.3900 .
C104 H104 0.9500 .
C105 C106 1.3900 .
C105 H105 0.9500 .
C106 H106 0.9500 .
C111 C112 1.3900 .
C111 C116 1.3900 .
C112 C113 1.3900 .
C112 H112 0.9500 .
C113 C114 1.3900 .
C113 H113 0.9500 .
C114 C115 1.3900 .
C114 H114 0.9500 .
C115 C116 1.3900 .
C115 H115 0.9500 .
C116 H116 0.9500 .
C11C C11D 1.3900 .
C11C C11I 1.3900 .
C11D C11E 1.3900 .
C11D H11D 0.9500 .
C11E C11G 1.3900 .
C11E H11F 0.9500 .
C11G C11H 1.3900 .
C11G H11G 0.9500 .
C11H C11I 1.3900 .
C11H H11H 0.9500 .
C11I H11I 0.9500 .
C121 C122 1.3900 .
C121 C126 1.3900 .
C122 C123 1.3900 .
C122 H122 0.9500 .
C123 C124 1.3900 .
C123 H123 0.9500 .
C124 C125 1.3900 .
C124 H124 0.9500 .
C125 C126 1.3900 .
C125 H125 0.9500 .
C126 H126 0.9500 .
N21S C21S 1.004(9) .
C21S C22S 1.603(9) .
C22S H22C 0.9800 .
C22S H22D 0.9800 .
C22S H22E 0.9800 .
N31S C31S 1.013(10) .
C31S C32S 1.610(10) .
C32S H32B 0.9800 .
C32S H32C 0.9799 .
C32S H32D 0.9800 .
O3WS C6X 1.29(4) .
O3WS O3WS 1.64(4) 2
N1X C1X 1.012(10) .
C1X C2X 1.604(10) .
C2X H2X1 0.9800 .
C2X H2X2 0.9800 .
C2X H2X3 0.9800 .
O4X C5X 1.49(5) .
C3X O2S 0.96(4) 2_565
C3X C5X 1.54(4) 2_565
C3X C5X 1.54(4) .
C4X C6X 1.60(5) .
C5X O2S 1.34(5) 2_565
O2S C5X 1.34(5) 2_565
O2S O2S 1.66(9) 2_565

loop_
_geom_torsion_atom_site_label_1
_geom_torsion_atom_site_label_2
_geom_torsion_atom_site_label_3
_geom_torsion_atom_site_label_4
_geom_torsion
_geom_torsion_site_symmetry_1
_geom_torsion_site_symmetry_4
O30 Sb1 Sb2 O19 -2.0(5) . .
O27 Sb1 Sb2 O19 152.5(5) . .
O26 Sb1 Sb2 O19 156.4(5) . .
O15 Sb1 Sb2 O19 -5.3(5) . .
C11B Sb1 Sb2 O19 -103.5(11) . .
C11 Sb1 Sb2 O19 -109.1(12) . .
C11A Sb1 Sb2 O19 -102.9(11) . .
O2 Sb1 Sb2 O19 74.9(4) . .
Sb3 Sb1 Sb2 O19 39.8(4) . .
Sb4 Sb1 Sb2 O19 110.3(4) . .
O30 Sb1 Sb2 O23 -154.2(5) . .
O27 Sb1 Sb2 O23 0.3(5) . .
O26 Sb1 Sb2 O23 4.2(5) . .
O15 Sb1 Sb2 O23 -157.5(5) . .
C11B Sb1 Sb2 O23 104.3(11) . .
C11 Sb1 Sb2 O23 98.7(12) . .
C11A Sb1 Sb2 O23 104.9(11) . .
O2 Sb1 Sb2 O23 -77.3(4) . .
Sb3 Sb1 Sb2 O23 -112.4(3) . .
Sb4 Sb1 Sb2 O23 -41.9(3) . .
O30 Sb1 Sb2 O15 3.3(6) . .
O27 Sb1 Sb2 O15 157.8(6) . .
O26 Sb1 Sb2 O15 161.7(6) . .
C11B Sb1 Sb2 O15 -98.2(11) . .
C11 Sb1 Sb2 O15 -103.8(12) . .
C11A Sb1 Sb2 O15 -97.6(11) . .
O2 Sb1 Sb2 O15 80.2(5) . .
Sb3 Sb1 Sb2 O15 45.1(4) . .
Sb4 Sb1 Sb2 O15 115.6(4) . .
O30 Sb1 Sb2 O26 -158.4(6) . .
O27 Sb1 Sb2 O26 -3.9(6) . .
O15 Sb1 Sb2 O26 -161.7(6) . .
C11B Sb1 Sb2 O26 100.1(11) . .
C11 Sb1 Sb2 O26 94.5(12) . .
C11A Sb1 Sb2 O26 100.7(11) . .
O2 Sb1 Sb2 O26 -81.5(5) . .
Sb3 Sb1 Sb2 O26 -116.6(4) . .
Sb4 Sb1 Sb2 O26 -46.1(4) . .
O30 Sb1 Sb2 C21B 95.6(9) . .
O27 Sb1 Sb2 C21B -109.9(9) . .
O26 Sb1 Sb2 C21B -106.0(9) . .
O15 Sb1 Sb2 C21B 92.2(9) . .
C11B Sb1 Sb2 C21B -5.9(13) . .
C11 Sb1 Sb2 C21B -11.6(14) . .
C11A Sb1 Sb2 C21B -5.4(13) . .
O2 Sb1 Sb2 C21B 172.5(9) . .
Sb3 Sb1 Sb2 C21B 137.4(8) . .
Sb4 Sb1 Sb2 C21B -152.2(8) . .
O30 Sb1 Sb2 C21A 103.0(10) . .
O27 Sb1 Sb2 C21A -102.5(10) . .
O26 Sb1 Sb2 C21A -98.6(10) . .
O15 Sb1 Sb2 C21A 99.7(10) . .
C11B Sb1 Sb2 C21A 1.5(14) . .
C11 Sb1 Sb2 C21A -4.1(14) . .
C11A Sb1 Sb2 C21A 2.1(14) . .
O2 Sb1 Sb2 C21A 179.9(10) . .
Sb3 Sb1 Sb2 C21A 144.9(9) . .
Sb4 Sb1 Sb2 C21A -144.7(9) . .
O30 Sb1 Sb2 C21 107.0(10) . .
O27 Sb1 Sb2 C21 -98.5(10) . .
O26 Sb1 Sb2 C21 -94.6(10) . .
O15 Sb1 Sb2 C21 103.7(10) . .
C11B Sb1 Sb2 C21 5.5(14) . .
C11 Sb1 Sb2 C21 -0.1(14) . .
C11A Sb1 Sb2 C21 6.1(14) . .
O2 Sb1 Sb2 C21 -176.1(9) . .
Sb3 Sb1 Sb2 C21 148.8(9) . .
Sb4 Sb1 Sb2 C21 -140.7(9) . .
O30 Sb1 Sb2 O3 -77.6(5) . .
O27 Sb1 Sb2 O3 76.9(5) . .
O26 Sb1 Sb2 O3 80.8(5) . .
O15 Sb1 Sb2 O3 -80.9(5) . .
C11B Sb1 Sb2 O3 -179.1(11) . .
C11 Sb1 Sb2 O3 175.3(11) . .
C11A Sb1 Sb2 O3 -178.6(11) . .
O2 Sb1 Sb2 O3 -0.7(4) . .
Sb3 Sb1 Sb2 O3 -35.8(3) . .
Sb4 Sb1 Sb2 O3 34.7(3) . .
O30 Sb1 Sb2 Sb11 -43.6(4) . .
O27 Sb1 Sb2 Sb11 110.9(4) . .
O26 Sb1 Sb2 Sb11 114.8(4) . .
O15 Sb1 Sb2 Sb11 -46.9(4) . .
C11B Sb1 Sb2 Sb11 -145.1(10) . .
C11 Sb1 Sb2 Sb11 -150.7(11) . .
C11A Sb1 Sb2 Sb11 -144.6(10) . .
O2 Sb1 Sb2 Sb11 33.3(3) . .
Sb3 Sb1 Sb2 Sb11 -1.80(7) . .
Sb4 Sb1 Sb2 Sb11 68.65(7) . .
O30 Sb1 Sb2 Sb12 -112.9(4) . .
O27 Sb1 Sb2 Sb12 41.6(4) . .
O26 Sb1 Sb2 Sb12 45.5(4) . .
O15 Sb1 Sb2 Sb12 -116.2(4) . .
C11B Sb1 Sb2 Sb12 145.6(10) . .
C11 Sb1 Sb2 Sb12 140.0(11) . .
C11A Sb1 Sb2 Sb12 146.2(10) . .
O2 Sb1 Sb2 Sb12 -36.0(3) . .
Sb3 Sb1 Sb2 Sb12 -71.08(7) . .
Sb4 Sb1 Sb2 Sb12 -0.63(7) . .
O30 Sb1 Sb3 O42 -107.6(6) . .
O27 Sb1 Sb3 O42 0.2(4) . .
O26 Sb1 Sb3 O42 88.2(5) . .
O15 Sb1 Sb3 O42 162.5(4) . .
C11B Sb1 Sb3 O42 -95.9(14) . .
C11 Sb1 Sb3 O42 -83.9(14) . .
C11A Sb1 Sb3 O42 -100.3(14) . .
O2 Sb1 Sb3 O42 76.5(5) . .
Sb2 Sb1 Sb3 O42 135.8(3) . .
Sb4 Sb1 Sb3 O42 25.6(3) . .
O27 Sb1 Sb3 O30 107.8(6) . .
O26 Sb1 Sb3 O30 -164.1(6) . .
O15 Sb1 Sb3 O30 -89.9(6) . .
C11B Sb1 Sb3 O30 11.7(15) . .
C11 Sb1 Sb3 O30 23.7(14) . .
C11A Sb1 Sb3 O30 7.3(15) . .
O2 Sb1 Sb3 O30 -175.9(7) . .
Sb2 Sb1 Sb3 O30 -116.6(5) . .
Sb4 Sb1 Sb3 O30 133.2(5) . .
O30 Sb1 Sb3 O24 90.5(6) . .
O27 Sb1 Sb3 O24 -161.7(4) . .
O26 Sb1 Sb3 O24 -73.7(5) . .
O15 Sb1 Sb3 O24 0.6(4) . .
C11B Sb1 Sb3 O24 102.2(14) . .
C11 Sb1 Sb3 O24 114.1(14) . .
C11A Sb1 Sb3 O24 97.8(14) . .
O2 Sb1 Sb3 O24 -85.4(5) . .
Sb2 Sb1 Sb3 O24 -26.2(3) . .
Sb4 Sb1 Sb3 O24 -136.3(3) . .
O30 Sb1 Sb3 O31 164.6(7) . .
O27 Sb1 Sb3 O31 -87.5(5) . .
O26 Sb1 Sb3 O31 0.5(5) . .
O15 Sb1 Sb3 O31 74.8(5) . .
C11B Sb1 Sb3 O31 176.4(14) . .
C11 Sb1 Sb3 O31 -171.7(14) . .
C11A Sb1 Sb3 O31 172.0(14) . .
O2 Sb1 Sb3 O31 -11.2(5) . .
Sb2 Sb1 Sb3 O31 48.0(4) . .
Sb4 Sb1 Sb3 O31 -62.2(4) . .
O30 Sb1 Sb3 C31 -20.4(14) . .
O27 Sb1 Sb3 C31 87.4(13) . .
O26 Sb1 Sb3 C31 175.4(13) . .
O15 Sb1 Sb3 C31 -110.3(13) . .
C11B Sb1 Sb3 C31 -8.7(19) . .
C11 Sb1 Sb3 C31 3.2(18) . .
C11A Sb1 Sb3 C31 -13.1(18) . .
O2 Sb1 Sb3 C31 163.7(13) . .
Sb2 Sb1 Sb3 C31 -137.1(12) . .
Sb4 Sb1 Sb3 C31 112.8(12) . .
O30 Sb1 Sb3 O2 175.9(7) . .
O27 Sb1 Sb3 O2 -76.3(5) . .
O26 Sb1 Sb3 O2 11.7(5) . .
O15 Sb1 Sb3 O2 86.0(5) . .
C11B Sb1 Sb3 O2 -172.4(14) . .
C11 Sb1 Sb3 O2 -160.5(14) . .
C11A Sb1 Sb3 O2 -176.8(14) . .
Sb2 Sb1 Sb3 O2 59.2(4) . .
Sb4 Sb1 Sb3 O2 -50.9(4) . .
O30 Sb1 Sb3 C31A -11.0(10) . .
O27 Sb1 Sb3 C31A 96.9(9) . .
O26 Sb1 Sb3 C31A -175.1(9) . .
O15 Sb1 Sb3 C31A -100.8(9) . .
C11B Sb1 Sb3 C31A 0.8(16) . .
C11 Sb1 Sb3 C31A 12.7(16) . .
C11A Sb1 Sb3 C31A -3.6(16) . .
O2 Sb1 Sb3 C31A 173.2(9) . .
Sb2 Sb1 Sb3 C31A -127.6(8) . .
Sb4 Sb1 Sb3 C31A 122.2(8) . .
O30 Sb1 Sb3 Sb6 117.9(5) . .
O27 Sb1 Sb3 Sb6 -134.2(3) . .
O26 Sb1 Sb3 Sb6 -46.2(4) . .
O15 Sb1 Sb3 Sb6 28.0(3) . .
C11B Sb1 Sb3 Sb6 129.6(14) . .
C11 Sb1 Sb3 Sb6 141.6(13) . .
C11A Sb1 Sb3 Sb6 125.2(14) . .
O2 Sb1 Sb3 Sb6 -58.0(4) . .
Sb2 Sb1 Sb3 Sb6 1.28(8) . .
Sb4 Sb1 Sb3 Sb6 -108.90(6) . .
O30 Sb1 Sb3 Sb4 -133.2(5) . .
O27 Sb1 Sb3 Sb4 -25.3(3) . .
O26 Sb1 Sb3 Sb4 62.7(4) . .
O15 Sb1 Sb3 Sb4 136.9(3) . .
C11B Sb1 Sb3 Sb4 -121.5(14) . .
C11 Sb1 Sb3 Sb4 -109.5(13) . .
C11A Sb1 Sb3 Sb4 -125.9(14) . .
O2 Sb1 Sb3 Sb4 50.9(4) . .
Sb2 Sb1 Sb3 Sb4 110.18(5) . .
O30 Sb3 Sb4 O42 107.1(6) . .
O24 Sb3 Sb4 O42 -165.3(7) . .
O31 Sb3 Sb4 O42 -91.3(6) . .
C31 Sb3 Sb4 O42 18.1(13) . .
O2 Sb3 Sb4 O42 -177.3(6) . .
C31A Sb3 Sb4 O42 18.9(10) . .
Sb6 Sb3 Sb4 O42 -118.0(5) . .
Sb1 Sb3 Sb4 O42 132.0(5) . .
O42 Sb3 Sb4 O27 -106.5(6) . .
O30 Sb3 Sb4 O27 0.6(4) . .
O24 Sb3 Sb4 O27 88.1(5) . .
O31 Sb3 Sb4 O27 162.2(4) . .
C31 Sb3 Sb4 O27 -88.5(13) . .
O2 Sb3 Sb4 O27 76.2(4) . .
C31A Sb3 Sb4 O27 -87.6(9) . .
Sb6 Sb3 Sb4 O27 135.5(3) . .
Sb1 Sb3 Sb4 O27 25.4(3) . .
O42 Sb3 Sb4 O11 165.3(6) . .
O30 Sb3 Sb4 O11 -87.6(4) . .
O24 Sb3 Sb4 O11 0.0(5) . .
O31 Sb3 Sb4 O11 74.0(4) . .
C31 Sb3 Sb4 O11 -176.6(13) . .
O2 Sb3 Sb4 O11 -12.0(5) . .
C31A Sb3 Sb4 O11 -175.8(9) . .
Sb6 Sb3 Sb4 O11 47.3(3) . .
Sb1 Sb3 Sb4 O11 -62.8(3) . .
O42 Sb3 Sb4 O13 91.1(6) . .
O30 Sb3 Sb4 O13 -161.8(4) . .
O24 Sb3 Sb4 O13 -74.2(5) . .
O31 Sb3 Sb4 O13 -0.2(4) . .
C31 Sb3 Sb4 O13 109.1(13) . .
O2 Sb3 Sb4 O13 -86.2(4) . .
C31A Sb3 Sb4 O13 110.0(9) . .
Sb6 Sb3 Sb4 O13 -26.9(3) . .
Sb1 Sb3 Sb4 O13 -137.0(3) . .
O42 Sb3 Sb4 C41 -16.2(11) . .
O30 Sb3 Sb4 C41 91.0(10) . .
O24 Sb3 Sb4 C41 178.5(10) . .
O31 Sb3 Sb4 C41 -107.4(10) . .
C31 Sb3 Sb4 C41 1.9(15) . .
O2 Sb3 Sb4 C41 166.6(10) . .
C31A Sb3 Sb4 C41 2.8(13) . .
Sb6 Sb3 Sb4 C41 -134.2(9) . .
Sb1 Sb3 Sb4 C41 115.8(9) . .
O42 Sb3 Sb4 C41A -7.1(11) . .
O30 Sb3 Sb4 C41A 100.1(10) . .
O24 Sb3 Sb4 C41A -172.4(11) . .
O31 Sb3 Sb4 C41A -98.3(10) . .
C31 Sb3 Sb4 C41A 11.0(16) . .
O2 Sb3 Sb4 C41A 175.7(11) . .
C31A Sb3 Sb4 C41A 11.9(13) . .
Sb6 Sb3 Sb4 C41A -125.1(10) . .
Sb1 Sb3 Sb4 C41A 124.9(10) . .
O42 Sb3 Sb4 O2 177.3(6) . .
O30 Sb3 Sb4 O2 -75.6(4) . .
O24 Sb3 Sb4 O2 11.9(5) . .
O31 Sb3 Sb4 O2 86.0(4) . .
C31 Sb3 Sb4 O2 -164.7(13) . .
C31A Sb3 Sb4 O2 -163.8(9) . .
Sb6 Sb3 Sb4 O2 59.3(3) . .
Sb1 Sb3 Sb4 O2 -50.8(3) . .
O42 Sb3 Sb4 Sb5 118.4(5) . .
O30 Sb3 Sb4 Sb5 -134.5(3) . .
O24 Sb3 Sb4 Sb5 -47.0(4) . .
O31 Sb3 Sb4 Sb5 27.1(3) . .
C31 Sb3 Sb4 Sb5 136.4(12) . .
O2 Sb3 Sb4 Sb5 -58.9(3) . .
C31A Sb3 Sb4 Sb5 137.3(9) . .
Sb6 Sb3 Sb4 Sb5 0.35(7) . .
Sb1 Sb3 Sb4 Sb5 -109.70(5) . .
O42 Sb3 Sb4 Sb1 -132.0(5) . .
O30 Sb3 Sb4 Sb1 -24.8(3) . .
O24 Sb3 Sb4 Sb1 62.7(4) . .
O31 Sb3 Sb4 Sb1 136.8(3) . .
C31 Sb3 Sb4 Sb1 -113.9(12) . .
O2 Sb3 Sb4 Sb1 50.8(3) . .
C31A Sb3 Sb4 Sb1 -113.0(9) . .
Sb6 Sb3 Sb4 Sb1 110.05(5) . .
O30 Sb1 Sb4 O42 -0.4(4) . .
O27 Sb1 Sb4 O42 107.1(6) . .
O26 Sb1 Sb4 O42 -161.8(4) . .
O15 Sb1 Sb4 O42 -86.8(5) . .
C11B Sb1 Sb4 O42 94.0(14) . .
C11 Sb1 Sb4 O42 93.0(13) . .
C11A Sb1 Sb4 O42 97.1(15) . .
O2 Sb1 Sb4 O42 -75.5(5) . .
Sb2 Sb1 Sb4 O42 -134.2(3) . .
Sb3 Sb1 Sb4 O42 -25.5(3) . .
O30 Sb1 Sb4 O27 -107.5(6) . .
O26 Sb1 Sb4 O27 91.1(6) . .
O15 Sb1 Sb4 O27 166.1(7) . .
C11B Sb1 Sb4 O27 -13.1(15) . .
C11 Sb1 Sb4 O27 -14.1(14) . .
C11A Sb1 Sb4 O27 -10.0(16) . .
O2 Sb1 Sb4 O27 177.4(7) . .
Sb2 Sb1 Sb4 O27 118.7(5) . .
Sb3 Sb1 Sb4 O27 -132.6(5) . .
O30 Sb1 Sb4 O11 161.3(4) . .
O27 Sb1 Sb4 O11 -91.2(6) . .
O26 Sb1 Sb4 O11 -0.1(4) . .
O15 Sb1 Sb4 O11 74.8(5) . .
C11B Sb1 Sb4 O11 -104.3(14) . .
C11 Sb1 Sb4 O11 -105.4(13) . .
C11A Sb1 Sb4 O11 -101.2(15) . .
O2 Sb1 Sb4 O11 86.2(5) . .
Sb2 Sb1 Sb4 O11 27.4(3) . .
Sb3 Sb1 Sb4 O11 136.2(3) . .
O30 Sb1 Sb4 O13 87.4(5) . .
O27 Sb1 Sb4 O13 -165.1(7) . .
O26 Sb1 Sb4 O13 -73.9(5) . .
O15 Sb1 Sb4 O13 1.0(6) . .
C11B Sb1 Sb4 O13 -178.2(14) . .
C11 Sb1 Sb4 O13 -179.2(13) . .
C11A Sb1 Sb4 O13 -175.1(15) . .
O2 Sb1 Sb4 O13 12.3(6) . .
Sb2 Sb1 Sb4 O13 -46.4(4) . .
Sb3 Sb1 Sb4 O13 62.4(4) . .
O30 Sb1 Sb4 C41 -94.7(9) . .
O27 Sb1 Sb4 C41 12.8(10) . .
O26 Sb1 Sb4 C41 103.9(9) . .
O15 Sb1 Sb4 C41 178.9(9) . .
C11B Sb1 Sb4 C41 -0.3(16) . .
C11 Sb1 Sb4 C41 -1.4(15) . .
C11A Sb1 Sb4 C41 2.8(17) . .
O2 Sb1 Sb4 C41 -169.8(9) . .
Sb2 Sb1 Sb4 C41 131.5(9) . .
Sb3 Sb1 Sb4 C41 -119.8(9) . .
O30 Sb1 Sb4 C41A -95.7(9) . .
O27 Sb1 Sb4 C41A 11.8(10) . .
O26 Sb1 Sb4 C41A 102.9(9) . .
O15 Sb1 Sb4 C41A 177.8(9) . .
C11B Sb1 Sb4 C41A -1.3(16) . .
C11 Sb1 Sb4 C41A -2.4(15) . .
C11A Sb1 Sb4 C41A 1.8(17) . .
O2 Sb1 Sb4 C41A -170.8(9) . .
Sb2 Sb1 Sb4 C41A 130.4(8) . .
Sb3 Sb1 Sb4 C41A -120.8(8) . .
O30 Sb1 Sb4 O2 75.1(5) . .
O27 Sb1 Sb4 O2 -177.4(7) . .
O26 Sb1 Sb4 O2 -86.3(5) . .
O15 Sb1 Sb4 O2 -11.3(5) . .
C11B Sb1 Sb4 O2 169.5(14) . .
C11 Sb1 Sb4 O2 168.4(13) . .
C11A Sb1 Sb4 O2 172.6(15) . .
Sb2 Sb1 Sb4 O2 -58.7(4) . .
Sb3 Sb1 Sb4 O2 50.0(4) . .
O30 Sb1 Sb4 Sb5 134.2(3) . .
O27 Sb1 Sb4 Sb5 -118.3(5) . .
O26 Sb1 Sb4 Sb5 -27.1(3) . .
O15 Sb1 Sb4 Sb5 47.8(4) . .
C11B Sb1 Sb4 Sb5 -131.4(14) . .
C11 Sb1 Sb4 Sb5 -132.4(13) . .
C11A Sb1 Sb4 Sb5 -128.3(15) . .
O2 Sb1 Sb4 Sb5 59.2(4) . .
Sb2 Sb1 Sb4 Sb5 0.43(8) . .
Sb3 Sb1 Sb4 Sb5 109.16(5) . .
O30 Sb1 Sb4 Sb3 25.1(3) . .
O27 Sb1 Sb4 Sb3 132.6(5) . .
O26 Sb1 Sb4 Sb3 -136.3(3) . .
O15 Sb1 Sb4 Sb3 -61.3(4) . .
C11B Sb1 Sb4 Sb3 119.5(14) . .
C11 Sb1 Sb4 Sb3 118.4(13) . .
C11A Sb1 Sb4 Sb3 122.6(15) . .
O2 Sb1 Sb4 Sb3 -50.0(4) . .
Sb2 Sb1 Sb4 Sb3 -108.74(6) . .
O42 Sb4 Sb5 O21 -1.6(5) . .
O27 Sb4 Sb5 O21 -155.8(5) . .
O11 Sb4 Sb5 O21 -159.4(5) . .
O13 Sb4 Sb5 O21 3.5(5) . .
C41 Sb4 Sb5 O21 103.5(8) . .
C41A Sb4 Sb5 O21 99.4(8) . .
O2 Sb4 Sb5 O21 -78.1(4) . .
Sb3 Sb4 Sb5 O21 -43.1(4) . .
Sb1 Sb4 Sb5 O21 -113.6(4) . .
O42 Sb4 Sb5 O16 153.8(5) . .
O27 Sb4 Sb5 O16 -0.4(5) . .
O11 Sb4 Sb5 O16 -3.9(5) . .
O13 Sb4 Sb5 O16 158.9(5) . .
C41 Sb4 Sb5 O16 -101.1(8) . .
C41A Sb4 Sb5 O16 -105.1(8) . .
O2 Sb4 Sb5 O16 77.3(4) . .
Sb3 Sb4 Sb5 O16 112.3(3) . .
Sb1 Sb4 Sb5 O16 41.8(4) . .
O42 Sb4 Sb5 O13 -5.1(6) . .
O27 Sb4 Sb5 O13 -159.2(6) . .
O11 Sb4 Sb5 O13 -162.8(6) . .
C41 Sb4 Sb5 O13 100.0(8) . .
C41A Sb4 Sb5 O13 96.0(9) . .
O2 Sb4 Sb5 O13 -81.6(5) . .
Sb3 Sb4 Sb5 O13 -46.6(4) . .
Sb1 Sb4 Sb5 O13 -117.1(4) . .
O42 Sb4 Sb5 O11 157.8(6) . .
O27 Sb4 Sb5 O11 3.6(6) . .
O13 Sb4 Sb5 O11 162.8(6) . .
C41 Sb4 Sb5 O11 -97.1(8) . .
C41A Sb4 Sb5 O11 -101.2(8) . .
O2 Sb4 Sb5 O11 81.2(5) . .
Sb3 Sb4 Sb5 O11 116.2(4) . .
Sb1 Sb4 Sb5 O11 45.7(4) . .
O42 Sb4 Sb5 C51 -102.0(7) . .
O27 Sb4 Sb5 C51 103.9(7) . .
O11 Sb4 Sb5 C51 100.3(7) . .
O13 Sb4 Sb5 C51 -96.9(7) . .
C41 Sb4 Sb5 C51 3.1(9) . .
C41A Sb4 Sb5 C51 -0.9(9) . .
O2 Sb4 Sb5 C51 -178.5(6) . .
Sb3 Sb4 Sb5 C51 -143.5(6) . .
Sb1 Sb4 Sb5 C51 146.0(6) . .
O42 Sb4 Sb5 O4 76.3(5) . .
O27 Sb4 Sb5 O4 -77.8(5) . .
O11 Sb4 Sb5 O4 -81.4(5) . .
O13 Sb4 Sb5 O4 81.4(5) . .
C41 Sb4 Sb5 O4 -178.6(7) . .
C41A Sb4 Sb5 O4 177.4(8) . .
O2 Sb4 Sb5 O4 -0.2(4) . .
Sb3 Sb4 Sb5 O4 34.8(3) . .
Sb1 Sb4 Sb5 O4 -35.7(3) . .
O42 Sb4 Sb5 C51A -105.6(7) . .
O27 Sb4 Sb5 C51A 100.2(7) . .
O11 Sb4 Sb5 C51A 96.6(7) . .
O13 Sb4 Sb5 C51A -100.5(7) . .
C41 Sb4 Sb5 C51A -0.5(9) . .
C41A Sb4 Sb5 C51A -4.6(9) . .
O2 Sb4 Sb5 C51A 177.9(7) . .
Sb3 Sb4 Sb5 C51A -147.1(6) . .
Sb1 Sb4 Sb5 C51A 142.4(6) . .
O42 Sb4 Sb5 Sb10 111.6(4) . .
O27 Sb4 Sb5 Sb10 -42.6(4) . .
O11 Sb4 Sb5 Sb10 -46.1(4) . .
O13 Sb4 Sb5 Sb10 116.7(4) . .
C41 Sb4 Sb5 Sb10 -143.3(7) . .
C41A Sb4 Sb5 Sb10 -147.3(7) . .
O2 Sb4 Sb5 Sb10 35.1(2) . .
Sb3 Sb4 Sb5 Sb10 70.10(6) . .
Sb1 Sb4 Sb5 Sb10 -0.41(7) . .
O42 Sb4 Sb5 Sb8 40.4(4) . .
O27 Sb4 Sb5 Sb8 -113.8(4) . .
O11 Sb4 Sb5 Sb8 -117.3(4) . .
O13 Sb4 Sb5 Sb8 45.5(4) . .
C41 Sb4 Sb5 Sb8 145.5(7) . .
C41A Sb4 Sb5 Sb8 141.5(7) . .
O2 Sb4 Sb5 Sb8 -36.1(2) . .
Sb3 Sb4 Sb5 Sb8 -1.10(7) . .
Sb1 Sb4 Sb5 Sb8 -71.62(6) . .
O42 Sb3 Sb6 O35 -154.6(6) . .
O30 Sb3 Sb6 O35 -0.6(6) . .
O24 Sb3 Sb6 O35 3.8(7) . .
O31 Sb3 Sb6 O35 -158.5(7) . .
C31 Sb3 Sb6 O35 103.5(12) . .
O2 Sb3 Sb6 O35 -77.3(5) . .
C31A Sb3 Sb6 O35 98.1(8) . .
Sb4 Sb3 Sb6 O35 -112.9(5) . .
Sb1 Sb3 Sb6 O35 -42.3(5) . .
O42 Sb3 Sb6 O25 -0.3(6) . .
O30 Sb3 Sb6 O25 153.7(6) . .
O24 Sb3 Sb6 O25 158.1(7) . .
O31 Sb3 Sb6 O25 -4.2(6) . .
C31 Sb3 Sb6 O25 -102.3(12) . .
O2 Sb3 Sb6 O25 77.0(5) . .
C31A Sb3 Sb6 O25 -107.6(8) . .
Sb4 Sb3 Sb6 O25 41.4(4) . .
Sb1 Sb3 Sb6 O25 112.0(4) . .
O42 Sb3 Sb6 O31 3.9(6) . .
O30 Sb3 Sb6 O31 157.9(6) . .
O24 Sb3 Sb6 O31 162.3(7) . .
C31 Sb3 Sb6 O31 -98.0(12) . .
O2 Sb3 Sb6 O31 81.3(5) . .
C31A Sb3 Sb6 O31 -103.4(8) . .
Sb4 Sb3 Sb6 O31 45.6(5) . .
Sb1 Sb3 Sb6 O31 116.2(5) . .
O42 Sb3 Sb6 O24 -158.4(7) . .
O30 Sb3 Sb6 O24 -4.5(6) . .
O31 Sb3 Sb6 O24 -162.3(7) . .
C31 Sb3 Sb6 O24 99.6(12) . .
O2 Sb3 Sb6 O24 -81.1(6) . .
C31A Sb3 Sb6 O24 94.3(9) . .
Sb4 Sb3 Sb6 O24 -116.7(5) . .
Sb1 Sb3 Sb6 O24 -46.1(5) . .
O42 Sb3 Sb6 C61A 101.5(12) . .
O30 Sb3 Sb6 C61A -104.6(11) . .
O24 Sb3 Sb6 C61A -100.1(12) . .
O31 Sb3 Sb6 C61A 97.5(12) . .
C31 Sb3 Sb6 C61A -0.5(16) . .
O2 Sb3 Sb6 C61A 178.8(11) . .
C31A Sb3 Sb6 C61A -5.9(13) . .
Sb4 Sb3 Sb6 C61A 143.2(11) . .
Sb1 Sb3 Sb6 C61A -146.2(11) . .
O42 Sb3 Sb6 O1 -77.1(5) . .
O30 Sb3 Sb6 O1 76.8(5) . .
O24 Sb3 Sb6 O1 81.3(6) . .
O31 Sb3 Sb6 O1 -81.1(5) . .
C31 Sb3 Sb6 O1 -179.1(11) . .
O2 Sb3 Sb6 O1 0.2(4) . .
C31A Sb3 Sb6 O1 175.5(7) . .
Sb4 Sb3 Sb6 O1 -35.4(3) . .
Sb1 Sb3 Sb6 O1 35.2(3) . .
O42 Sb3 Sb6 C61 101.5(10) . .
O30 Sb3 Sb6 C61 -104.6(10) . .
O24 Sb3 Sb6 C61 -100.1(10) . .
O31 Sb3 Sb6 C61 97.5(10) . .
C31 Sb3 Sb6 C61 -0.5(14) . .
O2 Sb3 Sb6 C61 178.8(9) . .
C31A Sb3 Sb6 C61 -5.9(11) . .
Sb4 Sb3 Sb6 C61 143.2(9) . .
Sb1 Sb3 Sb6 C61 -146.2(9) . .
O42 Sb3 Sb6 Sb9 -112.6(4) . .
O30 Sb3 Sb6 Sb9 41.3(4) . .
O24 Sb3 Sb6 Sb9 45.8(5) . .
O31 Sb3 Sb6 Sb9 -116.5(5) . .
C31 Sb3 Sb6 Sb9 145.4(11) . .
O2 Sb3 Sb6 Sb9 -35.3(3) . .
C31A Sb3 Sb6 Sb9 140.1(7) . .
Sb4 Sb3 Sb6 Sb9 -70.89(7) . .
Sb1 Sb3 Sb6 Sb9 -0.32(8) . .
O42 Sb3 Sb6 Sb7 -41.8(4) . .
O30 Sb3 Sb6 Sb7 112.2(4) . .
O24 Sb3 Sb6 Sb7 116.6(5) . .
O31 Sb3 Sb6 Sb7 -45.7(5) . .
C31 Sb3 Sb6 Sb7 -143.7(11) . .
O2 Sb3 Sb6 Sb7 35.5(3) . .
C31A Sb3 Sb6 Sb7 -149.1(7) . .
Sb4 Sb3 Sb6 Sb7 -0.07(7) . .
Sb1 Sb3 Sb6 Sb7 70.50(7) . .
O35 Sb6 Sb7 O25 -107.8(7) . .
O31 Sb6 Sb7 O25 90.3(6) . .
O24 Sb6 Sb7 O25 164.7(7) . .
C61A Sb6 Sb7 O25 -16.4(13) . .
O1 Sb6 Sb7 O25 175.7(7) . .
C61 Sb6 Sb7 O25 -15.8(12) . .
Sb3 Sb6 Sb7 O25 117.5(6) . .
Sb9 Sb6 Sb7 O25 -132.9(6) . .
O35 Sb6 Sb7 O29 0.5(5) . .
O25 Sb6 Sb7 O29 108.3(6) . .
O31 Sb6 Sb7 O29 -161.4(4) . .
O24 Sb6 Sb7 O29 -87.0(5) . .
C61A Sb6 Sb7 O29 91.9(12) . .
O1 Sb6 Sb7 O29 -76.0(5) . .
C61 Sb6 Sb7 O29 92.5(11) . .
Sb3 Sb6 Sb7 O29 -134.2(3) . .
Sb9 Sb6 Sb7 O29 -24.6(3) . .
O35 Sb6 Sb7 O18 88.3(5) . .
O25 Sb6 Sb7 O18 -163.9(7) . .
O31 Sb6 Sb7 O18 -73.6(4) . .
O24 Sb6 Sb7 O18 0.8(5) . .
C61A Sb6 Sb7 O18 179.7(12) . .
O1 Sb6 Sb7 O18 11.8(5) . .
C61 Sb6 Sb7 O18 -179.7(11) . .
Sb3 Sb6 Sb7 O18 -46.4(3) . .
Sb9 Sb6 Sb7 O18 63.2(3) . .
O35 Sb6 Sb7 O34 162.2(5) . .
O25 Sb6 Sb7 O34 -90.0(6) . .
O31 Sb6 Sb7 O34 0.3(4) . .
O24 Sb6 Sb7 O34 74.7(5) . .
C61A Sb6 Sb7 O34 -106.4(12) . .
O1 Sb6 Sb7 O34 85.7(5) . .
C61 Sb6 Sb7 O34 -105.8(11) . .
Sb3 Sb6 Sb7 O34 27.5(3) . .
Sb9 Sb6 Sb7 O34 137.1(3) . .
O35 Sb6 Sb7 C71 -91.0(10) . .
O25 Sb6 Sb7 C71 16.8(11) . .
O31 Sb6 Sb7 C71 107.1(10) . .
O24 Sb6 Sb7 C71 -178.5(10) . .
C61A Sb6 Sb7 C71 0.3(15) . .
O1 Sb6 Sb7 C71 -167.5(10) . .
C61 Sb6 Sb7 C71 1.0(14) . .
Sb3 Sb6 Sb7 C71 134.3(9) . .
Sb9 Sb6 Sb7 C71 -116.1(9) . .
O35 Sb6 Sb7 C71A -91.9(14) . .
O25 Sb6 Sb7 C71A 15.9(15) . .
O31 Sb6 Sb7 C71A 106.2(14) . .
O24 Sb6 Sb7 C71A -179.4(14) . .
C61A Sb6 Sb7 C71A -0.5(19) . .
O1 Sb6 Sb7 C71A -168.4(14) . .
C61 Sb6 Sb7 C71A 0.1(17) . .
Sb3 Sb6 Sb7 C71A 133.4(14) . .
Sb9 Sb6 Sb7 C71A -117.0(14) . .
O35 Sb6 Sb7 O1 76.6(5) . .
O25 Sb6 Sb7 O1 -175.7(7) . .
O31 Sb6 Sb7 O1 -85.4(5) . .
O24 Sb6 Sb7 O1 -11.0(5) . .
C61A Sb6 Sb7 O1 167.9(12) . .
C61 Sb6 Sb7 O1 168.6(11) . .
Sb3 Sb6 Sb7 O1 -58.2(4) . .
Sb9 Sb6 Sb7 O1 51.4(4) . .
O35 Sb6 Sb7 Sb8 135.3(4) . .
O25 Sb6 Sb7 Sb8 -117.0(6) . .
O31 Sb6 Sb7 Sb8 -26.7(3) . .
O24 Sb6 Sb7 Sb8 47.7(4) . .
C61A Sb6 Sb7 Sb8 -133.4(12) . .
O1 Sb6 Sb7 Sb8 58.7(4) . .
C61 Sb6 Sb7 Sb8 -132.7(11) . .
Sb3 Sb6 Sb7 Sb8 0.54(7) . .
Sb9 Sb6 Sb7 Sb8 110.14(5) . .
O35 Sb6 Sb7 Sb9 25.1(4) . .
O25 Sb6 Sb7 Sb9 132.9(6) . .
O31 Sb6 Sb7 Sb9 -136.8(3) . .
O24 Sb6 Sb7 Sb9 -62.4(4) . .
C61A Sb6 Sb7 Sb9 116.5(12) . .
O1 Sb6 Sb7 Sb9 -51.4(4) . .
C61 Sb6 Sb7 Sb9 117.1(11) . .
Sb3 Sb6 Sb7 Sb9 -109.60(6) . .
O25 Sb7 Sb8 O17 -153.5(5) . .
O29 Sb7 Sb8 O17 0.0(5) . .
O18 Sb7 Sb8 O17 4.0(5) . .
O34 Sb7 Sb8 O17 -158.1(6) . .
C71 Sb7 Sb8 O17 103.5(9) . .
C71A Sb7 Sb8 O17 98.7(8) . .
O1 Sb7 Sb8 O17 -77.5(4) . .
Sb9 Sb7 Sb8 O17 -41.6(3) . .
Sb6 Sb7 Sb8 O17 -112.2(3) . .
O25 Sb7 Sb8 O21 -0.4(5) . .
O29 Sb7 Sb8 O21 153.1(5) . .
O18 Sb7 Sb8 O21 157.1(5) . .
O34 Sb7 Sb8 O21 -5.0(5) . .
C71 Sb7 Sb8 O21 -103.4(9) . .
C71A Sb7 Sb8 O21 -108.2(8) . .
O1 Sb7 Sb8 O21 75.6(4) . .
Sb9 Sb7 Sb8 O21 111.4(3) . .
Sb6 Sb7 Sb8 O21 40.9(3) . .
O25 Sb7 Sb8 O34 4.6(6) . .
O29 Sb7 Sb8 O34 158.1(6) . .
O18 Sb7 Sb8 O34 162.1(6) . .
C71 Sb7 Sb8 O34 -98.4(9) . .
C71A Sb7 Sb8 O34 -103.2(9) . .
O1 Sb7 Sb8 O34 80.6(5) . .
Sb9 Sb7 Sb8 O34 116.4(4) . .
Sb6 Sb7 Sb8 O34 45.8(4) . .
O25 Sb7 Sb8 O18 -157.5(6) . .
O29 Sb7 Sb8 O18 -4.0(6) . .
O34 Sb7 Sb8 O18 -162.1(6) . .
C71 Sb7 Sb8 O18 99.5(9) . .
C71A Sb7 Sb8 O18 94.7(9) . .
O1 Sb7 Sb8 O18 -81.5(5) . .
Sb9 Sb7 Sb8 O18 -45.6(4) . .
Sb6 Sb7 Sb8 O18 -116.2(4) . .
O25 Sb7 Sb8 C81 97.4(7) . .
O29 Sb7 Sb8 C81 -109.1(7) . .
O18 Sb7 Sb8 C81 -105.1(7) . .
O34 Sb7 Sb8 C81 92.8(8) . .
C71 Sb7 Sb8 C81 -5.6(10) . .
C71A Sb7 Sb8 C81 -10.4(10) . .
O1 Sb7 Sb8 C81 173.4(7) . .
Sb9 Sb7 Sb8 C81 -150.8(6) . .
Sb6 Sb7 Sb8 C81 138.6(6) . .
O25 Sb7 Sb8 C81B 106.6(7) . .
O29 Sb7 Sb8 C81B -99.9(7) . .
O18 Sb7 Sb8 C81B -95.9(7) . .
O34 Sb7 Sb8 C81B 102.0(8) . .
C71 Sb7 Sb8 C81B 3.6(10) . .
C71A Sb7 Sb8 C81B -1.2(10) . .
O1 Sb7 Sb8 C81B -177.4(7) . .
Sb9 Sb7 Sb8 C81B -141.6(6) . .
Sb6 Sb7 Sb8 C81B 147.8(6) . .
O25 Sb7 Sb8 O4 -76.8(5) . .
O29 Sb7 Sb8 O4 76.7(5) . .
O18 Sb7 Sb8 O4 80.7(5) . .
O34 Sb7 Sb8 O4 -81.4(5) . .
C71 Sb7 Sb8 O4 -179.8(8) . .
C71A Sb7 Sb8 O4 175.4(8) . .
O1 Sb7 Sb8 O4 -0.8(4) . .
Sb9 Sb7 Sb8 O4 35.0(2) . .
Sb6 Sb7 Sb8 O4 -35.5(2) . .
O25 Sb7 Sb8 Sb5 -42.6(4) . .
O29 Sb7 Sb8 Sb5 111.0(4) . .
O18 Sb7 Sb8 Sb5 114.9(4) . .
O34 Sb7 Sb8 Sb5 -47.1(4) . .
C71 Sb7 Sb8 Sb5 -145.6(8) . .
C71A Sb7 Sb8 Sb5 -150.3(8) . .
O1 Sb7 Sb8 Sb5 33.5(3) . .
Sb9 Sb7 Sb8 Sb5 69.30(6) . .
Sb6 Sb7 Sb8 Sb5 -1.28(7) . .
O25 Sb7 Sb8 Sb10 -112.3(4) . .
O29 Sb7 Sb8 Sb10 41.2(4) . .
O18 Sb7 Sb8 Sb10 45.2(4) . .
O34 Sb7 Sb8 Sb10 -116.9(4) . .
C71 Sb7 Sb8 Sb10 144.7(8) . .
C71A Sb7 Sb8 Sb10 139.9(8) . .
O1 Sb7 Sb8 Sb10 -36.3(3) . .
Sb9 Sb7 Sb8 Sb10 -0.49(7) . .
Sb6 Sb7 Sb8 Sb10 -71.07(6) . .
O21 Sb5 Sb8 O17 -109.4(6) . .
O16 Sb5 Sb8 O17 -0.7(4) . .
O13 Sb5 Sb8 O17 162.2(4) . .
O11 Sb5 Sb8 O17 88.0(5) . .
C51 Sb5 Sb8 O17 -98.9(8) . .
O4 Sb5 Sb8 O17 75.7(5) . .
C51A Sb5 Sb8 O17 -90.2(8) . .
Sb4 Sb5 Sb8 O17 135.1(3) . .
Sb10 Sb5 Sb8 O17 25.4(3) . .
O16 Sb5 Sb8 O21 108.7(6) . .
O13 Sb5 Sb8 O21 -88.4(6) . .
O11 Sb5 Sb8 O21 -162.7(7) . .
C51 Sb5 Sb8 O21 10.5(9) . .
O4 Sb5 Sb8 O21 -174.9(7) . .
C51A Sb5 Sb8 O21 19.2(10) . .
Sb4 Sb5 Sb8 O21 -115.6(6) . .
Sb10 Sb5 Sb8 O21 134.8(6) . .
O21 Sb5 Sb8 O34 89.2(6) . .
O16 Sb5 Sb8 O34 -162.1(4) . .
O13 Sb5 Sb8 O34 0.8(4) . .
O11 Sb5 Sb8 O34 -73.4(5) . .
C51 Sb5 Sb8 O34 99.7(8) . .
O4 Sb5 Sb8 O34 -85.7(5) . .
C51A Sb5 Sb8 O34 108.4(8) . .
Sb4 Sb5 Sb8 O34 -26.3(3) . .
Sb10 Sb5 Sb8 O34 -136.0(3) . .
O21 Sb5 Sb8 O18 164.5(7) . .
O16 Sb5 Sb8 O18 -86.8(5) . .
O13 Sb5 Sb8 O18 76.0(5) . .
O11 Sb5 Sb8 O18 1.8(5) . .
C51 Sb5 Sb8 O18 175.0(8) . .
O4 Sb5 Sb8 O18 -10.4(6) . .
C51A Sb5 Sb8 O18 -176.4(8) . .
Sb4 Sb5 Sb8 O18 48.9(4) . .
Sb10 Sb5 Sb8 O18 -60.7(4) . .
O21 Sb5 Sb8 C81 -9.6(9) . .
O16 Sb5 Sb8 C81 99.1(8) . .
O13 Sb5 Sb8 C81 -98.1(8) . .
O11 Sb5 Sb8 C81 -172.3(8) . .
C51 Sb5 Sb8 C81 0.9(11) . .
O4 Sb5 Sb8 C81 175.4(9) . .
C51A Sb5 Sb8 C81 9.5(11) . .
Sb4 Sb5 Sb8 C81 -125.2(8) . .
Sb10 Sb5 Sb8 C81 125.2(8) . .
O21 Sb5 Sb8 C81B -22.7(9) . .
O16 Sb5 Sb8 C81B 86.0(8) . .
O13 Sb5 Sb8 C81B -111.1(8) . .
O11 Sb5 Sb8 C81B 174.7(8) . .
C51 Sb5 Sb8 C81B -12.2(10) . .
O4 Sb5 Sb8 C81B 162.4(8) . .
C51A Sb5 Sb8 C81B -3.5(11) . .
Sb4 Sb5 Sb8 C81B -138.2(7) . .
Sb10 Sb5 Sb8 C81B 112.1(7) . .
O21 Sb5 Sb8 O4 174.9(7) . .
O16 Sb5 Sb8 O4 -76.4(5) . .
O13 Sb5 Sb8 O4 86.5(5) . .
O11 Sb5 Sb8 O4 12.3(6) . .
C51 Sb5 Sb8 O4 -174.6(8) . .
C51A Sb5 Sb8 O4 -165.9(9) . .
Sb4 Sb5 Sb8 O4 59.4(4) . .
Sb10 Sb5 Sb8 O4 -50.3(4) . .
O21 Sb5 Sb8 Sb7 117.2(6) . .
O16 Sb5 Sb8 Sb7 -134.2(3) . .
O13 Sb5 Sb8 Sb7 28.7(3) . .
O11 Sb5 Sb8 Sb7 -45.5(4) . .
C51 Sb5 Sb8 Sb7 127.6(7) . .
O4 Sb5 Sb8 Sb7 -57.8(4) . .
C51A Sb5 Sb8 Sb7 136.3(8) . .
Sb4 Sb5 Sb8 Sb7 1.58(7) . .
Sb10 Sb5 Sb8 Sb7 -108.05(5) . .
O21 Sb5 Sb8 Sb10 -134.8(6) . .
O16 Sb5 Sb8 Sb10 -26.1(3) . .
O13 Sb5 Sb8 Sb10 136.8(3) . .
O11 Sb5 Sb8 Sb10 62.5(4) . .
C51 Sb5 Sb8 Sb10 -124.3(7) . .
O4 Sb5 Sb8 Sb10 50.3(4) . .
C51A Sb5 Sb8 Sb10 -115.6(8) . .
Sb4 Sb5 Sb8 Sb10 109.63(5) . .
O25 Sb7 Sb9 O29 -108.7(7) . .
O18 Sb7 Sb9 O29 90.4(6) . .
O34 Sb7 Sb9 O29 164.5(7) . .
C71 Sb7 Sb9 O29 -17.6(12) . .
C71A Sb7 Sb9 O29 -7.3(9) . .
O1 Sb7 Sb9 O29 176.5(7) . .
Sb8 Sb7 Sb9 O29 117.4(6) . .
Sb6 Sb7 Sb9 O29 -133.7(6) . .
O25 Sb7 Sb9 O35 -0.1(5) . .
O29 Sb7 Sb9 O35 108.7(7) . .
O18 Sb7 Sb9 O35 -160.9(4) . .
O34 Sb7 Sb9 O35 -86.8(5) . .
C71 Sb7 Sb9 O35 91.1(11) . .
C71A Sb7 Sb9 O35 101.4(8) . .
O1 Sb7 Sb9 O35 -74.8(5) . .
Sb8 Sb7 Sb9 O35 -133.9(4) . .
Sb6 Sb7 Sb9 O35 -25.0(4) . .
O25 Sb7 Sb9 C91A -94.9(11) . .
O29 Sb7 Sb9 C91A 13.8(12) . .
O18 Sb7 Sb9 C91A 104.3(11) . .
O34 Sb7 Sb9 C91A 178.4(11) . .
C71 Sb7 Sb9 C91A -3.7(15) . .
C71A Sb7 Sb9 C91A 6.5(13) . .
O1 Sb7 Sb9 C91A -169.7(11) . .
Sb8 Sb7 Sb9 C91A 131.3(11) . .
Sb6 Sb7 Sb9 C91A -119.9(11) . .
O25 Sb7 Sb9 O14 86.0(5) . .
O29 Sb7 Sb9 O14 -165.3(7) . .
O18 Sb7 Sb9 O14 -74.8(5) . .
O34 Sb7 Sb9 O14 -0.7(6) . .
C71 Sb7 Sb9 O14 177.2(11) . .
C71A Sb7 Sb9 O14 -172.5(8) . .
O1 Sb7 Sb9 O14 11.2(6) . .
Sb8 Sb7 Sb9 O14 -47.8(4) . .
Sb6 Sb7 Sb9 O14 61.1(4) . .
O25 Sb7 Sb9 O12 160.8(4) . .
O29 Sb7 Sb9 O12 -90.5(6) . .
O18 Sb7 Sb9 O12 0.0(4) . .
O34 Sb7 Sb9 O12 74.1(5) . .
C71 Sb7 Sb9 O12 -108.0(11) . .
C71A Sb7 Sb9 O12 -97.8(7) . .
O1 Sb7 Sb9 O12 86.0(5) . .
Sb8 Sb7 Sb9 O12 27.0(3) . .
Sb6 Sb7 Sb9 O12 135.9(3) . .
O25 Sb7 Sb9 C91 -94.8(8) . .
O29 Sb7 Sb9 C91 14.0(9) . .
O18 Sb7 Sb9 C91 104.4(8) . .
O34 Sb7 Sb9 C91 178.5(8) . .
C71 Sb7 Sb9 C91 -3.6(12) . .
C71A Sb7 Sb9 C91 6.7(10) . .
O1 Sb7 Sb9 C91 -169.6(8) . .
Sb8 Sb7 Sb9 C91 131.4(7) . .
Sb6 Sb7 Sb9 C91 -119.7(7) . .
O25 Sb7 Sb9 O1 74.8(5) . .
O29 Sb7 Sb9 O1 -176.5(7) . .
O18 Sb7 Sb9 O1 -86.0(5) . .
O34 Sb7 Sb9 O1 -11.9(6) . .
C71 Sb7 Sb9 O1 166.0(11) . .
C71A Sb7 Sb9 O1 176.2(8) . .
Sb8 Sb7 Sb9 O1 -59.0(4) . .
Sb6 Sb7 Sb9 O1 49.9(4) . .
O25 Sb7 Sb9 Sb11 133.3(3) . .
O29 Sb7 Sb9 Sb11 -117.9(6) . .
O18 Sb7 Sb9 Sb11 -27.5(3) . .
O34 Sb7 Sb9 Sb11 46.6(4) . .
C71 Sb7 Sb9 Sb11 -135.5(10) . .
C71A Sb7 Sb9 Sb11 -125.2(7) . .
O1 Sb7 Sb9 Sb11 58.5(4) . .
Sb8 Sb7 Sb9 Sb11 -0.47(8) . .
Sb6 Sb7 Sb9 Sb11 108.40(6) . .
O25 Sb7 Sb9 Sb6 24.9(3) . .
O29 Sb7 Sb9 Sb6 133.7(6) . .
O18 Sb7 Sb9 Sb6 -135.9(3) . .
O34 Sb7 Sb9 Sb6 -61.8(4) . .
C71 Sb7 Sb9 Sb6 116.1(10) . .
C71A Sb7 Sb9 Sb6 126.4(7) . .
O1 Sb7 Sb9 Sb6 -49.9(4) . .
Sb8 Sb7 Sb9 Sb6 -108.87(5) . .
O35 Sb6 Sb9 O29 -108.4(7) . .
O25 Sb6 Sb9 O29 -0.3(5) . .
O31 Sb6 Sb9 O29 86.8(5) . .
O24 Sb6 Sb9 O29 161.5(5) . .
C61A Sb6 Sb9 O29 -89.1(13) . .
O1 Sb6 Sb9 O29 76.0(5) . .
C61 Sb6 Sb9 O29 -89.8(11) . .
Sb3 Sb6 Sb9 O29 134.5(3) . .
Sb7 Sb6 Sb9 O29 24.5(3) . .
O25 Sb6 Sb9 O35 108.1(7) . .
O31 Sb6 Sb9 O35 -164.8(7) . .
O24 Sb6 Sb9 O35 -90.2(7) . .
C61A Sb6 Sb9 O35 19.3(14) . .
O1 Sb6 Sb9 O35 -175.6(7) . .
C61 Sb6 Sb9 O35 18.6(12) . .
Sb3 Sb6 Sb9 O35 -117.1(6) . .
Sb7 Sb6 Sb9 O35 132.9(6) . .
O35 Sb6 Sb9 C91A -8.9(14) . .
O25 Sb6 Sb9 C91A 99.2(13) . .
O31 Sb6 Sb9 C91A -173.7(13) . .
O24 Sb6 Sb9 C91A -99.0(13) . .
C61A Sb6 Sb9 C91A 10.4(18) . .
O1 Sb6 Sb9 C91A 175.5(13) . .
C61 Sb6 Sb9 C91A 9.7(16) . .
Sb3 Sb6 Sb9 C91A -126.0(12) . .
Sb7 Sb6 Sb9 C91A 124.0(12) . .
O35 Sb6 Sb9 O14 90.1(7) . .
O25 Sb6 Sb9 O14 -161.9(5) . .
O31 Sb6 Sb9 O14 -74.7(5) . .
O24 Sb6 Sb9 O14 -0.1(4) . .
C61A Sb6 Sb9 O14 109.3(13) . .
O1 Sb6 Sb9 O14 -85.6(5) . .
C61 Sb6 Sb9 O14 108.7(11) . .
Sb3 Sb6 Sb9 O14 -27.0(3) . .
Sb7 Sb6 Sb9 O14 -137.1(3) . .
O35 Sb6 Sb9 O12 163.8(7) . .
O25 Sb6 Sb9 O12 -88.1(5) . .
O31 Sb6 Sb9 O12 -1.0(5) . .
O24 Sb6 Sb9 O12 73.6(5) . .
C61A Sb6 Sb9 O12 -177.0(13) . .
O1 Sb6 Sb9 O12 -11.9(5) . .
C61 Sb6 Sb9 O12 -177.6(11) . .
Sb3 Sb6 Sb9 O12 46.7(4) . .
Sb7 Sb6 Sb9 O12 -63.3(4) . .
O35 Sb6 Sb9 C91 -21.5(10) . .
O25 Sb6 Sb9 C91 86.6(9) . .
O31 Sb6 Sb9 C91 173.7(9) . .
O24 Sb6 Sb9 C91 -111.6(9) . .
C61A Sb6 Sb9 C91 -2.2(15) . .
O1 Sb6 Sb9 C91 162.9(9) . .
C61 Sb6 Sb9 C91 -2.9(13) . .
Sb3 Sb6 Sb9 C91 -138.6(8) . .
Sb7 Sb6 Sb9 C91 111.4(8) . .
O35 Sb6 Sb9 O1 175.6(7) . .
O25 Sb6 Sb9 O1 -76.3(5) . .
O31 Sb6 Sb9 O1 10.9(5) . .
O24 Sb6 Sb9 O1 85.5(5) . .
C61A Sb6 Sb9 O1 -165.1(13) . .
C61 Sb6 Sb9 O1 -165.7(11) . .
Sb3 Sb6 Sb9 O1 58.6(4) . .
Sb7 Sb6 Sb9 O1 -51.5(4) . .
O35 Sb6 Sb9 Sb11 117.0(6) . .
O25 Sb6 Sb9 Sb11 -134.9(3) . .
O31 Sb6 Sb9 Sb11 -47.8(4) . .
O24 Sb6 Sb9 Sb11 26.9(3) . .
C61A Sb6 Sb9 Sb11 136.3(12) . .
O1 Sb6 Sb9 Sb11 -58.6(4) . .
C61 Sb6 Sb9 Sb11 135.6(10) . .
Sb3 Sb6 Sb9 Sb11 -0.09(8) . .
Sb7 Sb6 Sb9 Sb11 -110.12(6) . .
O35 Sb6 Sb9 Sb7 -132.9(6) . .
O25 Sb6 Sb9 Sb7 -24.8(3) . .
O31 Sb6 Sb9 Sb7 62.3(4) . .
O24 Sb6 Sb9 Sb7 137.0(3) . .
C61A Sb6 Sb9 Sb7 -113.6(12) . .
O1 Sb6 Sb9 Sb7 51.5(4) . .
C61 Sb6 Sb9 Sb7 -114.3(10) . .
Sb3 Sb6 Sb9 Sb7 110.03(6) . .
O21 Sb5 Sb10 O16 -106.8(5) . .
O13 Sb5 Sb10 O16 166.5(6) . .
O11 Sb5 Sb10 O16 91.8(5) . .
C51 Sb5 Sb10 O16 -11.0(8) . .
O4 Sb5 Sb10 O16 177.9(6) . .
C51A Sb5 Sb10 O16 -12.5(9) . .
Sb4 Sb5 Sb10 O16 118.9(4) . .
Sb8 Sb5 Sb10 O16 -131.0(4) . .
O21 Sb5 Sb10 O17 -0.9(4) . .
O16 Sb5 Sb10 O17 105.9(5) . .
O13 Sb5 Sb10 O17 -87.6(5) . .
O11 Sb5 Sb10 O17 -162.3(4) . .
C51 Sb5 Sb10 O17 94.9(8) . .
O4 Sb5 Sb10 O17 -76.2(5) . .
C51A Sb5 Sb10 O17 93.4(8) . .
Sb4 Sb5 Sb10 O17 -135.2(3) . .
Sb8 Sb5 Sb10 O17 -25.1(3) . .
O21 Sb5 Sb10 O22 88.2(4) . .
O16 Sb5 Sb10 O22 -165.0(5) . .
O13 Sb5 Sb10 O22 1.5(5) . .
O11 Sb5 Sb10 O22 -73.2(4) . .
C51 Sb5 Sb10 O22 -176.0(8) . .
O4 Sb5 Sb10 O22 12.9(5) . .
C51A Sb5 Sb10 O22 -177.5(8) . .
Sb4 Sb5 Sb10 O22 -46.1(3) . .
Sb8 Sb5 Sb10 O22 63.9(3) . .
O21 Sb5 Sb10 O20 161.4(4) . .
O16 Sb5 Sb10 O20 -91.8(5) . .
O13 Sb5 Sb10 O20 74.8(4) . .
O11 Sb5 Sb10 O20 0.0(4) . .
C51 Sb5 Sb10 O20 -102.7(8) . .
O4 Sb5 Sb10 O20 86.1(4) . .
C51A Sb5 Sb10 O20 -104.3(8) . .
Sb4 Sb5 Sb10 O20 27.1(3) . .
Sb8 Sb5 Sb10 O20 137.2(3) . .
O21 Sb5 Sb10 C101 -91.2(5) . .
O16 Sb5 Sb10 C101 15.7(6) . .
O13 Sb5 Sb10 C101 -177.8(5) . .
O11 Sb5 Sb10 C101 107.5(5) . .
C51 Sb5 Sb10 C101 4.7(8) . .
O4 Sb5 Sb10 C101 -166.4(5) . .
C51A Sb5 Sb10 C101 3.1(9) . .
Sb4 Sb5 Sb10 C101 134.5(4) . .
Sb8 Sb5 Sb10 C101 -115.4(4) . .
O21 Sb5 Sb10 O4 75.3(5) . .
O16 Sb5 Sb10 O4 -177.9(6) . .
O13 Sb5 Sb10 O4 -11.3(5) . .
O11 Sb5 Sb10 O4 -86.1(4) . .
C51 Sb5 Sb10 O4 171.1(8) . .
C51A Sb5 Sb10 O4 169.6(8) . .
Sb4 Sb5 Sb10 O4 -59.0(3) . .
Sb8 Sb5 Sb10 O4 51.1(3) . .
O21 Sb5 Sb10 Sb12 134.9(3) . .
O16 Sb5 Sb10 Sb12 -118.3(4) . .
O13 Sb5 Sb10 Sb12 48.3(3) . .
O11 Sb5 Sb10 Sb12 -26.5(3) . .
C51 Sb5 Sb10 Sb12 -129.2(7) . .
O4 Sb5 Sb10 Sb12 59.6(3) . .
C51A Sb5 Sb10 Sb12 -130.8(7) . .
Sb4 Sb5 Sb10 Sb12 0.63(7) . .
Sb8 Sb5 Sb10 Sb12 110.72(5) . .
O21 Sb5 Sb10 Sb8 24.2(3) . .
O16 Sb5 Sb10 Sb8 131.0(4) . .
O13 Sb5 Sb10 Sb8 -62.4(3) . .
O11 Sb5 Sb10 Sb8 -137.2(3) . .
C51 Sb5 Sb10 Sb8 120.1(7) . .
O4 Sb5 Sb10 Sb8 -51.1(3) . .
C51A Sb5 Sb10 Sb8 118.5(7) . .
Sb4 Sb5 Sb10 Sb8 -110.09(5) . .
O17 Sb8 Sb10 O16 -105.9(6) . .
O21 Sb8 Sb10 O16 1.8(4) . .
O34 Sb8 Sb10 O16 89.2(5) . .
O18 Sb8 Sb10 O16 162.9(4) . .
C81 Sb8 Sb10 O16 -87.6(9) . .
C81B Sb8 Sb10 O16 -92.4(8) . .
O4 Sb8 Sb10 O16 75.9(5) . .
Sb7 Sb8 Sb10 O16 136.0(3) . .
Sb5 Sb8 Sb10 O16 26.2(3) . .
O21 Sb8 Sb10 O17 107.7(6) . .
O34 Sb8 Sb10 O17 -164.9(6) . .
O18 Sb8 Sb10 O17 -91.2(6) . .
C81 Sb8 Sb10 O17 18.3(10) . .
C81B Sb8 Sb10 O17 13.5(9) . .
O4 Sb8 Sb10 O17 -178.1(6) . .
Sb7 Sb8 Sb10 O17 -118.1(5) . .
Sb5 Sb8 Sb10 O17 132.2(5) . .
O17 Sb8 Sb10 O22 92.3(5) . .
O21 Sb8 Sb10 O22 -160.0(4) . .
O34 Sb8 Sb10 O22 -72.7(5) . .
O18 Sb8 Sb10 O22 1.1(4) . .
C81 Sb8 Sb10 O22 110.5(9) . .
C81B Sb8 Sb10 O22 105.8(8) . .
O4 Sb8 Sb10 O22 -85.9(4) . .
Sb7 Sb8 Sb10 O22 -25.8(3) . .
Sb5 Sb8 Sb10 O22 -135.6(3) . .
O17 Sb8 Sb10 O20 167.7(6) . .
O21 Sb8 Sb10 O20 -84.5(4) . .
O34 Sb8 Sb10 O20 2.8(5) . .
O18 Sb8 Sb10 O20 76.6(4) . .
C81 Sb8 Sb10 O20 -174.0(9) . .
C81B Sb8 Sb10 O20 -178.8(8) . .
O4 Sb8 Sb10 O20 -10.4(5) . .
Sb7 Sb8 Sb10 O20 49.6(3) . .
Sb5 Sb8 Sb10 O20 -60.1(3) . .
O17 Sb8 Sb10 C101 -7.0(6) . .
O21 Sb8 Sb10 C101 100.7(5) . .
O34 Sb8 Sb10 C101 -172.0(5) . .
O18 Sb8 Sb10 C101 -98.2(4) . .
C81 Sb8 Sb10 C101 11.3(9) . .
C81B Sb8 Sb10 C101 6.5(8) . .
O4 Sb8 Sb10 C101 174.8(5) . .
Sb7 Sb8 Sb10 C101 -125.1(3) . .
Sb5 Sb8 Sb10 C101 125.1(3) . .
O17 Sb8 Sb10 O4 178.1(6) . .
O21 Sb8 Sb10 O4 -74.1(5) . .
O34 Sb8 Sb10 O4 13.2(5) . .
O18 Sb8 Sb10 O4 86.9(4) . .
C81 Sb8 Sb10 O4 -163.6(9) . .
C81B Sb8 Sb10 O4 -168.4(8) . .
Sb7 Sb8 Sb10 O4 60.0(4) . .
Sb5 Sb8 Sb10 O4 -49.7(3) . .
O17 Sb8 Sb10 Sb12 119.8(5) . .
O21 Sb8 Sb10 Sb12 -132.5(3) . .
O34 Sb8 Sb10 Sb12 -45.1(4) . .
O18 Sb8 Sb10 Sb12 28.6(3) . .
C81 Sb8 Sb10 Sb12 138.1(9) . .
C81B Sb8 Sb10 Sb12 133.3(7) . .
O4 Sb8 Sb10 Sb12 -58.3(3) . .
Sb7 Sb8 Sb10 Sb12 1.71(7) . .
Sb5 Sb8 Sb10 Sb12 -108.04(5) . .
O17 Sb8 Sb10 Sb5 -132.2(5) . .
O21 Sb8 Sb10 Sb5 -24.4(3) . .
O34 Sb8 Sb10 Sb5 62.9(4) . .
O18 Sb8 Sb10 Sb5 136.6(3) . .
C81 Sb8 Sb10 Sb5 -113.9(9) . .
C81B Sb8 Sb10 Sb5 -118.7(7) . .
O4 Sb8 Sb10 Sb5 49.7(3) . .
Sb7 Sb8 Sb10 Sb5 109.75(5) . .
O29 Sb9 Sb11 O28 1.3(5) . .
O35 Sb9 Sb11 O28 154.2(6) . .
C91A Sb9 Sb11 O28 -104.7(10) . .
O14 Sb9 Sb11 O28 158.5(6) . .
O12 Sb9 Sb11 O28 -3.7(6) . .
C91 Sb9 Sb11 O28 -98.4(7) . .
O1 Sb9 Sb11 O28 78.3(4) . .
Sb7 Sb9 Sb11 O28 42.7(4) . .
Sb6 Sb9 Sb11 O28 113.0(4) . .
O29 Sb9 Sb11 O19 -153.9(5) . .
O35 Sb9 Sb11 O19 -1.1(6) . .
C91A Sb9 Sb11 O19 100.1(10) . .
O14 Sb9 Sb11 O19 3.3(6) . .
O12 Sb9 Sb11 O19 -159.0(6) . .
C91 Sb9 Sb11 O19 106.4(7) . .
O1 Sb9 Sb11 O19 -76.9(5) . .
Sb7 Sb9 Sb11 O19 -112.5(4) . .
Sb6 Sb9 Sb11 O19 -42.2(4) . .
O29 Sb9 Sb11 O12 5.0(6) . .
O35 Sb9 Sb11 O12 157.9(6) . .
C91A Sb9 Sb11 O12 -101.0(11) . .
O14 Sb9 Sb11 O12 162.2(6) . .
C91 Sb9 Sb11 O12 -94.6(7) . .
O1 Sb9 Sb11 O12 82.1(5) . .
Sb7 Sb9 Sb11 O12 46.4(4) . .
Sb6 Sb9 Sb11 O12 116.8(4) . .
O29 Sb9 Sb11 O14 -157.2(6) . .
O35 Sb9 Sb11 O14 -4.3(6) . .
C91A Sb9 Sb11 O14 96.8(11) . .
O12 Sb9 Sb11 O14 -162.2(6) . .
C91 Sb9 Sb11 O14 103.1(8) . .
O1 Sb9 Sb11 O14 -80.2(5) . .
Sb7 Sb9 Sb11 O14 -115.8(5) . .
Sb6 Sb9 Sb11 O14 -45.4(5) . .
O29 Sb9 Sb11 C11C 103.9(8) . .
O35 Sb9 Sb11 C11C -103.2(8) . .
C91A Sb9 Sb11 C11C -2.1(12) . .
O14 Sb9 Sb11 C11C -98.9(9) . .
O12 Sb9 Sb11 C11C 98.9(8) . .
C91 Sb9 Sb11 C11C 4.2(10) . .
O1 Sb9 Sb11 C11C -179.1(8) . .
Sb7 Sb9 Sb11 C11C 145.3(7) . .
Sb6 Sb9 Sb11 C11C -144.3(7) . .
O29 Sb9 Sb11 O3 -76.4(5) . .
O35 Sb9 Sb11 O3 76.5(5) . .
C91A Sb9 Sb11 O3 177.6(10) . .
O14 Sb9 Sb11 O3 80.8(5) . .
O12 Sb9 Sb11 O3 -81.4(5) . .
C91 Sb9 Sb11 O3 -176.1(7) . .
O1 Sb9 Sb11 O3 0.6(4) . .
Sb7 Sb9 Sb11 O3 -35.0(2) . .
Sb6 Sb9 Sb11 O3 35.3(2) . .
O29 Sb9 Sb11 C111 105.4(5) . .
O35 Sb9 Sb11 C111 -101.8(6) . .
C91A Sb9 Sb11 C111 -0.6(10) . .
O14 Sb9 Sb11 C111 -97.4(6) . .
O12 Sb9 Sb11 C111 100.3(6) . .
C91 Sb9 Sb11 C111 5.7(7) . .
O1 Sb9 Sb11 C111 -177.6(5) . .
Sb7 Sb9 Sb11 C111 146.8(4) . .
Sb6 Sb9 Sb11 C111 -142.9(4) . .
O29 Sb9 Sb11 Sb12 -41.1(4) . .
O35 Sb9 Sb11 Sb12 111.7(4) . .
C91A Sb9 Sb11 Sb12 -147.1(10) . .
O14 Sb9 Sb11 Sb12 116.0(5) . .
O12 Sb9 Sb11 Sb12 -46.2(4) . .
C91 Sb9 Sb11 Sb12 -140.8(6) . .
O1 Sb9 Sb11 Sb12 35.9(3) . .
Sb7 Sb9 Sb11 Sb12 0.26(7) . .
Sb6 Sb9 Sb11 Sb12 70.60(7) . .
O29 Sb9 Sb11 Sb2 -112.2(4) . .
O35 Sb9 Sb11 Sb2 40.7(4) . .
C91A Sb9 Sb11 Sb2 141.8(10) . .
O14 Sb9 Sb11 Sb2 45.0(5) . .
O12 Sb9 Sb11 Sb2 -117.2(4) . .
C91 Sb9 Sb11 Sb2 148.1(6) . .
O1 Sb9 Sb11 Sb2 -35.2(3) . .
Sb7 Sb9 Sb11 Sb2 -70.79(7) . .
Sb6 Sb9 Sb11 Sb2 -0.44(7) . .
O19 Sb2 Sb11 O28 106.8(6) . .
O23 Sb2 Sb11 O28 -1.3(4) . .
O15 Sb2 Sb11 O28 -162.3(4) . .
O26 Sb2 Sb11 O28 -87.6(4) . .
C21B Sb2 Sb11 O28 97.8(10) . .
C21A Sb2 Sb11 O28 91.0(13) . .
C21 Sb2 Sb11 O28 88.0(13) . .
O3 Sb2 Sb11 O28 -76.7(5) . .
Sb1 Sb2 Sb11 O28 -134.2(3) . .
Sb12 Sb2 Sb11 O28 -26.6(3) . .
O23 Sb2 Sb11 O19 -108.1(6) . .
O15 Sb2 Sb11 O19 90.9(6) . .
O26 Sb2 Sb11 O19 165.6(7) . .
C21B Sb2 Sb11 O19 -9.0(11) . .
C21A Sb2 Sb11 O19 -15.8(14) . .
C21 Sb2 Sb11 O19 -18.8(14) . .
O3 Sb2 Sb11 O19 176.5(7) . .
Sb1 Sb2 Sb11 O19 119.0(6) . .
Sb12 Sb2 Sb11 O19 -133.4(6) . .
O19 Sb2 Sb11 O12 -165.3(7) . .
O23 Sb2 Sb11 O12 86.6(5) . .
O15 Sb2 Sb11 O12 -74.4(5) . .
O26 Sb2 Sb11 O12 0.3(5) . .
C21B Sb2 Sb11 O12 -174.3(11) . .
C21A Sb2 Sb11 O12 178.9(13) . .
C21 Sb2 Sb11 O12 175.9(13) . .
O3 Sb2 Sb11 O12 11.2(5) . .
Sb1 Sb2 Sb11 O12 -46.3(4) . .
Sb12 Sb2 Sb11 O12 61.3(4) . .
O19 Sb2 Sb11 O14 -90.9(6) . .
O23 Sb2 Sb11 O14 160.9(4) . .
O15 Sb2 Sb11 O14 0.0(4) . .
O26 Sb2 Sb11 O14 74.7(5) . .
C21B Sb2 Sb11 O14 -99.9(10) . .
C21A Sb2 Sb11 O14 -106.8(13) . .
C21 Sb2 Sb11 O14 -109.7(13) . .
O3 Sb2 Sb11 O14 85.6(5) . .
Sb1 Sb2 Sb11 O14 28.0(3) . .
Sb12 Sb2 Sb11 O14 135.7(3) . .
O19 Sb2 Sb11 C11C 16.2(10) . .
O23 Sb2 Sb11 C11C -91.9(9) . .
O15 Sb2 Sb11 C11C 107.1(9) . .
O26 Sb2 Sb11 C11C -178.2(9) . .
C21B Sb2 Sb11 C11C 7.2(13) . .
C21A Sb2 Sb11 C11C 0.4(15) . .
C21 Sb2 Sb11 C11C -2.6(15) . .
O3 Sb2 Sb11 C11C -167.3(9) . .
Sb1 Sb2 Sb11 C11C 135.2(9) . .
Sb12 Sb2 Sb11 C11C -117.2(9) . .
O19 Sb2 Sb11 O3 -176.5(7) . .
O23 Sb2 Sb11 O3 75.3(5) . .
O15 Sb2 Sb11 O3 -85.6(5) . .
O26 Sb2 Sb11 O3 -10.9(5) . .
C21B Sb2 Sb11 O3 174.5(10) . .
C21A Sb2 Sb11 O3 167.6(13) . .
C21 Sb2 Sb11 O3 164.7(13) . .
Sb1 Sb2 Sb11 O3 -57.6(4) . .
Sb12 Sb2 Sb11 O3 50.1(4) . .
O19 Sb2 Sb11 C111 8.7(7) . .
O23 Sb2 Sb11 C111 -99.4(5) . .
O15 Sb2 Sb11 C111 99.6(5) . .
O26 Sb2 Sb11 C111 174.4(5) . .
C21B Sb2 Sb11 C111 -0.3(11) . .
C21A Sb2 Sb11 C111 -7.1(13) . .
C21 Sb2 Sb11 C111 -10.0(13) . .
O3 Sb2 Sb11 C111 -174.7(6) . .
Sb1 Sb2 Sb11 C111 127.7(4) . .
Sb12 Sb2 Sb11 C111 -124.6(4) . .
O19 Sb2 Sb11 Sb9 -117.6(6) . .
O23 Sb2 Sb11 Sb9 134.3(3) . .
O15 Sb2 Sb11 Sb9 -26.7(3) . .
O26 Sb2 Sb11 Sb9 48.1(4) . .
C21B Sb2 Sb11 Sb9 -126.6(10) . .
C21A Sb2 Sb11 Sb9 -133.4(12) . .
C21 Sb2 Sb11 Sb9 -136.3(12) . .
O3 Sb2 Sb11 Sb9 59.0(4) . .
Sb1 Sb2 Sb11 Sb9 1.41(7) . .
Sb12 Sb2 Sb11 Sb9 109.06(5) . .
O19 Sb2 Sb11 Sb12 133.4(6) . .
O23 Sb2 Sb11 Sb12 25.2(3) . .
O15 Sb2 Sb11 Sb12 -135.7(3) . .
O26 Sb2 Sb11 Sb12 -61.0(4) . .
C21B Sb2 Sb11 Sb12 124.4(10) . .
C21A Sb2 Sb11 Sb12 117.5(12) . .
C21 Sb2 Sb11 Sb12 114.6(12) . .
O3 Sb2 Sb11 Sb12 -50.1(4) . .
Sb1 Sb2 Sb11 Sb12 -107.65(5) . .
O16 Sb10 Sb12 O28 -156.8(6) . .
O17 Sb10 Sb12 O28 -3.1(6) . .
O22 Sb10 Sb12 O28 2.0(6) . .
O20 Sb10 Sb12 O28 -159.1(6) . .
C101 Sb10 Sb12 O28 96.2(5) . .
O4 Sb10 Sb12 O28 -79.8(5) . .
Sb5 Sb10 Sb12 O28 -114.9(4) . .
Sb8 Sb10 Sb12 O28 -44.6(4) . .
O16 Sb10 Sb12 O23 -0.4(6) . .
O17 Sb10 Sb12 O23 153.2(6) . .
O22 Sb10 Sb12 O23 158.3(6) . .
O20 Sb10 Sb12 O23 -2.8(6) . .
C101 Sb10 Sb12 O23 -107.5(5) . .
O4 Sb10 Sb12 O23 76.5(5) . .
Sb5 Sb10 Sb12 O23 41.4(4) . .
Sb8 Sb10 Sb12 O23 111.7(4) . .
O16 Sb10 Sb12 O22 -158.8(6) . .
O17 Sb10 Sb12 O22 -5.1(6) . .
O20 Sb10 Sb12 O22 -161.1(7) . .
C101 Sb10 Sb12 O22 94.1(5) . .
O4 Sb10 Sb12 O22 -81.9(5) . .
Sb5 Sb10 Sb12 O22 -116.9(4) . .
Sb8 Sb10 Sb12 O22 -46.6(4) . .
O16 Sb10 Sb12 O20 2.3(6) . .
O17 Sb10 Sb12 O20 156.0(6) . .
O22 Sb10 Sb12 O20 161.1(7) . .
C101 Sb10 Sb12 O20 -104.8(5) . .
O4 Sb10 Sb12 O20 79.2(5) . .
Sb5 Sb10 Sb12 O20 44.2(4) . .
Sb8 Sb10 Sb12 O20 114.5(4) . .
O16 Sb10 Sb12 C121 97.2(5) . .
O17 Sb10 Sb12 C121 -109.1(5) . .
O22 Sb10 Sb12 C121 -104.0(5) . .
O20 Sb10 Sb12 C121 94.9(5) . .
C101 Sb10 Sb12 C121 -9.9(3) . .
O4 Sb10 Sb12 C121 174.1(3) . .
Sb5 Sb10 Sb12 C121 139.1(2) . .
Sb8 Sb10 Sb12 C121 -150.6(2) . .
O16 Sb10 Sb12 O3 -78.7(5) . .
O17 Sb10 Sb12 O3 75.0(5) . .
O22 Sb10 Sb12 O3 80.1(5) . .
O20 Sb10 Sb12 O3 -81.0(5) . .
C101 Sb10 Sb12 O3 174.2(4) . .
O4 Sb10 Sb12 O3 -1.8(4) . .
Sb5 Sb10 Sb12 O3 -36.8(3) . .
Sb8 Sb10 Sb12 O3 33.5(3) . .
O16 Sb10 Sb12 Sb11 -114.1(4) . .
O17 Sb10 Sb12 Sb11 39.6(4) . .
O22 Sb10 Sb12 Sb11 44.7(4) . .
O20 Sb10 Sb12 Sb11 -116.4(4) . .
C101 Sb10 Sb12 Sb11 138.8(2) . .
O4 Sb10 Sb12 Sb11 -37.2(2) . .
Sb5 Sb10 Sb12 Sb11 -72.24(6) . .
Sb8 Sb10 Sb12 Sb11 -1.94(7) . .
O16 Sb10 Sb12 Sb2 -42.8(4) . .
O17 Sb10 Sb12 Sb2 110.9(4) . .
O22 Sb10 Sb12 Sb2 116.0(4) . .
O20 Sb10 Sb12 Sb2 -45.1(4) . .
C101 Sb10 Sb12 Sb2 -149.8(3) . .
O4 Sb10 Sb12 Sb2 34.2(2) . .
Sb5 Sb10 Sb12 Sb2 -0.85(7) . .
Sb8 Sb10 Sb12 Sb2 69.44(6) . .
O19 Sb11 Sb12 O28 -105.8(5) . .
O12 Sb11 Sb12 O28 91.7(5) . .
O14 Sb11 Sb12 O28 165.9(6) . .
C11C Sb11 Sb12 O28 -15.4(10) . .
O3 Sb11 Sb12 O28 178.3(6) . .
C111 Sb11 Sb12 O28 -10.7(8) . .
Sb9 Sb11 Sb12 O28 119.0(5) . .
Sb2 Sb11 Sb12 O28 -130.5(5) . .
O28 Sb11 Sb12 O23 105.5(5) . .
O19 Sb11 Sb12 O23 -0.3(4) . .
O12 Sb11 Sb12 O23 -162.8(4) . .
O14 Sb11 Sb12 O23 -88.5(4) . .
C11C Sb11 Sb12 O23 90.2(10) . .
O3 Sb11 Sb12 O23 -76.2(4) . .
C111 Sb11 Sb12 O23 94.9(7) . .
Sb9 Sb11 Sb12 O23 -135.4(3) . .
Sb2 Sb11 Sb12 O23 -24.9(3) . .
O28 Sb11 Sb12 O22 -91.5(5) . .
O19 Sb11 Sb12 O22 162.7(4) . .
O12 Sb11 Sb12 O22 0.2(4) . .
O14 Sb11 Sb12 O22 74.4(4) . .
C11C Sb11 Sb12 O22 -106.9(10) . .
O3 Sb11 Sb12 O22 86.8(4) . .
C111 Sb11 Sb12 O22 -102.2(7) . .
Sb9 Sb11 Sb12 O22 27.5(3) . .
Sb2 Sb11 Sb12 O22 138.0(3) . .
O28 Sb11 Sb12 O20 -165.5(5) . .
O19 Sb11 Sb12 O20 88.7(4) . .
O12 Sb11 Sb12 O20 -73.8(4) . .
O14 Sb11 Sb12 O20 0.4(5) . .
C11C Sb11 Sb12 O20 179.1(10) . .
O3 Sb11 Sb12 O20 12.8(5) . .
C111 Sb11 Sb12 O20 -176.2(7) . .
Sb9 Sb11 Sb12 O20 -46.5(3) . .
Sb2 Sb11 Sb12 O20 64.0(3) . .
O28 Sb11 Sb12 C121 15.5(6) . .
O19 Sb11 Sb12 C121 -90.3(4) . .
O12 Sb11 Sb12 C121 107.2(4) . .
O14 Sb11 Sb12 C121 -178.6(5) . .
C11C Sb11 Sb12 C121 0.1(10) . .
O3 Sb11 Sb12 C121 -166.2(5) . .
C111 Sb11 Sb12 C121 4.8(7) . .
Sb9 Sb11 Sb12 C121 134.5(3) . .
Sb2 Sb11 Sb12 C121 -115.0(3) . .
O28 Sb11 Sb12 O3 -178.3(6) . .
O19 Sb11 Sb12 O3 75.9(5) . .
O12 Sb11 Sb12 O3 -86.6(4) . .
O14 Sb11 Sb12 O3 -12.4(5) . .
C11C Sb11 Sb12 O3 166.3(10) . .
C111 Sb11 Sb12 O3 171.0(7) . .
Sb9 Sb11 Sb12 O3 -59.3(3) . .
Sb2 Sb11 Sb12 O3 51.2(3) . .
O28 Sb11 Sb12 Sb10 -118.1(5) . .
O19 Sb11 Sb12 Sb10 136.1(3) . .
O12 Sb11 Sb12 Sb10 -26.4(3) . .
O14 Sb11 Sb12 Sb10 47.8(4) . .
C11C Sb11 Sb12 Sb10 -133.5(9) . .
O3 Sb11 Sb12 Sb10 60.2(3) . .
C111 Sb11 Sb12 Sb10 -128.8(6) . .
Sb9 Sb11 Sb12 Sb10 0.95(7) . .
Sb2 Sb11 Sb12 Sb10 111.42(5) . .
O28 Sb11 Sb12 Sb2 130.5(5) . .
O19 Sb11 Sb12 Sb2 24.7(3) . .
O12 Sb11 Sb12 Sb2 -137.8(3) . .
O14 Sb11 Sb12 Sb2 -63.6(4) . .
C11C Sb11 Sb12 Sb2 115.1(9) . .
O3 Sb11 Sb12 Sb2 -51.2(3) . .
C111 Sb11 Sb12 Sb2 119.8(6) . .
Sb9 Sb11 Sb12 Sb2 -110.47(5) . .
O19 Sb2 Sb12 O28 1.7(4) . .
O23 Sb2 Sb12 O28 -106.3(6) . .
O15 Sb2 Sb12 O28 89.1(5) . .
O26 Sb2 Sb12 O28 163.1(4) . .
C21B Sb2 Sb12 O28 -84.3(13) . .
C21A Sb2 Sb12 O28 -92.2(12) . .
C21 Sb2 Sb12 O28 -97.2(11) . .
O3 Sb2 Sb12 O28 76.3(5) . .
Sb1 Sb2 Sb12 O28 136.3(3) . .
Sb11 Sb2 Sb12 O28 26.6(3) . .
O19 Sb2 Sb12 O23 108.0(6) . .
O15 Sb2 Sb12 O23 -164.6(6) . .
O26 Sb2 Sb12 O23 -90.6(6) . .
C21B Sb2 Sb12 O23 22.0(13) . .
C21A Sb2 Sb12 O23 14.1(13) . .
C21 Sb2 Sb12 O23 9.1(12) . .
O3 Sb2 Sb12 O23 -177.4(6) . .
Sb1 Sb2 Sb12 O23 -117.4(5) . .
Sb11 Sb2 Sb12 O23 132.9(5) . .
O19 Sb2 Sb12 O22 -85.5(4) . .
O23 Sb2 Sb12 O22 166.5(6) . .
O15 Sb2 Sb12 O22 1.8(5) . .
O26 Sb2 Sb12 O22 75.8(4) . .
C21B Sb2 Sb12 O22 -171.5(13) . .
C21A Sb2 Sb12 O22 -179.4(13) . .
C21 Sb2 Sb12 O22 175.5(11) . .
O3 Sb2 Sb12 O22 -11.0(5) . .
Sb1 Sb2 Sb12 O22 49.1(3) . .
Sb11 Sb2 Sb12 O22 -60.6(3) . .
O19 Sb2 Sb12 O20 -160.6(4) . .
O23 Sb2 Sb12 O20 91.4(6) . .
O15 Sb2 Sb12 O20 -73.3(5) . .
O26 Sb2 Sb12 O20 0.7(4) . .
C21B Sb2 Sb12 O20 113.4(12) . .
C21A Sb2 Sb12 O20 105.5(12) . .
C21 Sb2 Sb12 O20 100.4(11) . .
O3 Sb2 Sb12 O20 -86.1(4) . .
Sb1 Sb2 Sb12 O20 -26.0(3) . .
Sb11 Sb2 Sb12 O20 -135.7(3) . .
O19 Sb2 Sb12 C121 100.3(5) . .
O23 Sb2 Sb12 C121 -7.8(6) . .
O15 Sb2 Sb12 C121 -172.4(5) . .
O26 Sb2 Sb12 C121 -98.4(4) . .
C21B Sb2 Sb12 C121 14.2(13) . .
C21A Sb2 Sb12 C121 6.3(13) . .
C21 Sb2 Sb12 C121 1.3(12) . .
O3 Sb2 Sb12 C121 174.8(5) . .
Sb1 Sb2 Sb12 C121 -125.2(3) . .
Sb11 Sb2 Sb12 C121 125.2(3) . .
O19 Sb2 Sb12 O3 -74.5(5) . .
O23 Sb2 Sb12 O3 177.4(6) . .
O15 Sb2 Sb12 O3 12.8(5) . .
O26 Sb2 Sb12 O3 86.8(4) . .
C21B Sb2 Sb12 O3 -160.6(13) . .
C21A Sb2 Sb12 O3 -168.5(13) . .
C21 Sb2 Sb12 O3 -173.5(12) . .
Sb1 Sb2 Sb12 O3 60.0(4) . .
Sb11 Sb2 Sb12 O3 -49.6(3) . .
O19 Sb2 Sb12 Sb10 -133.7(3) . .
O23 Sb2 Sb12 Sb10 118.3(5) . .
O15 Sb2 Sb12 Sb10 -46.4(4) . .
O26 Sb2 Sb12 Sb10 27.6(3) . .
C21B Sb2 Sb12 Sb10 140.3(12) . .
C21A Sb2 Sb12 Sb10 132.4(12) . .
C21 Sb2 Sb12 Sb10 127.4(11) . .
O3 Sb2 Sb12 Sb10 -59.2(3) . .
Sb1 Sb2 Sb12 Sb10 0.86(7) . .
Sb11 Sb2 Sb12 Sb10 -108.82(5) . .
O19 Sb2 Sb12 Sb11 -24.9(3) . .
O23 Sb2 Sb12 Sb11 -132.9(5) . .
O15 Sb2 Sb12 Sb11 62.5(4) . .
O26 Sb2 Sb12 Sb11 136.4(3) . .
C21B Sb2 Sb12 Sb11 -110.9(12) . .
C21A Sb2 Sb12 Sb11 -118.8(12) . .
C21 Sb2 Sb12 Sb11 -123.8(11) . .
O3 Sb2 Sb12 Sb11 49.6(3) . .
Sb1 Sb2 Sb12 Sb11 109.69(5) . .
O2 Mn1 O1 Sb6 -0.3(6) . .
O4 Mn1 O1 Sb6 119.8(5) . .
O3 Mn1 O1 Sb6 -119.3(5) . .
O2 Mn1 O1 Sb9 120.5(5) . .
O4 Mn1 O1 Sb9 -119.4(5) . .
O3 Mn1 O1 Sb9 1.5(6) . .
O2 Mn1 O1 Sb7 -121.3(5) . .
O4 Mn1 O1 Sb7 -1.3(6) . .
O3 Mn1 O1 Sb7 119.7(5) . .
O35 Sb6 O1 Mn1 129.9(6) . .
O25 Sb6 O1 Mn1 -130.3(6) . .
O31 Sb6 O1 Mn1 -39.2(5) . .
O24 Sb6 O1 Mn1 38.7(6) . .
C61A Sb6 O1 Mn1 -175(4) . .
C61 Sb6 O1 Mn1 -174(4) . .
Sb3 Sb6 O1 Mn1 0.0(5) . .
Sb9 Sb6 O1 Mn1 132.5(7) . .
Sb7 Sb6 O1 Mn1 -132.8(7) . .
O35 Sb6 O1 Sb9 -2.6(4) . .
O25 Sb6 O1 Sb9 97.2(4) . .
O31 Sb6 O1 Sb9 -171.6(4) . .
O24 Sb6 O1 Sb9 -93.7(4) . .
C61A Sb6 O1 Sb9 53(4) . .
C61 Sb6 O1 Sb9 53(4) . .
Sb3 Sb6 O1 Sb9 -132.4(3) . .
Sb7 Sb6 O1 Sb9 94.7(4) . .
O35 Sb6 O1 Sb7 -97.3(5) . .
O25 Sb6 O1 Sb7 2.5(4) . .
O31 Sb6 O1 Sb7 93.7(4) . .
O24 Sb6 O1 Sb7 171.6(4) . .
C61A Sb6 O1 Sb7 -42(4) . .
C61 Sb6 O1 Sb7 -41(4) . .
Sb3 Sb6 O1 Sb7 132.9(3) . .
Sb9 Sb6 O1 Sb7 -94.7(4) . .
O29 Sb9 O1 Mn1 129.1(6) . .
O35 Sb9 O1 Mn1 -130.4(6) . .
C91A Sb9 O1 Mn1 -159(7) . .
O14 Sb9 O1 Mn1 -40.1(6) . .
O12 Sb9 O1 Mn1 37.8(6) . .
C91 Sb9 O1 Mn1 166(2) . .
Sb11 Sb9 O1 Mn1 -1.3(5) . .
Sb7 Sb9 O1 Mn1 131.2(7) . .
Sb6 Sb9 O1 Mn1 -132.9(7) . .
O29 Sb9 O1 Sb6 -98.0(5) . .
O35 Sb9 O1 Sb6 2.6(4) . .
C91A Sb9 O1 Sb6 -26(8) . .
O14 Sb9 O1 Sb6 92.8(4) . .
O12 Sb9 O1 Sb6 170.8(4) . .
C91 Sb9 O1 Sb6 -61(3) . .
Sb11 Sb9 O1 Sb6 131.7(3) . .
Sb7 Sb9 O1 Sb6 -95.9(4) . .
O29 Sb9 O1 Sb7 -2.1(4) . .
O35 Sb9 O1 Sb7 98.5(5) . .
C91A Sb9 O1 Sb7 70(8) . .
O14 Sb9 O1 Sb7 -171.3(5) . .
O12 Sb9 O1 Sb7 -93.3(4) . .
C91 Sb9 O1 Sb7 35(3) . .
Sb11 Sb9 O1 Sb7 -132.4(3) . .
Sb6 Sb9 O1 Sb7 95.9(4) . .
O25 Sb7 O1 Mn1 130.6(6) . .
O29 Sb7 O1 Mn1 -128.9(6) . .
O18 Sb7 O1 Mn1 -37.7(5) . .
O34 Sb7 O1 Mn1 39.9(6) . .
C71 Sb7 O1 Mn1 177(3) . .
C71A Sb7 O1 Mn1 -151(4) . .
Sb8 Sb7 O1 Mn1 1.2(5) . .
Sb9 Sb7 O1 Mn1 -131.0(7) . .
Sb6 Sb7 O1 Mn1 133.1(7) . .
O25 Sb7 O1 Sb6 -2.5(4) . .
O29 Sb7 O1 Sb6 98.0(5) . .
O18 Sb7 O1 Sb6 -170.8(4) . .
O34 Sb7 O1 Sb6 -93.3(4) . .
C71 Sb7 O1 Sb6 44(3) . .
C71A Sb7 O1 Sb6 75(4) . .
Sb8 Sb7 O1 Sb6 -131.9(3) . .
Sb9 Sb7 O1 Sb6 95.9(4) . .
O25 Sb7 O1 Sb9 -98.5(5) . .
O29 Sb7 O1 Sb9 2.1(4) . .
O18 Sb7 O1 Sb9 93.2(4) . .
O34 Sb7 O1 Sb9 170.8(4) . .
C71 Sb7 O1 Sb9 -52(3) . .
C71A Sb7 O1 Sb9 -20(4) . .
Sb8 Sb7 O1 Sb9 132.2(3) . .
Sb6 Sb7 O1 Sb9 -95.9(4) . .
O1 Mn1 O2 Sb3 0.5(6) . .
O4 Mn1 O2 Sb3 -119.2(5) . .
O3 Mn1 O2 Sb3 119.4(5) . .
O1 Mn1 O2 Sb1 -121.0(5) . .
O4 Mn1 O2 Sb1 119.4(5) . .
O3 Mn1 O2 Sb1 -2.0(7) . .
O1 Mn1 O2 Sb4 120.1(5) . .
O4 Mn1 O2 Sb4 0.4(6) . .
O3 Mn1 O2 Sb4 -121.0(5) . .
O42 Sb3 O2 Mn1 129.5(6) . .
O30 Sb3 O2 Mn1 -130.8(6) . .
O24 Sb3 O2 Mn1 -39.6(5) . .
O31 Sb3 O2 Mn1 38.1(5) . .
C31 Sb3 O2 Mn1 177(4) . .
C31A Sb3 O2 Mn1 -159(3) . .
Sb6 Sb3 O2 Mn1 -0.4(5) . .
Sb4 Sb3 O2 Mn1 131.1(6) . .
Sb1 Sb3 O2 Mn1 -133.3(7) . .
O42 Sb3 O2 Sb1 -97.3(4) . .
O30 Sb3 O2 Sb1 2.4(4) . .
O24 Sb3 O2 Sb1 93.6(4) . .
O31 Sb3 O2 Sb1 171.3(4) . .
C31 Sb3 O2 Sb1 -49(4) . .
C31A Sb3 O2 Sb1 -26(3) . .
Sb6 Sb3 O2 Sb1 132.8(3) . .
Sb4 Sb3 O2 Sb1 -95.6(4) . .
O42 Sb3 O2 Sb4 -1.6(4) . .
O30 Sb3 O2 Sb4 98.1(4) . .
O24 Sb3 O2 Sb4 -170.7(4) . .
O31 Sb3 O2 Sb4 -93.1(4) . .
C31 Sb3 O2 Sb4 46(4) . .
C31A Sb3 O2 Sb4 70(3) . .
Sb6 Sb3 O2 Sb4 -131.5(2) . .
Sb1 Sb3 O2 Sb4 95.6(4) . .
O30 Sb1 O2 Mn1 130.7(6) . .
O27 Sb1 O2 Mn1 -129.2(6) . .
O26 Sb1 O2 Mn1 -37.8(6) . .
O15 Sb1 O2 Mn1 40.5(6) . .
C11B Sb1 O2 Mn1 172(7) . .
C11 Sb1 O2 Mn1 -165(4) . .
C11A Sb1 O2 Mn1 158(11) . .
Sb2 Sb1 O2 Mn1 1.7(5) . .
Sb3 Sb1 O2 Mn1 133.1(7) . .
Sb4 Sb1 O2 Mn1 -130.7(7) . .
O30 Sb1 O2 Sb3 -2.5(4) . .
O27 Sb1 O2 Sb3 97.7(4) . .
O26 Sb1 O2 Sb3 -170.9(4) . .
O15 Sb1 O2 Sb3 -92.7(4) . .
C11B Sb1 O2 Sb3 39(7) . .
C11 Sb1 O2 Sb3 62(4) . .
C11A Sb1 O2 Sb3 25(11) . .
Sb2 Sb1 O2 Sb3 -131.5(3) . .
Sb4 Sb1 O2 Sb3 96.1(4) . .
O30 Sb1 O2 Sb4 -98.6(4) . .
O27 Sb1 O2 Sb4 1.5(4) . .
O26 Sb1 O2 Sb4 93.0(4) . .
O15 Sb1 O2 Sb4 171.2(4) . .
C11B Sb1 O2 Sb4 -58(7) . .
C11 Sb1 O2 Sb4 -34(4) . .
C11A Sb1 O2 Sb4 -71(11) . .
Sb2 Sb1 O2 Sb4 132.4(3) . .
Sb3 Sb1 O2 Sb4 -96.1(4) . .
O42 Sb4 O2 Mn1 -130.4(6) . .
O27 Sb4 O2 Mn1 130.2(6) . .
O11 Sb4 O2 Mn1 38.7(5) . .
O13 Sb4 O2 Mn1 -38.8(5) . .
C41 Sb4 O2 Mn1 172(3) . .
C41A Sb4 O2 Mn1 -159(7) . .
Sb5 Sb4 O2 Mn1 -0.1(5) . .
Sb3 Sb4 O2 Mn1 -132.0(6) . .
Sb1 Sb4 O2 Mn1 131.7(7) . .
O42 Sb4 O2 Sb3 1.6(4) . .
O27 Sb4 O2 Sb3 -97.8(4) . .
O11 Sb4 O2 Sb3 170.7(4) . .
O13 Sb4 O2 Sb3 93.2(4) . .
C41 Sb4 O2 Sb3 -56(3) . .
C41A Sb4 O2 Sb3 -27(7) . .
Sb5 Sb4 O2 Sb3 131.8(2) . .
Sb1 Sb4 O2 Sb3 -96.3(4) . .
O42 Sb4 O2 Sb1 97.9(4) . .
O27 Sb4 O2 Sb1 -1.5(4) . .
O11 Sb4 O2 Sb1 -93.0(4) . .
O13 Sb4 O2 Sb1 -170.5(4) . .
C41 Sb4 O2 Sb1 41(4) . .
C41A Sb4 O2 Sb1 69(7) . .
Sb5 Sb4 O2 Sb1 -131.9(3) . .
Sb3 Sb4 O2 Sb1 96.3(4) . .
O1 Mn1 O3 Sb11 -0.8(6) . .
O2 Mn1 O3 Sb11 -119.7(5) . .
O4 Mn1 O3 Sb11 119.3(5) . .
O1 Mn1 O3 Sb12 -121.5(5) . .
O2 Mn1 O3 Sb12 119.6(5) . .
O4 Mn1 O3 Sb12 -1.4(6) . .
O1 Mn1 O3 Sb2 120.1(5) . .
O2 Mn1 O3 Sb2 1.3(6) . .
O4 Mn1 O3 Sb2 -119.7(5) . .
O28 Sb11 O3 Mn1 -130.5(6) . .
O19 Sb11 O3 Mn1 130.4(6) . .
O12 Sb11 O3 Mn1 -39.0(5) . .
O14 Sb11 O3 Mn1 38.9(5) . .
C11C Sb11 O3 Mn1 179(3) . .
C111 Sb11 O3 Mn1 166(3) . .
Sb9 Sb11 O3 Mn1 0.1(5) . .
Sb12 Sb11 O3 Mn1 -131.5(6) . .
Sb2 Sb11 O3 Mn1 132.4(7) . .
O28 Sb11 O3 Sb12 1.0(3) . .
O19 Sb11 O3 Sb12 -98.1(4) . .
O12 Sb11 O3 Sb12 92.5(4) . .
O14 Sb11 O3 Sb12 170.4(4) . .
C11C Sb11 O3 Sb12 -50(3) . .
C111 Sb11 O3 Sb12 -63(3) . .
Sb9 Sb11 O3 Sb12 131.6(2) . .
Sb2 Sb11 O3 Sb12 -96.1(4) . .
O28 Sb11 O3 Sb2 97.1(4) . .
O19 Sb11 O3 Sb2 -2.0(4) . .
O12 Sb11 O3 Sb2 -171.4(4) . .
O14 Sb11 O3 Sb2 -93.6(4) . .
C11C Sb11 O3 Sb2 46(3) . .
C111 Sb11 O3 Sb2 34(4) . .
Sb9 Sb11 O3 Sb2 -132.3(3) . .
Sb12 Sb11 O3 Sb2 96.1(4) . .
O28 Sb12 O3 Mn1 131.8(5) . .
O23 Sb12 O3 Mn1 -129.3(6) . .
O22 Sb12 O3 Mn1 40.8(5) . .
O20 Sb12 O3 Mn1 -37.3(5) . .
C121 Sb12 O3 Mn1 -154.5(18) . .
Sb10 Sb12 O3 Mn1 1.9(5) . .
Sb11 Sb12 O3 Mn1 132.8(6) . .
Sb2 Sb12 O3 Mn1 -130.8(6) . .
O28 Sb12 O3 Sb11 -1.0(3) . .
O23 Sb12 O3 Sb11 97.9(4) . .
O22 Sb12 O3 Sb11 -92.0(4) . .
O20 Sb12 O3 Sb11 -170.1(4) . .
C121 Sb12 O3 Sb11 73(2) . .
Sb10 Sb12 O3 Sb11 -130.9(2) . .
Sb2 Sb12 O3 Sb11 96.4(4) . .
O28 Sb12 O3 Sb2 -97.4(4) . .
O23 Sb12 O3 Sb2 1.5(3) . .
O22 Sb12 O3 Sb2 171.6(4) . .
O20 Sb12 O3 Sb2 93.5(3) . .
C121 Sb12 O3 Sb2 -24(2) . .
Sb10 Sb12 O3 Sb2 132.7(2) . .
Sb11 Sb12 O3 Sb2 -96.4(4) . .
O19 Sb2 O3 Mn1 -131.0(6) . .
O23 Sb2 O3 Mn1 128.6(6) . .
O15 Sb2 O3 Mn1 -39.8(5) . .
O26 Sb2 O3 Mn1 38.3(5) . .
C21B Sb2 O3 Mn1 -152(3) . .
C21A Sb2 O3 Mn1 177(4) . .
C21 Sb2 O3 Mn1 156(4) . .
Sb1 Sb2 O3 Mn1 -0.3(5) . .
Sb11 Sb2 O3 Mn1 -133.1(7) . .
Sb12 Sb2 O3 Mn1 130.1(7) . .
O19 Sb2 O3 Sb11 2.1(4) . .
O23 Sb2 O3 Sb11 -98.3(4) . .
O15 Sb2 O3 Sb11 93.3(4) . .
O26 Sb2 O3 Sb11 171.4(4) . .
C21B Sb2 O3 Sb11 -19(3) . .
C21A Sb2 O3 Sb11 -50(5) . .
C21 Sb2 O3 Sb11 -70(5) . .
Sb1 Sb2 O3 Sb11 132.8(3) . .
Sb12 Sb2 O3 Sb11 -96.8(4) . .
O19 Sb2 O3 Sb12 98.8(4) . .
O23 Sb2 O3 Sb12 -1.5(4) . .
O15 Sb2 O3 Sb12 -169.9(4) . .
O26 Sb2 O3 Sb12 -91.8(4) . .
C21B Sb2 O3 Sb12 78(3) . .
C21A Sb2 O3 Sb12 47(5) . .
C21 Sb2 O3 Sb12 26(5) . .
Sb1 Sb2 O3 Sb12 -130.4(3) . .
Sb11 Sb2 O3 Sb12 96.8(4) . .
O1 Mn1 O4 Sb5 -120.1(5) . .
O2 Mn1 O4 Sb5 -0.6(6) . .
O3 Mn1 O4 Sb5 119.9(5) . .
O1 Mn1 O4 Sb10 119.5(5) . .
O2 Mn1 O4 Sb10 -121.0(5) . .
O3 Mn1 O4 Sb10 -0.5(6) . .
O1 Mn1 O4 Sb8 0.4(6) . .
O2 Mn1 O4 Sb8 119.9(5) . .
O3 Mn1 O4 Sb8 -119.5(5) . .
O21 Sb5 O4 Mn1 129.4(6) . .
O16 Sb5 O4 Mn1 -130.3(6) . .
O13 Sb5 O4 Mn1 39.7(5) . .
O11 Sb5 O4 Mn1 -38.2(6) . .
C51 Sb5 O4 Mn1 167(5) . .
C51A Sb5 O4 Mn1 -171(3) . .
Sb4 Sb5 O4 Mn1 0.5(5) . .
Sb10 Sb5 O4 Mn1 -131.5(7) . .
Sb8 Sb5 O4 Mn1 132.4(7) . .
O21 Sb5 O4 Sb10 -99.0(4) . .
O16 Sb5 O4 Sb10 1.3(3) . .
O13 Sb5 O4 Sb10 171.2(4) . .
O11 Sb5 O4 Sb10 93.3(4) . .
C51 Sb5 O4 Sb10 -62(5) . .
C51A Sb5 O4 Sb10 -39(3) . .
Sb4 Sb5 O4 Sb10 132.0(2) . .
Sb8 Sb5 O4 Sb10 -96.1(4) . .
O21 Sb5 O4 Sb8 -3.0(4) . .
O16 Sb5 O4 Sb8 97.3(4) . .
O13 Sb5 O4 Sb8 -92.7(4) . .
O11 Sb5 O4 Sb8 -170.6(4) . .
C51 Sb5 O4 Sb8 34(5) . .
C51A Sb5 O4 Sb8 57(3) . .
Sb4 Sb5 O4 Sb8 -131.9(3) . .
Sb10 Sb5 O4 Sb8 96.1(4) . .
O16 Sb10 O4 Mn1 131.0(5) . .
O17 Sb10 O4 Mn1 -130.4(5) . .
O22 Sb10 O4 Mn1 -37.7(5) . .
O20 Sb10 O4 Mn1 40.4(5) . .
C101 Sb10 O4 Mn1 -155.3(17) . .
Sb12 Sb10 O4 Mn1 1.4(5) . .
Sb5 Sb10 O4 Mn1 132.3(6) . .
Sb8 Sb10 O4 Mn1 -131.5(6) . .
O16 Sb10 O4 Sb5 -1.3(3) . .
O17 Sb10 O4 Sb5 97.3(4) . .
O22 Sb10 O4 Sb5 -170.0(4) . .
O20 Sb10 O4 Sb5 -91.9(4) . .
C101 Sb10 O4 Sb5 72(2) . .
Sb12 Sb10 O4 Sb5 -130.9(2) . .
Sb8 Sb10 O4 Sb5 96.2(4) . .
O16 Sb10 O4 Sb8 -97.5(4) . .
O17 Sb10 O4 Sb8 1.1(3) . .
O22 Sb10 O4 Sb8 93.8(4) . .
O20 Sb10 O4 Sb8 171.9(4) . .
C101 Sb10 O4 Sb8 -24(2) . .
Sb12 Sb10 O4 Sb8 132.9(2) . .
Sb5 Sb10 O4 Sb8 -96.2(4) . .
O17 Sb8 O4 Mn1 129.6(6) . .
O21 Sb8 O4 Mn1 -129.4(6) . .
O34 Sb8 O4 Mn1 -39.0(5) . .
O18 Sb8 O4 Mn1 39.3(5) . .
C81 Sb8 O4 Mn1 -150(3) . .
C81B Sb8 O4 Mn1 168(2) . .
Sb7 Sb8 O4 Mn1 0.2(5) . .
Sb5 Sb8 O4 Mn1 -132.5(7) . .
Sb10 Sb8 O4 Mn1 130.7(6) . .
O17 Sb8 O4 Sb5 -97.9(4) . .
O21 Sb8 O4 Sb5 3.0(4) . .
O34 Sb8 O4 Sb5 93.5(4) . .
O18 Sb8 O4 Sb5 171.8(4) . .
C81 Sb8 O4 Sb5 -18(3) . .
C81B Sb8 O4 Sb5 -59(2) . .
Sb7 Sb8 O4 Sb5 132.7(3) . .
Sb10 Sb8 O4 Sb5 -96.8(4) . .
O17 Sb8 O4 Sb10 -1.1(3) . .
O21 Sb8 O4 Sb10 99.8(4) . .
O34 Sb8 O4 Sb10 -169.7(4) . .
O18 Sb8 O4 Sb10 -91.4(4) . .
C81 Sb8 O4 Sb10 79(3) . .
C81B Sb8 O4 Sb10 37(2) . .
Sb7 Sb8 O4 Sb10 -130.5(3) . .
Sb5 Sb8 O4 Sb10 96.8(4) . .
O41 Mn5 O5 C6X -8.0(19) . .
O33 Mn5 O5 C6X -98.1(19) . .
O20 Mn5 O5 C6X -21(4) . .
O11 Mn5 O5 C6X 84.0(19) . .
O26 Mn5 O5 C6X 176.6(19) . .
O13B Mn4 O13A C5X -27(3) . .
O22 Mn4 O13A C5X 86(40) . .
O12 Mn4 O13A C5X 92.7(18) . .
O18 Mn4 O13A C5X -173.7(18) . .
O37 Mn4 O13A C5X 2.5(18) . .
O32 Mn4 O13A C5X -86.8(18) . .
O22 Mn4 O13B C5X -47(5) . .
O12 Mn4 O13B C5X 68(3) . .
O18 Mn4 O13B C5X 163(3) . .
O37 Mn4 O13B C5X -22(3) . .
O32 Mn4 O13B C5X -111(3) . .
O13A Mn4 O13B C5X 129(5) . .
O42 Sb4 O11 Sb5 -64.3(13) . .
O27 Sb4 O11 Sb5 -177.3(4) . .
O13 Sb4 O11 Sb5 -11.0(4) . .
C41 Sb4 O11 Sb5 89.8(8) . .
C41A Sb4 O11 Sb5 82.9(8) . .
O2 Sb4 O11 Sb5 -99.3(4) . .
Sb3 Sb4 O11 Sb5 -91.4(4) . .
Sb1 Sb4 O11 Sb5 -141.7(3) . .
O42 Sb4 O11 Mn5 100.5(13) . .
O27 Sb4 O11 Mn5 -12.5(6) . .
O13 Sb4 O11 Mn5 153.8(6) . .
C41 Sb4 O11 Mn5 -105.4(9) . .
C41A Sb4 O11 Mn5 -112.3(9) . .
O2 Sb4 O11 Mn5 65.5(6) . .
Sb5 Sb4 O11 Mn5 164.8(8) . .
Sb3 Sb4 O11 Mn5 73.5(6) . .
Sb1 Sb4 O11 Mn5 23.1(5) . .
O21 Sb5 O11 Sb4 58.6(14) . .
O16 Sb5 O11 Sb4 177.0(4) . .
O13 Sb5 O11 Sb4 11.1(4) . .
C51 Sb5 O11 Sb4 -83.8(7) . .
O4 Sb5 O11 Sb4 99.3(4) . .
C51A Sb5 O11 Sb4 -90.5(7) . .
Sb10 Sb5 O11 Sb4 141.4(3) . .
Sb8 Sb5 O11 Sb4 91.0(4) . .
O21 Sb5 O11 Mn5 -106.1(13) . .
O16 Sb5 O11 Mn5 12.3(6) . .
O13 Sb5 O11 Mn5 -153.6(7) . .
C51 Sb5 O11 Mn5 111.5(8) . .
O4 Sb5 O11 Mn5 -65.4(6) . .
C51A Sb5 O11 Mn5 104.8(8) . .
Sb4 Sb5 O11 Mn5 -164.7(9) . .
Sb10 Sb5 O11 Mn5 -23.3(5) . .
Sb8 Sb5 O11 Mn5 -73.8(7) . .
O5 Mn5 O11 Sb4 61.0(7) . .
O41 Mn5 O11 Sb4 150.3(6) . .
O33 Mn5 O11 Sb4 -30(11) . .
O20 Mn5 O11 Sb4 -126.5(6) . .
O26 Mn5 O11 Sb4 -34.3(6) . .
O5 Mn5 O11 Sb5 -138.2(7) . .
O41 Mn5 O11 Sb5 -48.8(6) . .
O33 Mn5 O11 Sb5 130(10) . .
O20 Mn5 O11 Sb5 34.3(6) . .
O26 Mn5 O11 Sb5 126.6(6) . .
O28 Sb11 O12 Sb9 177.2(4) . .
O19 Sb11 O12 Sb9 63.3(16) . .
O14 Sb11 O12 Sb9 11.4(4) . .
C11C Sb11 O12 Sb9 -89.6(8) . .
O3 Sb11 O12 Sb9 99.2(4) . .
C111 Sb11 O12 Sb9 -83.9(5) . .
Sb12 Sb11 O12 Sb9 141.2(3) . .
Sb2 Sb11 O12 Sb9 91.6(4) . .
O28 Sb11 O12 Mn4 13.7(6) . .
O19 Sb11 O12 Mn4 -100.1(15) . .
O14 Sb11 O12 Mn4 -152.0(7) . .
C11C Sb11 O12 Mn4 106.9(9) . .
O3 Sb11 O12 Mn4 -64.2(6) . .
C111 Sb11 O12 Mn4 112.7(6) . .
Sb9 Sb11 O12 Mn4 -163.4(9) . .
Sb12 Sb11 O12 Mn4 -22.2(5) . .
Sb2 Sb11 O12 Mn4 -71.8(7) . .
O29 Sb9 O12 Sb11 -176.1(4) . .
O35 Sb9 O12 Sb11 -61.7(14) . .
C91A Sb9 O12 Sb11 83.9(10) . .
O14 Sb9 O12 Sb11 -11.4(4) . .
C91 Sb9 O12 Sb11 93.7(7) . .
O1 Sb9 O12 Sb11 -98.4(4) . .
Sb7 Sb9 O12 Sb11 -141.2(3) . .
Sb6 Sb9 O12 Sb11 -90.5(4) . .
O29 Sb9 O12 Mn4 -12.2(6) . .
O35 Sb9 O12 Mn4 102.2(13) . .
C91A Sb9 O12 Mn4 -112.2(11) . .
O14 Sb9 O12 Mn4 152.5(6) . .
C91 Sb9 O12 Mn4 -102.4(8) . .
O1 Sb9 O12 Mn4 65.5(6) . .
Sb11 Sb9 O12 Mn4 163.9(8) . .
Sb7 Sb9 O12 Mn4 22.7(5) . .
Sb6 Sb9 O12 Mn4 73.4(6) . .
O13B Mn4 O12 Sb11 -133.3(8) . .
O22 Mn4 O12 Sb11 32.5(6) . .
O18 Mn4 O12 Sb11 125.2(6) . .
O37 Mn4 O12 Sb11 -50.8(6) . .
O32 Mn4 O12 Sb11 -4(29) . .
O13A Mn4 O12 Sb11 -147.4(8) . .
O13B Mn4 O12 Sb9 67.3(8) . .
O22 Mn4 O12 Sb9 -126.9(6) . .
O18 Mn4 O12 Sb9 -34.2(6) . .
O37 Mn4 O12 Sb9 149.8(6) . .
O32 Mn4 O12 Sb9 -164(100) . .
O13A Mn4 O12 Sb9 53.3(8) . .
O21 Sb5 O13 Sb4 -177.3(4) . .
O16 Sb5 O13 Sb4 -65.0(13) . .
O11 Sb5 O13 Sb4 -11.0(4) . .
C51 Sb5 O13 Sb4 86.5(6) . .
O4 Sb5 O13 Sb4 -99.3(4) . .
C51A Sb5 O13 Sb4 87.6(7) . .
Sb10 Sb5 O13 Sb4 -91.7(4) . .
Sb8 Sb5 O13 Sb4 -142.1(3) . .
O21 Sb5 O13 Mn2 -14.5(6) . .
O16 Sb5 O13 Mn2 97.9(13) . .
O11 Sb5 O13 Mn2 151.8(6) . .
C51 Sb5 O13 Mn2 -110.6(7) . .
O4 Sb5 O13 Mn2 63.6(6) . .
C51A Sb5 O13 Mn2 -109.6(8) . .
Sb4 Sb5 O13 Mn2 162.8(8) . .
Sb10 Sb5 O13 Mn2 71.2(6) . .
Sb8 Sb5 O13 Mn2 20.8(5) . .
O42 Sb4 O13 Sb5 176.1(4) . .
O27 Sb4 O13 Sb5 61.6(16) . .
O11 Sb4 O13 Sb5 11.1(4) . .
C41 Sb4 O13 Sb5 -87.5(8) . .
C41A Sb4 O13 Sb5 -86.9(7) . .
O2 Sb4 O13 Sb5 99.1(4) . .
Sb3 Sb4 O13 Sb5 140.9(3) . .
Sb1 Sb4 O13 Sb5 90.8(4) . .
O42 Sb4 O13 Mn2 13.0(6) . .
O27 Sb4 O13 Mn2 -101.5(15) . .
O11 Sb4 O13 Mn2 -152.1(6) . .
C41 Sb4 O13 Mn2 109.4(8) . .
C41A Sb4 O13 Mn2 109.9(8) . .
O2 Sb4 O13 Mn2 -64.1(6) . .
Sb5 Sb4 O13 Mn2 -163.1(8) . .
Sb3 Sb4 O13 Mn2 -22.2(5) . .
Sb1 Sb4 O13 Mn2 -72.4(6) . .
O38 Mn2 O13 Sb5 57.0(6) . .
O31 Mn2 O13 Sb5 -124.9(6) . .
O40 Mn2 O13 Sb5 70(12) . .
O44 Mn2 O13 Sb5 147.2(6) . .
O34 Mn2 O13 Sb5 -31.7(6) . .
O38 Mn2 O13 Sb4 -144.4(6) . .
O31 Mn2 O13 Sb4 33.7(6) . .
O40 Mn2 O13 Sb4 -131(11) . .
O44 Mn2 O13 Sb4 -54.2(6) . .
O34 Mn2 O13 Sb4 126.9(6) . .
O29 Sb9 O14 Sb11 65.6(15) . .
O35 Sb9 O14 Sb11 176.6(5) . .
C91A Sb9 O14 Sb11 -87.1(8) . .
O12 Sb9 O14 Sb11 11.5(4) . .
C91 Sb9 O14 Sb11 -87.1(7) . .
O1 Sb9 O14 Sb11 99.8(4) . .
Sb7 Sb9 O14 Sb11 92.2(4) . .
Sb6 Sb9 O14 Sb11 141.5(4) . .
O29 Sb9 O14 Mn3 -98.8(15) . .
O35 Sb9 O14 Mn3 12.2(7) . .
C91A Sb9 O14 Mn3 108.4(10) . .
O12 Sb9 O14 Mn3 -153.0(7) . .
C91 Sb9 O14 Mn3 108.5(8) . .
O1 Sb9 O14 Mn3 -64.6(6) . .
Sb11 Sb9 O14 Mn3 -164.4(9) . .
Sb7 Sb9 O14 Mn3 -72.2(7) . .
Sb6 Sb9 O14 Mn3 -22.9(6) . .
O28 Sb11 O14 Sb9 -64.1(14) . .
O19 Sb11 O14 Sb9 -177.5(4) . .
O12 Sb11 O14 Sb9 -11.5(4) . .
C11C Sb11 O14 Sb9 89.6(8) . .
O3 Sb11 O14 Sb9 -99.7(4) . .
C111 Sb11 O14 Sb9 86.1(6) . .
Sb12 Sb11 O14 Sb9 -91.5(4) . .
Sb2 Sb11 O14 Sb9 -142.5(3) . .
O28 Sb11 O14 Mn3 100.9(13) . .
O19 Sb11 O14 Mn3 -12.5(6) . .
O12 Sb11 O14 Mn3 153.5(7) . .
C11C Sb11 O14 Mn3 -105.4(9) . .
O3 Sb11 O14 Mn3 65.3(6) . .
C111 Sb11 O14 Mn3 -108.9(7) . .
Sb9 Sb11 O14 Mn3 165.0(9) . .
Sb12 Sb11 O14 Mn3 73.5(6) . .
Sb2 Sb11 O14 Mn3 22.5(5) . .
O36 Mn3 O14 Sb9 -87(28) . .
O43 Mn3 O14 Sb9 -54.1(7) . .
O39 Mn3 O14 Sb9 -144.0(7) . .
O15 Mn3 O14 Sb9 126.8(6) . .
O24 Mn3 O14 Sb9 34.2(7) . .
O36 Mn3 O14 Sb11 113(28) . .
O43 Mn3 O14 Sb11 145.2(7) . .
O39 Mn3 O14 Sb11 55.3(7) . .
O15 Mn3 O14 Sb11 -34.0(6) . .
O24 Mn3 O14 Sb11 -126.5(6) . .
O19 Sb2 O15 Sb1 176.0(4) . .
O23 Sb2 O15 Sb1 63.4(13) . .
O26 Sb2 O15 Sb1 11.7(4) . .
C21B Sb2 O15 Sb1 -93.9(9) . .
C21A Sb2 O15 Sb1 -88.1(10) . .
C21 Sb2 O15 Sb1 -84.0(10) . .
O3 Sb2 O15 Sb1 99.4(4) . .
Sb11 Sb2 O15 Sb1 140.7(3) . .
Sb12 Sb2 O15 Sb1 90.9(4) . .
O19 Sb2 O15 Mn3 12.5(6) . .
O23 Sb2 O15 Mn3 -100.1(13) . .
O26 Sb2 O15 Mn3 -151.8(6) . .
C21B Sb2 O15 Mn3 102.6(10) . .
C21A Sb2 O15 Mn3 108.4(11) . .
C21 Sb2 O15 Mn3 112.6(10) . .
O3 Sb2 O15 Mn3 -64.1(6) . .
Sb1 Sb2 O15 Mn3 -163.5(8) . .
Sb11 Sb2 O15 Mn3 -22.8(5) . .
Sb12 Sb2 O15 Mn3 -72.6(6) . .
O30 Sb1 O15 Sb2 -177.4(4) . .
O27 Sb1 O15 Sb2 -66.0(15) . .
O26 Sb1 O15 Sb2 -11.9(4) . .
C11B Sb1 O15 Sb2 86.9(11) . .
C11 Sb1 O15 Sb2 87.7(12) . .
C11A Sb1 O15 Sb2 84.7(11) . .
O2 Sb1 O15 Sb2 -100.2(4) . .
Sb3 Sb1 O15 Sb2 -141.9(3) . .
Sb4 Sb1 O15 Sb2 -92.5(4) . .
O30 Sb1 O15 Mn3 -14.2(6) . .
O27 Sb1 O15 Mn3 97.2(14) . .
O26 Sb1 O15 Mn3 151.4(6) . .
C11B Sb1 O15 Mn3 -109.9(12) . .
C11 Sb1 O15 Mn3 -109.1(12) . .
C11A Sb1 O15 Mn3 -112.1(12) . .
O2 Sb1 O15 Mn3 63.0(6) . .
Sb2 Sb1 O15 Mn3 163.2(9) . .
Sb3 Sb1 O15 Mn3 21.3(5) . .
Sb4 Sb1 O15 Mn3 70.7(7) . .
O36 Mn3 O15 Sb2 -145.0(6) . .
O43 Mn3 O15 Sb2 -123(13) . .
O39 Mn3 O15 Sb2 -55.4(7) . .
O14 Mn3 O15 Sb2 34.4(6) . .
O24 Mn3 O15 Sb2 126.7(6) . .
O36 Mn3 O15 Sb1 56.1(6) . .
O43 Mn3 O15 Sb1 78(13) . .
O39 Mn3 O15 Sb1 145.7(7) . .
O14 Mn3 O15 Sb1 -124.5(6) . .
O24 Mn3 O15 Sb1 -32.1(6) . .
O17 Sb10 O16 Sb5 -74.3(5) . .
O22 Sb10 O16 Sb5 39.5(14) . .
O20 Sb10 O16 Sb5 87.7(4) . .
C101 Sb10 O16 Sb5 -168.7(4) . .
O4 Sb10 O16 Sb5 1.4(4) . .
Sb12 Sb10 O16 Sb5 86.2(4) . .
Sb8 Sb10 O16 Sb5 -40.9(3) . .
O21 Sb5 O16 Sb10 74.5(5) . .
O13 Sb5 O16 Sb10 -36.6(14) . .
O11 Sb5 O16 Sb10 -88.9(4) . .
C51 Sb5 O16 Sb10 172.0(6) . .
O4 Sb5 O16 Sb10 -1.4(4) . .
C51A Sb5 O16 Sb10 170.0(7) . .
Sb4 Sb5 O16 Sb10 -86.4(4) . .
Sb8 Sb5 O16 Sb10 41.1(3) . .
O21 Sb8 O17 Sb10 -73.6(5) . .
O34 Sb8 O17 Sb10 38.6(15) . .
O18 Sb8 O17 Sb10 88.3(5) . .
C81 Sb8 O17 Sb10 -166.8(7) . .
C81B Sb8 O17 Sb10 -168.9(7) . .
O4 Sb8 O17 Sb10 1.3(4) . .
Sb7 Sb8 O17 Sb10 85.7(5) . .
Sb5 Sb8 O17 Sb10 -40.0(4) . .
O16 Sb10 O17 Sb8 74.4(5) . .
O22 Sb10 O17 Sb8 -88.8(5) . .
O20 Sb10 O17 Sb8 -31.3(14) . .
C101 Sb10 O17 Sb8 174.5(5) . .
O4 Sb10 O17 Sb8 -1.3(4) . .
Sb12 Sb10 O17 Sb8 -85.5(5) . .
Sb5 Sb10 O17 Sb8 40.0(4) . .
O17 Sb8 O18 Sb7 -176.9(4) . .
O21 Sb8 O18 Sb7 -64.8(13) . .
O34 Sb8 O18 Sb7 -11.6(4) . .
C81 Sb8 O18 Sb7 82.5(7) . .
C81B Sb8 O18 Sb7 93.0(7) . .
O4 Sb8 O18 Sb7 -99.6(4) . .
Sb5 Sb8 O18 Sb7 -92.7(4) . .
Sb10 Sb8 O18 Sb7 -141.6(3) . .
O17 Sb8 O18 Mn4 -12.9(6) . .
O21 Sb8 O18 Mn4 99.2(13) . .
O34 Sb8 O18 Mn4 152.4(6) . .
C81 Sb8 O18 Mn4 -113.5(8) . .
C81B Sb8 O18 Mn4 -103.0(8) . .
O4 Sb8 O18 Mn4 64.4(6) . .
Sb7 Sb8 O18 Mn4 164.0(8) . .
Sb5 Sb8 O18 Mn4 71.3(7) . .
Sb10 Sb8 O18 Mn4 22.4(5) . .
O25 Sb7 O18 Sb8 62.8(13) . .
O29 Sb7 O18 Sb8 177.0(4) . .
O34 Sb7 O18 Sb8 11.5(4) . .
C71 Sb7 O18 Sb8 -89.3(8) . .
C71A Sb7 O18 Sb8 -88.6(10) . .
O1 Sb7 O18 Sb8 99.1(4) . .
Sb9 Sb7 O18 Sb8 141.9(3) . .
Sb6 Sb7 O18 Sb8 91.3(4) . .
O25 Sb7 O18 Mn4 -101.7(13) . .
O29 Sb7 O18 Mn4 12.5(6) . .
O34 Sb7 O18 Mn4 -153.0(6) . .
C71 Sb7 O18 Mn4 106.2(9) . .
C71A Sb7 O18 Mn4 106.9(11) . .
O1 Sb7 O18 Mn4 -65.4(6) . .
Sb8 Sb7 O18 Mn4 -164.5(8) . .
Sb9 Sb7 O18 Mn4 -22.6(5) . .
Sb6 Sb7 O18 Mn4 -73.2(6) . .
O13B Mn4 O18 Sb8 137.6(8) . .
O22 Mn4 O18 Sb8 -34.6(6) . .
O12 Mn4 O18 Sb8 -126.0(6) . .
O37 Mn4 O18 Sb8 9(4) . .
O32 Mn4 O18 Sb8 53.4(6) . .
O13A Mn4 O18 Sb8 146.4(8) . .
O13B Mn4 O18 Sb7 -62.3(8) . .
O22 Mn4 O18 Sb7 125.5(6) . .
O12 Mn4 O18 Sb7 34.1(6) . .
O37 Mn4 O18 Sb7 169(3) . .
O32 Mn4 O18 Sb7 -146.5(6) . .
O13A Mn4 O18 Sb7 -53.5(8) . .
O23 Sb2 O19 Sb11 72.7(5) . .
O15 Sb2 O19 Sb11 -89.3(5) . .
O26 Sb2 O19 Sb11 -36.2(15) . .
C21B Sb2 O19 Sb11 172.6(9) . .
C21A Sb2 O19 Sb11 167.9(10) . .
C21 Sb2 O19 Sb11 166.3(10) . .
O3 Sb2 O19 Sb11 -2.3(5) . .
Sb1 Sb2 O19 Sb11 -85.8(5) . .
Sb12 Sb2 O19 Sb11 38.9(4) . .
O28 Sb11 O19 Sb2 -73.9(5) . .
O12 Sb11 O19 Sb2 39.3(17) . .
O14 Sb11 O19 Sb2 89.5(5) . .
C11C Sb11 O19 Sb2 -167.0(8) . .
O3 Sb11 O19 Sb2 2.4(5) . .
C111 Sb11 O19 Sb2 -173.4(5) . .
Sb9 Sb11 O19 Sb2 87.4(6) . .
Sb12 Sb11 O19 Sb2 -39.2(4) . .
O16 Sb10 O20 Sb12 -178.2(5) . .
O17 Sb10 O20 Sb12 -71.7(12) . .
O22 Sb10 O20 Sb12 -12.2(4) . .
C101 Sb10 O20 Sb12 81.9(4) . .
O4 Sb10 O20 Sb12 -100.9(4) . .
Sb5 Sb10 O20 Sb12 -142.5(3) . .
Sb8 Sb10 O20 Sb12 -93.9(4) . .
O16 Sb10 O20 Mn5 -11.8(7) . .
O17 Sb10 O20 Mn5 94.7(12) . .
O22 Sb10 O20 Mn5 154.2(7) . .
C101 Sb10 O20 Mn5 -111.7(6) . .
O4 Sb10 O20 Mn5 65.5(6) . .
Sb12 Sb10 O20 Mn5 166.4(9) . .
Sb5 Sb10 O20 Mn5 23.9(6) . .
Sb8 Sb10 O20 Mn5 72.5(7) . .
O28 Sb12 O20 Sb10 63.0(13) . .
O23 Sb12 O20 Sb10 177.9(4) . .
O22 Sb12 O20 Sb10 12.2(4) . .
C121 Sb12 O20 Sb10 -89.2(4) . .
O3 Sb12 O20 Sb10 100.0(4) . .
Sb11 Sb12 O20 Sb10 91.6(4) . .
Sb2 Sb12 O20 Sb10 142.9(3) . .
O28 Sb12 O20 Mn5 -103.9(12) . .
O23 Sb12 O20 Mn5 11.0(6) . .
O22 Sb12 O20 Mn5 -154.7(6) . .
C121 Sb12 O20 Mn5 103.9(6) . .
O3 Sb12 O20 Mn5 -66.9(6) . .
Sb10 Sb12 O20 Mn5 -166.9(9) . .
Sb11 Sb12 O20 Mn5 -75.3(6) . .
Sb2 Sb12 O20 Mn5 -24.0(5) . .
O5 Mn5 O20 Sb10 69(3) . .
O41 Mn5 O20 Sb10 56.6(6) . .
O33 Mn5 O20 Sb10 146.8(7) . .
O11 Mn5 O20 Sb10 -35.3(7) . .
O26 Mn5 O20 Sb10 -127.9(6) . .
O5 Mn5 O20 Sb12 -128(3) . .
O41 Mn5 O20 Sb12 -140.4(6) . .
O33 Mn5 O20 Sb12 -50.2(6) . .
O11 Mn5 O20 Sb12 127.7(6) . .
O26 Mn5 O20 Sb12 35.1(6) . .
O17 Sb8 O21 Sb5 71.6(5) . .
O34 Sb8 O21 Sb5 -90.8(5) . .
O18 Sb8 O21 Sb5 -39.3(16) . .
C81 Sb8 O21 Sb5 172.3(8) . .
C81B Sb8 O21 Sb5 162.5(7) . .
O4 Sb8 O21 Sb5 -3.5(5) . .
Sb7 Sb8 O21 Sb5 -87.7(5) . .
Sb10 Sb8 O21 Sb5 37.9(5) . .
O16 Sb5 O21 Sb8 -72.3(6) . .
O13 Sb5 O21 Sb8 91.4(5) . .
O11 Sb5 O21 Sb8 45.3(15) . .
C51 Sb5 O21 Sb8 -172.1(7) . .
O4 Sb5 O21 Sb8 3.5(5) . .
C51A Sb5 O21 Sb8 -165.2(7) . .
Sb4 Sb5 O21 Sb8 89.2(5) . .
Sb10 Sb5 O21 Sb8 -38.1(5) . .
O28 Sb12 O22 Sb10 -178.4(5) . .
O23 Sb12 O22 Sb10 -66.8(15) . .
O20 Sb12 O22 Sb10 -12.2(4) . .
C121 Sb12 O22 Sb10 82.0(4) . .
O3 Sb12 O22 Sb10 -100.7(4) . .
Sb11 Sb12 O22 Sb10 -142.4(3) . .
Sb2 Sb12 O22 Sb10 -93.3(4) . .
O28 Sb12 O22 Mn4 -13.9(6) . .
O23 Sb12 O22 Mn4 97.7(13) . .
O20 Sb12 O22 Mn4 152.3(7) . .
C121 Sb12 O22 Mn4 -113.5(6) . .
O3 Sb12 O22 Mn4 63.8(6) . .
Sb10 Sb12 O22 Mn4 164.5(9) . .
Sb11 Sb12 O22 Mn4 22.1(6) . .
Sb2 Sb12 O22 Mn4 71.2(6) . .
O16 Sb10 O22 Sb12 61.9(14) . .
O17 Sb10 O22 Sb12 176.2(5) . .
O20 Sb10 O22 Sb12 12.2(4) . .
C101 Sb10 O22 Sb12 -90.1(4) . .
O4 Sb10 O22 Sb12 98.9(4) . .
Sb5 Sb10 O22 Sb12 90.4(4) . .
Sb8 Sb10 O22 Sb12 141.4(3) . .
O16 Sb10 O22 Mn4 -103.3(12) . .
O17 Sb10 O22 Mn4 11.0(6) . .
O20 Sb10 O22 Mn4 -153.0(6) . .
C101 Sb10 O22 Mn4 104.7(6) . .
O4 Sb10 O22 Mn4 -66.3(6) . .
Sb12 Sb10 O22 Mn4 -165.2(9) . .
Sb5 Sb10 O22 Mn4 -74.8(6) . .
Sb8 Sb10 O22 Mn4 -23.8(5) . .
O13B Mn4 O22 Sb12 83(2) . .
O12 Mn4 O22 Sb12 -32.6(6) . .
O18 Mn4 O22 Sb12 -126.2(6) . .
O37 Mn4 O22 Sb12 57.6(6) . .
O32 Mn4 O22 Sb12 146.9(6) . .
O13A Mn4 O22 Sb12 -26(40) . .
O13B Mn4 O22 Sb10 -116(2) . .
O12 Mn4 O22 Sb10 128.2(6) . .
O18 Mn4 O22 Sb10 34.6(6) . .
O37 Mn4 O22 Sb10 -141.5(6) . .
O32 Mn4 O22 Sb10 -52.3(6) . .
O13A Mn4 O22 Sb10 134(40) . .
O19 Sb2 O23 Sb12 -72.8(5) . .
O15 Sb2 O23 Sb12 38.8(14) . .
O26 Sb2 O23 Sb12 88.9(5) . .
C21B Sb2 O23 Sb12 -164.0(10) . .
C21A Sb2 O23 Sb12 -169.1(10) . .
C21 Sb2 O23 Sb12 -172.8(9) . .
O3 Sb2 O23 Sb12 1.7(4) . .
Sb1 Sb2 O23 Sb12 86.3(5) . .
Sb11 Sb2 O23 Sb12 -39.2(4) . .
O28 Sb12 O23 Sb2 74.3(5) . .
O22 Sb12 O23 Sb2 -36.6(16) . .
O20 Sb12 O23 Sb2 -89.4(5) . .
C121 Sb12 O23 Sb2 173.8(5) . .
O3 Sb12 O23 Sb2 -1.8(4) . .
Sb10 Sb12 O23 Sb2 -87.7(5) . .
Sb11 Sb12 O23 Sb2 39.6(4) . .
O42 Sb3 O24 Sb6 63.5(15) . .
O30 Sb3 O24 Sb6 176.6(5) . .
O31 Sb3 O24 Sb6 11.3(5) . .
C31 Sb3 O24 Sb6 -91.8(11) . .
O2 Sb3 O24 Sb6 99.2(5) . .
C31A Sb3 O24 Sb6 -92.0(8) . .
Sb4 Sb3 O24 Sb6 91.2(5) . .
Sb1 Sb3 O24 Sb6 141.5(4) . .
O42 Sb3 O24 Mn3 -100.4(14) . .
O30 Sb3 O24 Mn3 12.6(7) . .
O31 Sb3 O24 Mn3 -152.7(8) . .
C31 Sb3 O24 Mn3 104.3(12) . .
O2 Sb3 O24 Mn3 -64.7(7) . .
C31A Sb3 O24 Mn3 104.0(9) . .
Sb6 Sb3 O24 Mn3 -164.0(10) . .
Sb4 Sb3 O24 Mn3 -72.8(8) . .
Sb1 Sb3 O24 Mn3 -22.4(7) . .
O35 Sb6 O24 Sb3 -177.1(5) . .
O25 Sb6 O24 Sb3 -63.5(15) . .
O31 Sb6 O24 Sb3 -11.4(5) . .
C61A Sb6 O24 Sb3 89.3(11) . .
O1 Sb6 O24 Sb3 -99.1(5) . .
C61 Sb6 O24 Sb3 88.7(10) . .
Sb9 Sb6 O24 Sb3 -141.8(4) . .
Sb7 Sb6 O24 Sb3 -91.7(5) . .
O35 Sb6 O24 Mn3 -12.8(7) . .
O25 Sb6 O24 Mn3 100.7(14) . .
O31 Sb6 O24 Mn3 152.8(7) . .
C61A Sb6 O24 Mn3 -106.5(12) . .
O1 Sb6 O24 Mn3 65.1(7) . .
C61 Sb6 O24 Mn3 -107.1(11) . .
Sb3 Sb6 O24 Mn3 164.2(10) . .
Sb9 Sb6 O24 Mn3 22.5(6) . .
Sb7 Sb6 O24 Mn3 72.5(8) . .
O36 Mn3 O24 Sb3 -54.3(8) . .
O43 Mn3 O24 Sb3 -145.0(8) . .
O39 Mn3 O24 Sb3 -95(11) . .
O15 Mn3 O24 Sb3 32.9(7) . .
O14 Mn3 O24 Sb3 126.6(7) . .
O36 Mn3 O24 Sb6 145.8(7) . .
O43 Mn3 O24 Sb6 55.1(7) . .
O39 Mn3 O24 Sb6 105(10) . .
O15 Mn3 O24 Sb6 -127.0(7) . .
O14 Mn3 O24 Sb6 -33.3(7) . .
O29 Sb7 O25 Sb6 -72.7(6) . .
O18 Sb7 O25 Sb6 40.3(15) . .
O34 Sb7 O25 Sb6 90.0(5) . .
C71 Sb7 O25 Sb6 -166.7(8) . .
C71A Sb7 O25 Sb6 -168.7(11) . .
O1 Sb7 O25 Sb6 3.0(5) . .
Sb8 Sb7 O25 Sb6 87.1(5) . .
Sb9 Sb7 O25 Sb6 -39.5(4) . .
O35 Sb6 O25 Sb7 73.1(6) . .
O31 Sb6 O25 Sb7 -90.0(6) . .
O24 Sb6 O25 Sb7 -39.6(16) . .
C61A Sb6 O25 Sb7 166.7(11) . .
O1 Sb6 O25 Sb7 -3.0(5) . .
C61 Sb6 O25 Sb7 167.3(10) . .
Sb3 Sb6 O25 Sb7 -87.3(5) . .
Sb9 Sb6 O25 Sb7 39.5(4) . .
O30 Sb1 O26 Sb2 62.1(14) . .
O27 Sb1 O26 Sb2 177.0(4) . .
O15 Sb1 O26 Sb2 11.7(4) . .
C11B Sb1 O26 Sb2 -85.5(11) . .
C11 Sb1 O26 Sb2 -95.0(11) . .
C11A Sb1 O26 Sb2 -82.4(11) . .
O2 Sb1 O26 Sb2 99.1(4) . .
Sb3 Sb1 O26 Sb2 91.3(4) . .
Sb4 Sb1 O26 Sb2 141.6(3) . .
O30 Sb1 O26 Mn5 -102.1(13) . .
O27 Sb1 O26 Mn5 12.8(6) . .
O15 Sb1 O26 Mn5 -152.5(6) . .
C11B Sb1 O26 Mn5 110.3(12) . .
C11 Sb1 O26 Mn5 100.8(12) . .
C11A Sb1 O26 Mn5 113.4(11) . .
O2 Sb1 O26 Mn5 -65.1(6) . .
Sb2 Sb1 O26 Mn5 -164.2(8) . .
Sb3 Sb1 O26 Mn5 -72.9(6) . .
Sb4 Sb1 O26 Mn5 -22.6(5) . .
O19 Sb2 O26 Sb1 -66.7(13) . .
O23 Sb2 O26 Sb1 -176.7(4) . .
O15 Sb2 O26 Sb1 -11.9(4) . .
C21B Sb2 O26 Sb1 83.0(9) . .
C21A Sb2 O26 Sb1 88.8(10) . .
C21 Sb2 O26 Sb1 90.8(10) . .
O3 Sb2 O26 Sb1 -99.6(4) . .
Sb11 Sb2 O26 Sb1 -92.4(4) . .
Sb12 Sb2 O26 Sb1 -141.2(3) . .
O19 Sb2 O26 Mn5 97.3(13) . .
O23 Sb2 O26 Mn5 -12.7(6) . .
O15 Sb2 O26 Mn5 152.1(6) . .
C21B Sb2 O26 Mn5 -112.9(10) . .
C21A Sb2 O26 Mn5 -107.2(11) . .
C21 Sb2 O26 Mn5 -105.1(10) . .
O3 Sb2 O26 Mn5 64.4(6) . .
Sb1 Sb2 O26 Mn5 164.0(8) . .
Sb11 Sb2 O26 Mn5 71.6(6) . .
Sb12 Sb2 O26 Mn5 22.8(5) . .
O5 Mn5 O26 Sb1 -57.2(6) . .
O41 Mn5 O26 Sb1 169(3) . .
O33 Mn5 O26 Sb1 -145.8(6) . .
O20 Mn5 O26 Sb1 125.1(6) . .
O11 Mn5 O26 Sb1 34.1(6) . .
O5 Mn5 O26 Sb2 142.9(6) . .
O41 Mn5 O26 Sb2 9(4) . .
O33 Mn5 O26 Sb2 54.3(6) . .
O20 Mn5 O26 Sb2 -34.8(6) . .
O11 Mn5 O26 Sb2 -125.9(6) . .
O42 Sb4 O27 Sb1 -73.5(5) . .
O11 Sb4 O27 Sb1 89.1(5) . .
O13 Sb4 O27 Sb1 40.2(17) . .
C41 Sb4 O27 Sb1 -169.9(8) . .
C41A Sb4 O27 Sb1 -171.5(7) . .
O2 Sb4 O27 Sb1 1.8(4) . .
Sb5 Sb4 O27 Sb1 86.9(6) . .
Sb3 Sb4 O27 Sb1 -39.7(4) . .
O30 Sb1 O27 Sb4 73.5(5) . .
O26 Sb1 O27 Sb4 -89.3(5) . .
O15 Sb1 O27 Sb4 -36.8(16) . .
C11B Sb1 O27 Sb4 170.2(11) . .
C11 Sb1 O27 Sb4 168.1(12) . .
C11A Sb1 O27 Sb4 172.9(11) . .
O2 Sb1 O27 Sb4 -1.8(4) . .
Sb2 Sb1 O27 Sb4 -86.8(5) . .
Sb3 Sb1 O27 Sb4 39.7(4) . .
O23 Sb12 O28 Sb11 -75.1(5) . .
O22 Sb12 O28 Sb11 88.5(5) . .
O20 Sb12 O28 Sb11 39.2(14) . .
C121 Sb12 O28 Sb11 -168.8(4) . .
O3 Sb12 O28 Sb11 1.2(4) . .
Sb10 Sb12 O28 Sb11 87.2(4) . .
Sb2 Sb12 O28 Sb11 -41.4(4) . .
O19 Sb11 O28 Sb12 75.0(5) . .
O12 Sb11 O28 Sb12 -88.6(5) . .
O14 Sb11 O28 Sb12 -37.7(15) . .
C11C Sb11 O28 Sb12 167.9(8) . .
O3 Sb11 O28 Sb12 -1.2(4) . .
C111 Sb11 O28 Sb12 172.3(5) . .
Sb9 Sb11 O28 Sb12 -86.3(5) . .
Sb2 Sb11 O28 Sb12 41.5(4) . .
O25 Sb7 O29 Sb9 72.2(6) . .
O18 Sb7 O29 Sb9 -89.9(5) . .
O34 Sb7 O29 Sb9 -40.0(17) . .
C71 Sb7 O29 Sb9 166.1(9) . .
C71A Sb7 O29 Sb9 174.3(7) . .
O1 Sb7 O29 Sb9 -2.5(5) . .
Sb8 Sb7 O29 Sb9 -87.4(6) . .
Sb6 Sb7 O29 Sb9 38.9(5) . .
O35 Sb9 O29 Sb7 -72.3(6) . .
C91A Sb9 O29 Sb7 -169.9(8) . .
O14 Sb9 O29 Sb7 37.5(17) . .
O12 Sb9 O29 Sb7 89.9(6) . .
C91 Sb9 O29 Sb7 -168.5(8) . .
O1 Sb9 O29 Sb7 2.5(5) . .
Sb11 Sb9 O29 Sb7 86.7(6) . .
Sb6 Sb9 O29 Sb7 -38.9(5) . .
O27 Sb1 O30 Sb3 -73.1(5) . .
O26 Sb1 O30 Sb3 41.0(15) . .
O15 Sb1 O30 Sb3 89.8(5) . .
C11B Sb1 O30 Sb3 -171.1(11) . .
C11 Sb1 O30 Sb3 -161.5(11) . .
C11A Sb1 O30 Sb3 -174.6(11) . .
O2 Sb1 O30 Sb3 2.8(4) . .
Sb2 Sb1 O30 Sb3 87.7(5) . .
Sb4 Sb1 O30 Sb3 -39.2(4) . .
O42 Sb3 O30 Sb1 73.2(6) . .
O24 Sb3 O30 Sb1 -89.8(6) . .
O31 Sb3 O30 Sb1 -39.6(17) . .
C31 Sb3 O30 Sb1 163.3(11) . .
O2 Sb3 O30 Sb1 -2.9(4) . .
C31A Sb3 O30 Sb1 171.1(8) . .
Sb6 Sb3 O30 Sb1 -87.0(6) . .
Sb4 Sb3 O30 Sb1 39.3(4) . .
O35 Sb6 O31 Sb3 63.2(17) . .
O25 Sb6 O31 Sb3 176.8(5) . .
O24 Sb6 O31 Sb3 11.3(5) . .
C61A Sb6 O31 Sb3 -91.4(11) . .
O1 Sb6 O31 Sb3 99.3(4) . .
C61 Sb6 O31 Sb3 -90.8(9) . .
Sb9 Sb6 O31 Sb3 91.9(5) . .
Sb7 Sb6 O31 Sb3 142.0(4) . .
O35 Sb6 O31 Mn2 -101.2(15) . .
O25 Sb6 O31 Mn2 12.4(7) . .
O24 Sb6 O31 Mn2 -153.1(7) . .
C61A Sb6 O31 Mn2 104.2(12) . .
O1 Sb6 O31 Mn2 -65.1(6) . .
C61 Sb6 O31 Mn2 104.8(10) . .
Sb3 Sb6 O31 Mn2 -164.4(9) . .
Sb9 Sb6 O31 Mn2 -72.5(7) . .
Sb7 Sb6 O31 Mn2 -22.4(6) . .
O42 Sb3 O31 Sb6 -177.0(5) . .
O30 Sb3 O31 Sb6 -63.4(16) . .
O24 Sb3 O31 Sb6 -11.5(5) . .
C31 Sb3 O31 Sb6 92.8(11) . .
O2 Sb3 O31 Sb6 -99.1(5) . .
C31A Sb3 O31 Sb6 84.8(8) . .
Sb4 Sb3 O31 Sb6 -141.6(4) . .
Sb1 Sb3 O31 Sb6 -91.6(5) . .
O42 Sb3 O31 Mn2 -12.5(7) . .
O30 Sb3 O31 Mn2 101.1(14) . .
O24 Sb3 O31 Mn2 153.0(7) . .
C31 Sb3 O31 Mn2 -102.7(12) . .
O2 Sb3 O31 Mn2 65.4(6) . .
C31A Sb3 O31 Mn2 -110.8(9) . .
Sb6 Sb3 O31 Mn2 164.5(9) . .
Sb4 Sb3 O31 Mn2 22.9(6) . .
Sb1 Sb3 O31 Mn2 72.9(7) . .
O38 Mn2 O31 Sb6 -101(10) . .
O40 Mn2 O31 Sb6 -54.4(7) . .
O44 Mn2 O31 Sb6 -144.4(7) . .
O13 Mn2 O31 Sb6 126.2(6) . .
O34 Mn2 O31 Sb6 33.3(7) . .
O38 Mn2 O31 Sb3 98(10) . .
O40 Mn2 O31 Sb3 145.2(7) . .
O44 Mn2 O31 Sb3 55.1(7) . .
O13 Mn2 O31 Sb3 -34.2(7) . .
O34 Mn2 O31 Sb3 -127.1(6) . .
O17 Sb8 O34 Sb7 62.8(14) . .
O21 Sb8 O34 Sb7 176.2(4) . .
O18 Sb8 O34 Sb7 11.6(4) . .
C81 Sb8 O34 Sb7 -92.1(7) . .
C81B Sb8 O34 Sb7 -88.4(7) . .
O4 Sb8 O34 Sb7 99.1(4) . .
Sb5 Sb8 O34 Sb7 140.6(3) . .
Sb10 Sb8 O34 Sb7 90.3(4) . .
O17 Sb8 O34 Mn2 -100.1(13) . .
O21 Sb8 O34 Mn2 13.3(6) . .
O18 Sb8 O34 Mn2 -151.3(6) . .
C81 Sb8 O34 Mn2 105.1(8) . .
C81B Sb8 O34 Mn2 108.7(8) . .
O4 Sb8 O34 Mn2 -63.8(6) . .
Sb7 Sb8 O34 Mn2 -162.9(9) . .
Sb5 Sb8 O34 Mn2 -22.3(5) . .
Sb10 Sb8 O34 Mn2 -72.6(6) . .
O25 Sb7 O34 Sb8 -176.5(4) . .
O29 Sb7 O34 Sb8 -63.1(15) . .
O18 Sb7 O34 Sb8 -11.6(4) . .
C71 Sb7 O34 Sb8 90.0(9) . .
C71A Sb7 O34 Sb8 81.9(6) . .
O1 Sb7 O34 Sb8 -99.8(4) . .
Sb9 Sb7 O34 Sb8 -91.7(4) . .
Sb6 Sb7 O34 Sb8 -141.4(3) . .
O25 Sb7 O34 Mn2 -13.5(6) . .
O29 Sb7 O34 Mn2 99.8(15) . .
O18 Sb7 O34 Mn2 151.4(6) . .
C71 Sb7 O34 Mn2 -107.0(10) . .
C71A Sb7 O34 Mn2 -115.2(7) . .
O1 Sb7 O34 Mn2 63.2(6) . .
Sb8 Sb7 O34 Mn2 163.0(9) . .
Sb9 Sb7 O34 Mn2 71.3(7) . .
Sb6 Sb7 O34 Mn2 21.5(5) . .
O38 Mn2 O34 Sb8 -56.0(6) . .
O31 Mn2 O34 Sb8 125.9(6) . .
O40 Mn2 O34 Sb8 -145.1(7) . .
O44 Mn2 O34 Sb8 -121(11) . .
O13 Mn2 O34 Sb8 32.6(6) . .
O38 Mn2 O34 Sb7 145.5(6) . .
O31 Mn2 O34 Sb7 -32.6(6) . .
O40 Mn2 O34 Sb7 56.4(7) . .
O44 Mn2 O34 Sb7 80(12) . .
O13 Mn2 O34 Sb7 -125.9(6) . .
O25 Sb6 O35 Sb9 -72.7(6) . .
O31 Sb6 O35 Sb9 40.0(18) . .
O24 Sb6 O35 Sb9 90.2(6) . .
C61A Sb6 O35 Sb9 -164.7(11) . .
O1 Sb6 O35 Sb9 3.0(5) . .
C61 Sb6 O35 Sb9 -165.4(9) . .
Sb3 Sb6 O35 Sb9 87.8(6) . .
Sb7 Sb6 O35 Sb9 -39.5(5) . .
O29 Sb9 O35 Sb6 72.6(6) . .
C91A Sb9 O35 Sb6 173.3(10) . .
O14 Sb9 O35 Sb6 -89.5(6) . .
O12 Sb9 O35 Sb6 -40.8(16) . .
C91 Sb9 O35 Sb6 163.5(8) . .
O1 Sb9 O35 Sb6 -3.0(5) . .
Sb11 Sb9 O35 Sb6 -86.8(6) . .
Sb7 Sb9 O35 Sb6 39.5(5) . .
O30 Sb3 O42 Sb4 -73.7(5) . .
O24 Sb3 O42 Sb4 38.5(16) . .
O31 Sb3 O42 Sb4 89.0(5) . .
C31 Sb3 O42 Sb4 -165.1(11) . .
O2 Sb3 O42 Sb4 1.9(4) . .
C31A Sb3 O42 Sb4 -165.9(8) . .
Sb6 Sb3 O42 Sb4 86.6(5) . .
Sb1 Sb3 O42 Sb4 -40.2(4) . .
O27 Sb4 O42 Sb3 74.2(5) . .
O11 Sb4 O42 Sb3 -37.9(15) . .
O13 Sb4 O42 Sb3 -89.4(5) . .
C41 Sb4 O42 Sb3 167.7(8) . .
C41A Sb4 O42 Sb3 174.7(8) . .
O2 Sb4 O42 Sb3 -1.9(4) . .
Sb5 Sb4 O42 Sb3 -86.2(5) . .
Sb1 Sb4 O42 Sb3 40.2(4) . .
O30 Sb1 C11 C12 124.4(18) . .
O27 Sb1 C11 C12 27.6(18) . .
O26 Sb1 C11 C12 -62.9(19) . .
O15 Sb1 C11 C12 -144.4(16) . .
C11B Sb1 C11 C12 -140(11) . .
C11A Sb1 C11 C12 -132(8) . .
O2 Sb1 C11 C12 63(4) . .
Sb2 Sb1 C11 C12 -103.8(18) . .
Sb3 Sb1 C11 C12 110.9(18) . .
Sb4 Sb1 C11 C12 36(2) . .
O30 Sb1 C11 C16 -59.3(17) . .
O27 Sb1 C11 C16 -156.1(17) . .
O26 Sb1 C11 C16 113.4(17) . .
O15 Sb1 C11 C16 31.9(19) . .
C11B Sb1 C11 C16 37(9) . .
C11A Sb1 C11 C16 45(7) . .
O2 Sb1 C11 C16 -121(3) . .
Sb2 Sb1 C11 C16 72.5(18) . .
Sb3 Sb1 C11 C16 -73(2) . .
Sb4 Sb1 C11 C16 -148.0(14) . .
C16 C11 C12 C13 0.0 . .
Sb1 C11 C12 C13 176(3) . .
C11 C12 C13 C14 0.0 . .
C12 C13 C14 C15 0.0 . .
C13 C14 C15 C16 0.0 . .
C14 C15 C16 C11 0.0 . .
C12 C11 C16 C15 0.0 . .
Sb1 C11 C16 C15 -176(2) . .
O30 Sb1 C11A C12A 123.2(16) . .
O27 Sb1 C11A C12A 24.5(18) . .
O26 Sb1 C11A C12A -67.8(17) . .
O15 Sb1 C11A C12A -146.5(16) . .
C11B Sb1 C11A C12A 65.00 . .
C11 Sb1 C11A C12A 46(7) . .
O2 Sb1 C11A C12A 96(11) . .
Sb2 Sb1 C11A C12A -107.3(16) . .
Sb3 Sb1 C11A C12A 118.9(16) . .
Sb4 Sb1 C11A C12A 30(2) . .
O30 Sb1 C11A C16A -59(2) . .
O27 Sb1 C11A C16A -157.7(19) . .
O26 Sb1 C11A C16A 110(2) . .
O15 Sb1 C11A C16A 31(2) . .
C11B Sb1 C11A C16A -117.00 . .
C11 Sb1 C11A C16A -137(9) . .
O2 Sb1 C11A C16A -86(11) . .
Sb2 Sb1 C11A C16A 70(2) . .
Sb3 Sb1 C11A C16A -63(2) . .
Sb4 Sb1 C11A C16A -151.8(15) . .
C16A C11A C12A C13A 0.0 . .
Sb1 C11A C12A C13A 178(2) . .
C11A C12A C13A C14A 0.0 . .
C12A C13A C14A C15A 0.0 . .
C13A C14A C15A C16A 0.0 . .
C14A C15A C16A C11A 0.0 . .
C12A C11A C16A C15A 0.0 . .
Sb1 C11A C16A C15A -178(3) . .
O30 Sb1 C11B C12B 172.1(17) . .
O27 Sb1 C11B C12B 74.2(18) . .
O26 Sb1 C11B C12B -18.0(19) . .
O15 Sb1 C11B C12B -97.5(18) . .
C11 Sb1 C11B C12B 87(10) . .
C11A Sb1 C11B C12B -65.00 . .
O2 Sb1 C11B C12B 132(6) . .
Sb2 Sb1 C11B C12B -58.0(18) . .
Sb3 Sb1 C11B C12B 165.3(13) . .
Sb4 Sb1 C11B C12B 82(2) . .
O30 Sb1 C11B C16B -11.8(19) . .
O27 Sb1 C11B C16B -109.6(17) . .
O26 Sb1 C11B C16B 158.2(17) . .
O15 Sb1 C11B C16B 78.7(18) . .
C11 Sb1 C11B C16B -97(10) . .
C11A Sb1 C11B C16B 111.00 . .
O2 Sb1 C11B C16B -52(8) . .
Sb2 Sb1 C11B C16B 118.2(17) . .
Sb3 Sb1 C11B C16B -19(2) . .
Sb4 Sb1 C11B C16B -102.0(18) . .
C16B C11B C12B C13B 0.0 . .
Sb1 C11B C12B C13B 176(3) . .
C11B C12B C13B C14B 0.0 . .
C12B C13B C14B C15B 0.0 . .
C13B C14B C15B C16B 0.0 . .
C14B C15B C16B C11B 0.0 . .
C12B C11B C16B C15B 0.0 . .
Sb1 C11B C16B C15B -176(3) . .
O19 Sb2 C21 C22 177.2(15) . .
O23 Sb2 C21 C22 -85.4(16) . .
O15 Sb2 C21 C22 84.2(17) . .
O26 Sb2 C21 C22 4.5(17) . .
C21B Sb2 C21 C22 144(7) . .
C21A Sb2 C21 C22 156(19) . .
O3 Sb2 C21 C22 -113(4) . .
Sb1 Sb2 C21 C22 44.0(16) . .
Sb11 Sb2 C21 C22 -172.0(12) . .
Sb12 Sb2 C21 C22 -90.7(17) . .
O19 Sb2 C21 C26 -5.1(17) . .
O23 Sb2 C21 C26 92.3(16) . .
O15 Sb2 C21 C26 -98.1(16) . .
O26 Sb2 C21 C26 -177.7(15) . .
C21B Sb2 C21 C26 -38(6) . .
C21A Sb2 C21 C26 -26(17) . .
O3 Sb2 C21 C26 65(5) . .
Sb1 Sb2 C21 C26 -138.2(15) . .
Sb11 Sb2 C21 C26 6(2) . .
Sb12 Sb2 C21 C26 87.1(17) . .
C26 C21 C22 C23 0.0 . .
Sb2 C21 C22 C23 178(2) . .
C21 C22 C23 C24 0.0 . .
C22 C23 C24 C25 0.0 . .
C23 C24 C25 C26 0.0 . .
C24 C25 C26 C21 0.0 . .
C22 C21 C26 C25 0.0 . .
Sb2 C21 C26 C25 -178(2) . .
O19 Sb2 C21A C22A -153.5(17) . .
O23 Sb2 C21A C22A -56.2(18) . .
O15 Sb2 C21A C22A 114.7(17) . .
O26 Sb2 C21A C22A 34.4(19) . .
C21B Sb2 C21A C22A 166(12) . .
C21 Sb2 C21A C22A 6(17) . .
O3 Sb2 C21A C22A -103(5) . .
Sb1 Sb2 C21A C22A 74.0(18) . .
Sb11 Sb2 C21A C22A -144.4(15) . .
Sb12 Sb2 C21A C22A -64(2) . .
O19 Sb2 C21A C26A 24.4(17) . .
O23 Sb2 C21A C26A 121.8(16) . .
O15 Sb2 C21A C26A -67.4(17) . .
O26 Sb2 C21A C26A -147.6(15) . .
C21B Sb2 C21A C26A -16(10) . .
C21 Sb2 C21A C26A -177(19) . .
O3 Sb2 C21A C26A 75(5) . .
Sb1 Sb2 C21A C26A -108.0(16) . .
Sb11 Sb2 C21A C26A 34(2) . .
Sb12 Sb2 C21A C26A 113.6(16) . .
C26A C21A C22A C23A 0.0 . .
Sb2 C21A C22A C23A 178(3) . .
C21A C22A C23A C24A 0.0 . .
C22A C23A C24A C25A 0.0 . .
C23A C24A C25A C26A 0.0 . .
C24A C25A C26A C21A 0.0 . .
C22A C21A C26A C25A 0.0 . .
Sb2 C21A C26A C25A -178(2) . .
O19 Sb2 C21B C22B -102.4(15) . .
O23 Sb2 C21B C22B -5.5(16) . .
O15 Sb2 C21B C22B 167.0(14) . .
O26 Sb2 C21B C22B 87.1(15) . .
C21A Sb2 C21B C22B 38(11) . .
C21 Sb2 C21B C22B 45(6) . .
O3 Sb2 C21B C22B -82(4) . .
Sb1 Sb2 C21B C22B 126.5(14) . .
Sb11 Sb2 C21B C22B -97.3(15) . .
Sb12 Sb2 C21B C22B -18(2) . .
O19 Sb2 C21B C26B 77.1(16) . .
O23 Sb2 C21B C26B 174.1(15) . .
O15 Sb2 C21B C26B -13.4(17) . .
O26 Sb2 C21B C26B -93.3(16) . .
C21A Sb2 C21B C26B -143(12) . .
C21 Sb2 C21B C26B -136(7) . .
O3 Sb2 C21B C26B 97(4) . .
Sb1 Sb2 C21B C26B -54.0(16) . .
Sb11 Sb2 C21B C26B 82.3(17) . .
Sb12 Sb2 C21B C26B 161.3(12) . .
C26B C21B C22B C23B 0.0 . .
Sb2 C21B C22B C23B 180(2) . .
C21B C22B C23B C24B 0.0 . .
C22B C23B C24B C25B 0.0 . .
C23B C24B C25B C26B 0.0 . .
C24B C25B C26B C21B 0.0 . .
C22B C21B C26B C25B 0.0 . .
Sb2 C21B C26B C25B -180(2) . .
O42 Sb3 C31 C32 127.3(15) . .
O30 Sb3 C31 C32 30.7(15) . .
O24 Sb3 C31 C32 -60.3(16) . .
O31 Sb3 C31 C32 -141.8(15) . .
O2 Sb3 C31 C32 81(4) . .
C31A Sb3 C31 C32 -58(10) . .
Sb6 Sb3 C31 C32 -101.5(15) . .
Sb4 Sb3 C31 C32 116.9(15) . .
Sb1 Sb3 C31 C32 42.3(18) . .
O42 Sb3 C31 C36 -65.2(19) . .
O30 Sb3 C31 C36 -161.8(19) . .
O24 Sb3 C31 C36 107.2(19) . .
O31 Sb3 C31 C36 26(2) . .
O2 Sb3 C31 C36 -112(3) . .
C31A Sb3 C31 C36 109(11) . .
Sb6 Sb3 C31 C36 66(2) . .
Sb4 Sb3 C31 C36 -76(2) . .
Sb1 Sb3 C31 C36 -150.3(15) . .
C36 C31 C32 C33 0.0 . .
Sb3 C31 C32 C33 167(2) . .
C31 C32 C33 C34 0.0 . .
C32 C33 C34 C35 0.0 . .
C33 C34 C35 C36 0.0 . .
C34 C35 C36 C31 0.0 . .
C32 C31 C36 C35 0.0 . .
Sb3 C31 C36 C35 -168(2) . .
O42 Sb3 C31A C32A 161.6(13) . .
O30 Sb3 C31A C32A 64.8(13) . .
O24 Sb3 C31A C32A -26.0(14) . .
O31 Sb3 C31A C32A -105.4(13) . .
C31 Sb3 C31A C32A 156(11) . .
O2 Sb3 C31A C32A 92(3) . .
Sb6 Sb3 C31A C32A -66.2(13) . .
Sb4 Sb3 C31A C32A 150.7(10) . .
Sb1 Sb3 C31A C32A 71.1(14) . .
O42 Sb3 C31A C36A -19.6(13) . .
O30 Sb3 C31A C36A -116.4(12) . .
O24 Sb3 C31A C36A 152.8(12) . .
O31 Sb3 C31A C36A 73.4(13) . .
C31 Sb3 C31A C36A -25(10) . .
O2 Sb3 C31A C36A -89(3) . .
Sb6 Sb3 C31A C36A 112.6(12) . .
Sb4 Sb3 C31A C36A -30.5(15) . .
Sb1 Sb3 C31A C36A -110.1(12) . .
C36A C31A C32A C33A 0.0 . .
Sb3 C31A C32A C33A 178.8(16) . .
C31A C32A C33A C34A 0.0 . .
C32A C33A C34A C35A 0.0 . .
C33A C34A C35A C36A 0.0 . .
C34A C35A C36A C31A 0.0 . .
C32A C31A C36A C35A 0.0 . .
Sb3 C31A C36A C35A -178.8(16) . .
O42 Sb4 C41 C42 15.1(14) . .
O27 Sb4 C41 C42 111.7(13) . .
O11 Sb4 C41 C42 -156.8(13) . .
O13 Sb4 C41 C42 -77.4(14) . .
C41A Sb4 C41 C42 -82(8) . .
O2 Sb4 C41 C42 71(4) . .
Sb5 Sb4 C41 C42 -116.9(13) . .
Sb3 Sb4 C41 C42 24.4(17) . .
Sb1 Sb4 C41 C42 104.3(13) . .
O42 Sb4 C41 C46 -165.2(12) . .
O27 Sb4 C41 C46 -68.5(12) . .
O11 Sb4 C41 C46 22.9(13) . .
O13 Sb4 C41 C46 102.4(12) . .
C41A Sb4 C41 C46 98(8) . .
O2 Sb4 C41 C46 -110(3) . .
Sb5 Sb4 C41 C46 62.8(12) . .
Sb3 Sb4 C41 C46 -155.9(9) . .
Sb1 Sb4 C41 C46 -75.9(13) . .
C46 C41 C42 C43 0.0 . .
Sb4 C41 C42 C43 179.7(18) . .
C41 C42 C43 C44 0.0 . .
C42 C43 C44 C45 0.0 . .
C43 C44 C45 C46 0.0 . .
C44 C45 C46 C41 0.0 . .
C42 C41 C46 C45 0.0 . .
Sb4 C41 C46 C45 -179.7(17) . .
O42 Sb4 C41A C42A 62.5(13) . .
O27 Sb4 C41A C42A 160.1(12) . .
O11 Sb4 C41A C42A -107.4(12) . .
O13 Sb4 C41A C42A -29.2(13) . .
C41 Sb4 C41A C42A 147(9) . .
O2 Sb4 C41A C42A 91(7) . .
Sb5 Sb4 C41A C42A -68.3(12) . .
Sb3 Sb4 C41A C42A 66.6(15) . .
Sb1 Sb4 C41A C42A 153.2(11) . .
O42 Sb4 C41A C46A -109.5(12) . .
O27 Sb4 C41A C46A -11.9(13) . .
O11 Sb4 C41A C46A 80.6(12) . .
O13 Sb4 C41A C46A 158.8(12) . .
C41 Sb4 C41A C46A -25(8) . .
O2 Sb4 C41A C46A -81(7) . .
Sb5 Sb4 C41A C46A 119.7(12) . .
Sb3 Sb4 C41A C46A -105.4(14) . .
Sb1 Sb4 C41A C46A -18.8(16) . .
C46A C41A C42A C43A 0.0 . .
Sb4 C41A C42A C43A -172.0(15) . .
C41A C42A C43A C44A 0.0 . .
C42A C43A C44A C45A 0.0 . .
C43A C44A C45A C46A 0.0 . .
C44A C45A C46A C41A 0.0 . .
C42A C41A C46A C45A 0.0 . .
Sb4 C41A C46A C45A 172.0(14) . .
O21 Sb5 C51 C52 113.9(11) . .
O16 Sb5 C51 C52 15.4(12) . .
O13 Sb5 C51 C52 -156.2(11) . .
O11 Sb5 C51 C52 -77.5(11) . .
O4 Sb5 C51 C52 77(5) . .
C51A Sb5 C51 C52 32(7) . .
Sb4 Sb5 C51 C52 -116.5(11) . .
Sb10 Sb5 C51 C52 21.9(15) . .
Sb8 Sb5 C51 C52 107.8(11) . .
O21 Sb5 C51 C56 -61.3(6) . .
O16 Sb5 C51 C56 -159.7(5) . .
O13 Sb5 C51 C56 28.7(5) . .
O11 Sb5 C51 C56 107.4(5) . .
O4 Sb5 C51 C56 -98(5) . .
C51A Sb5 C51 C56 -143(8) . .
Sb4 Sb5 C51 C56 68.4(5) . .
Sb10 Sb5 C51 C56 -153.2(6) . .
Sb8 Sb5 C51 C56 -67.3(7) . .
C56 C51 C52 C53 0.0 . .
Sb5 C51 C52 C53 -175.1(10) . .
C51 C52 C53 C54 0.0 . .
C52 C53 C54 C55 0.0 . .
C53 C54 C55 C56 0.0 . .
C54 C55 C56 C51 0.0 . .
C52 C51 C56 C55 0.0 . .
Sb5 C51 C56 C55 175.1(10) . .
O21 Sb5 C51A C52A 170.6(11) . .
O16 Sb5 C51A C52A 73.1(11) . .
O13 Sb5 C51A C52A -98.9(11) . .
O11 Sb5 C51A C52A -18.9(12) . .
C51 Sb5 C51A C52A -90(8) . .
O4 Sb5 C51A C52A 113(3) . .
Sb4 Sb5 C51A C52A -58.6(11) . .
Sb10 Sb5 C51A C52A 80.4(12) . .
Sb8 Sb5 C51A C52A 159.7(8) . .
O21 Sb5 C51A C56A -11.9(12) . .
O16 Sb5 C51A C56A -109.4(11) . .
O13 Sb5 C51A C56A 78.6(11) . .
O11 Sb5 C51A C56A 158.6(11) . .
C51 Sb5 C51A C56A 87(8) . .
O4 Sb5 C51A C56A -70(3) . .
Sb4 Sb5 C51A C56A 118.8(11) . .
Sb10 Sb5 C51A C56A -102.2(11) . .
Sb8 Sb5 C51A C56A -22.9(14) . .
C56A C51A C52A C53A 0.0 . .
Sb5 C51A C52A C53A 177.6(15) . .
C51A C52A C53A C54A 0.0 . .
C52A C53A C54A C55A 0.0 . .
C53A C54A C55A C56A 0.0 . .
C54A C55A C56A C51A 0.0 . .
C52A C51A C56A C55A 0.0 . .
Sb5 C51A C56A C55A -177.4(16) . .
O35 Sb6 C61 C62 166.4(14) . .
O25 Sb6 C61 C62 69.5(15) . .
O31 Sb6 C61 C62 -21.6(16) . .
O24 Sb6 C61 C62 -102.0(14) . .
C61A Sb6 C61 C62 119.00 . .
O1 Sb6 C61 C62 112(4) . .
Sb3 Sb6 C61 C62 -62.1(15) . .
Sb9 Sb6 C61 C62 155.7(11) . .
Sb7 Sb6 C61 C62 78.4(16) . .
O35 Sb6 C61 C66 -16.0(14) . .
O25 Sb6 C61 C66 -112.9(14) . .
O31 Sb6 C61 C66 156.1(13) . .
O24 Sb6 C61 C66 75.7(14) . .
C61A Sb6 C61 C66 -63.00 . .
O1 Sb6 C61 C66 -70(4) . .
Sb3 Sb6 C61 C66 115.6(13) . .
Sb9 Sb6 C61 C66 -26.6(18) . .
Sb7 Sb6 C61 C66 -103.9(14) . .
C66 C61 C62 C63 0.0 . .
Sb6 C61 C62 C63 178(2) . .
C61 C62 C63 C64 0.0 . .
C62 C63 C64 C65 0.0 . .
C63 C64 C65 C66 0.0 . .
C64 C65 C66 C61 0.0 . .
C62 C61 C66 C65 0.0 . .
Sb6 C61 C66 C65 -178(2) . .
O35 Sb6 C61A C62A 126.6(14) . .
O25 Sb6 C61A C62A 29.7(15) . .
O31 Sb6 C61A C62A -61.2(15) . .
O24 Sb6 C61A C62A -141.9(13) . .
O1 Sb6 C61A C62A 73(5) . .
C61 Sb6 C61A C62A -101.00 . .
Sb3 Sb6 C61A C62A -101.8(14) . .
Sb9 Sb6 C61A C62A 115.6(15) . .
Sb7 Sb6 C61A C62A 39.0(18) . .
O35 Sb6 C61A C66A -61.6(17) . .
O25 Sb6 C61A C66A -158.4(16) . .
O31 Sb6 C61A C66A 110.6(16) . .
O24 Sb6 C61A C66A 29.9(18) . .
O1 Sb6 C61A C66A -115(4) . .
C61 Sb6 C61A C66A 71.00 . .
Sb3 Sb6 C61A C66A 70.0(17) . .
Sb9 Sb6 C61A C66A -72.6(19) . .
Sb7 Sb6 C61A C66A -149.1(13) . .
C66A C61A C62A C63A 0.0 . .
Sb6 C61A C62A C63A 172(2) . .
C61A C62A C63A C64A 0.0 . .
C62A C63A C64A C65A 0.0 . .
C63A C64A C65A C66A 0.0 . .
C64A C65A C66A C61A 0.0 . .
C62A C61A C66A C65A 0.0 . .
Sb6 C61A C66A C65A -172(2) . .
O25 Sb7 C71 C72 -9.0(14) . .
O29 Sb7 C71 C72 -106.5(13) . .
O18 Sb7 C71 C72 162.0(12) . .
O34 Sb7 C71 C72 81.8(14) . .
C71A Sb7 C71 C72 157(10) . .
O1 Sb7 C71 C72 -54(4) . .
Sb8 Sb7 C71 C72 121.8(13) . .
Sb9 Sb7 C71 C72 -96.5(14) . .
Sb6 Sb7 C71 C72 -18.5(17) . .
O25 Sb7 C71 C76 170.0(13) . .
O29 Sb7 C71 C76 72.5(13) . .
O18 Sb7 C71 C76 -19.0(14) . .
O34 Sb7 C71 C76 -99.1(13) . .
C71A Sb7 C71 C76 -24(9) . .
O1 Sb7 C71 C76 125(3) . .
Sb8 Sb7 C71 C76 -59.2(13) . .
Sb9 Sb7 C71 C76 82.5(15) . .
Sb6 Sb7 C71 C76 160.5(10) . .
C76 C71 C72 C73 0.0 . .
Sb7 C71 C72 C73 179.0(18) . .
C71 C72 C73 C74 0.0 . .
C72 C73 C74 C75 0.0 . .
C73 C74 C75 C76 0.0 . .
C74 C75 C76 C71 0.0 . .
C72 C71 C76 C75 0.0 . .
Sb7 C71 C76 C75 -179.0(18) . .
O25 Sb7 C71A C72A -72.0(13) . .
O29 Sb7 C71A C72A -170.3(12) . .
O18 Sb7 C71A C72A 98.6(12) . .
O34 Sb7 C71A C72A 20.3(12) . .
C71 Sb7 C71A C72A -86(9) . .
O1 Sb7 C71A C72A -148(4) . .
Sb8 Sb7 C71A C72A 59.1(11) . .
Sb9 Sb7 C71A C72A -166.1(9) . .
Sb6 Sb7 C71A C72A -81.2(17) . .
O25 Sb7 C71A C76A 110.2(10) . .
O29 Sb7 C71A C76A 11.9(11) . .
O18 Sb7 C71A C76A -79.2(11) . .
O34 Sb7 C71A C76A -157.5(11) . .
C71 Sb7 C71A C76A 96(10) . .
O1 Sb7 C71A C76A 34(5) . .
Sb8 Sb7 C71A C76A -118.7(10) . .
Sb9 Sb7 C71A C76A 16.1(12) . .
Sb6 Sb7 C71A C76A 101.0(12) . .
C76A C71A C72A C73A 0.0 . .
Sb7 C71A C72A C73A -177.9(13) . .
C71A C72A C73A C74A 0.0 . .
C72A C73A C74A C75A 0.0 . .
C73A C74A C75A C76A 0.0 . .
C74A C75A C76A C71A 0.0 . .
C72A C71A C76A C75A 0.0 . .
Sb7 C71A C76A C75A 177.8(14) . .
O17 Sb8 C81 C82 -1.8(11) . .
O21 Sb8 C81 C82 -99.8(10) . .
O34 Sb8 C81 C82 170.1(10) . .
O18 Sb8 C81 C82 90.6(10) . .
C81B Sb8 C81 C82 10(5) . .
O4 Sb8 C81 C82 -79(3) . .
Sb7 Sb8 C81 C82 130.1(9) . .
Sb5 Sb8 C81 C82 -94.2(11) . .
Sb10 Sb8 C81 C82 -12.4(14) . .
O17 Sb8 C81 C86 173.5(11) . .
O21 Sb8 C81 C86 75.5(12) . .
O34 Sb8 C81 C86 -14.6(13) . .
O18 Sb8 C81 C86 -94.2(12) . .
C81B Sb8 C81 C86 -175(6) . .
O4 Sb8 C81 C86 96(3) . .
Sb7 Sb8 C81 C86 -54.6(12) . .
Sb5 Sb8 C81 C86 81.1(13) . .
Sb10 Sb8 C81 C86 162.8(9) . .
C86 C81 C82 C83 0.0 . .
Sb8 C81 C82 C83 175.5(15) . .
C81 C82 C83 C84 0.0 . .
C82 C83 C84 C85 0.0 . .
C83 C84 C85 C86 0.0 . .
C84 C85 C86 C81 0.0 . .
C82 C81 C86 C85 0.0 . .
Sb8 C81 C86 C85 -175.0(17) . .
O17 Sb8 C81B C82B -70.7(10) . .
O21 Sb8 C81B C82B -168.3(10) . .
O34 Sb8 C81B C82B 100.2(10) . .
O18 Sb8 C81B C82B 18.9(11) . .
C81 Sb8 C81B C82B 121(5) . .
O4 Sb8 C81B C82B -108(2) . .
Sb7 Sb8 C81B C82B 59.5(10) . .
Sb5 Sb8 C81B C82B -155.3(7) . .
Sb10 Sb8 C81B C82B -78.5(10) . .
O17 Sb8 C81B C86B 110.9(11) . .
O21 Sb8 C81B C86B 13.3(11) . .
O34 Sb8 C81B C86B -78.1(11) . .
O18 Sb8 C81B C86B -159.4(10) . .
C81 Sb8 C81B C86B -58(5) . .
O4 Sb8 C81B C86B 74(3) . .
Sb7 Sb8 C81B C86B -118.8(10) . .
Sb5 Sb8 C81B C86B 26.4(13) . .
Sb10 Sb8 C81B C86B 103.2(11) . .
C86B C81B C82B C83B 0.0 . .
Sb8 C81B C82B C83B -178.4(14) . .
C81B C82B C83B C84B 0.0 . .
C82B C83B C84B C85B 0.0 . .
C83B C84B C85B C86B 0.0 . .
C84B C85B C86B C81B 0.0 . .
C82B C81B C86B C85B 0.0 . .
Sb8 C81B C86B C85B 178.3(14) . .
O29 Sb9 C91 C92 -74.8(11) . .
O35 Sb9 C91 C92 -172.1(11) . .
C91A Sb9 C91 C92 97(6) . .
O14 Sb9 C91 C92 96.6(11) . .
O12 Sb9 C91 C92 15.9(12) . .
O1 Sb9 C91 C92 -111(2) . .
Sb11 Sb9 C91 C92 56.3(11) . .
Sb7 Sb9 C91 C92 -82.7(12) . .
Sb6 Sb9 C91 C92 -159.9(9) . .
O29 Sb9 C91 C96 98.8(12) . .
O35 Sb9 C91 C96 1.5(12) . .
C91A Sb9 C91 C96 -90(6) . .
O14 Sb9 C91 C96 -89.8(12) . .
O12 Sb9 C91 C96 -170.4(11) . .
O1 Sb9 C91 C96 63(3) . .
Sb11 Sb9 C91 C96 -130.1(11) . .
Sb7 Sb9 C91 C96 90.9(12) . .
Sb6 Sb9 C91 C96 13.8(15) . .
C96 C91 C92 C93 0.0 . .
Sb9 C91 C92 C93 173.6(15) . .
C91 C92 C93 C94 0.0 . .
C92 C93 C94 C95 0.0 . .
C93 C94 C95 C96 0.0 . .
C94 C95 C96 C91 0.0 . .
C92 C91 C96 C95 0.0 . .
Sb9 C91 C96 C95 -173.6(15) . .
O29 Sb9 C91A C92A -17.5(14) . .
O35 Sb9 C91A C92A -116.0(13) . .
O14 Sb9 C91A C92A 153.8(13) . .
O12 Sb9 C91A C92A 74.9(13) . .
C91 Sb9 C91A C92A -26(6) . .
O1 Sb9 C91A C92A -88(8) . .
Sb11 Sb9 C91A C92A 114.2(13) . .
Sb7 Sb9 C91A C92A -25.5(17) . .
Sb6 Sb9 C91A C92A -110.9(15) . .
O29 Sb9 C91A C96A 157.5(15) . .
O35 Sb9 C91A C96A 59.1(15) . .
O14 Sb9 C91A C96A -31.2(16) . .
O12 Sb9 C91A C96A -110.0(15) . .
C91 Sb9 C91A C96A 149(7) . .
O1 Sb9 C91A C96A 87(8) . .
Sb11 Sb9 C91A C96A -70.7(15) . .
Sb7 Sb9 C91A C96A 149.6(13) . .
Sb6 Sb9 C91A C96A 64.2(18) . .
C96A C91A C92A C93A 0.0 . .
Sb9 C91A C92A C93A 175.3(16) . .
C91A C92A C93A C94A 0.0 . .
C92A C93A C94A C95A 0.0 . .
C93A C94A C95A C96A 0.0 . .
C94A C95A C96A C91A 0.0 . .
C92A C91A C96A C95A 0.0 . .
Sb9 C91A C96A C95A -174.8(17) . .
O16 Sb10 C101 C102 -4.7(6) . .
O17 Sb10 C101 C102 -100.8(5) . .
O22 Sb10 C101 C102 166.6(5) . .
O20 Sb10 C101 C102 87.4(5) . .
O4 Sb10 C101 C102 -76(2) . .
Sb12 Sb10 C101 C102 126.9(5) . .
Sb5 Sb10 C101 C102 -14.0(6) . .
Sb8 Sb10 C101 C102 -96.8(5) . .
O16 Sb10 C101 C106 170.5(5) . .
O17 Sb10 C101 C106 74.5(6) . .
O22 Sb10 C101 C106 -18.1(6) . .
O20 Sb10 C101 C106 -97.3(5) . .
O4 Sb10 C101 C106 99(2) . .
Sb12 Sb10 C101 C106 -57.8(5) . .
Sb5 Sb10 C101 C106 161.3(4) . .
Sb8 Sb10 C101 C106 78.5(6) . .
C106 C101 C102 C103 0.0 . .
Sb10 C101 C102 C103 175.3(6) . .
C101 C102 C103 C104 0.0 . .
C102 C103 C104 C105 0.0 . .
C103 C104 C105 C106 0.0 . .
C104 C105 C106 C101 0.0 . .
C102 C101 C106 C105 0.0 . .
Sb10 C101 C106 C105 -175.2(7) . .
O28 Sb11 C111 C112 -166.1(5) . .
O19 Sb11 C111 C112 -68.9(5) . .
O12 Sb11 C111 C112 101.5(5) . .
O14 Sb11 C111 C112 22.9(5) . .
C11C Sb11 C111 C112 -129(7) . .
O3 Sb11 C111 C112 -104(3) . .
Sb9 Sb11 C111 C112 62.2(4) . .
Sb12 Sb11 C111 C112 -159.8(5) . .
Sb2 Sb11 C111 C112 -73.9(4) . .
O28 Sb11 C111 C116 21.6(11) . .
O19 Sb11 C111 C116 118.9(10) . .
O12 Sb11 C111 C116 -70.7(10) . .
O14 Sb11 C111 C116 -149.4(10) . .
C11C Sb11 C111 C116 59(7) . .
O3 Sb11 C111 C116 84(4) . .
Sb9 Sb11 C111 C116 -110.1(10) . .
Sb12 Sb11 C111 C116 28.0(13) . .
Sb2 Sb11 C111 C116 113.9(9) . .
C116 C111 C112 C113 0.0 . .
Sb11 C111 C112 C113 -172.7(9) . .
C111 C112 C113 C114 0.0 . .
C112 C113 C114 C115 0.0 . .
C113 C114 C115 C116 0.0 . .
C114 C115 C116 C111 0.0 . .
C112 C111 C116 C115 0.0 . .
Sb11 C111 C116 C115 171.8(9) . .
O28 Sb11 C11C C11D -107.4(12) . .
O19 Sb11 C11C C11D -11.0(13) . .
O12 Sb11 C11C C11D 160.9(11) . .
O14 Sb11 C11C C11D 80.6(13) . .
O3 Sb11 C11C C11D -58(4) . .
C111 Sb11 C11C C11D 109(7) . .
Sb9 Sb11 C11C C11D 120.6(12) . .
Sb12 Sb11 C11C C11D -98.4(13) . .
Sb2 Sb11 C11C C11D -20.3(16) . .
O28 Sb11 C11C C11I 77.7(12) . .
O19 Sb11 C11C C11I 174.0(12) . .
O12 Sb11 C11C C11I -14.0(13) . .
O14 Sb11 C11C C11I -94.4(12) . .
O3 Sb11 C11C C11I 127(3) . .
C111 Sb11 C11C C11I -66(7) . .
Sb9 Sb11 C11C C11I -54.3(13) . .
Sb12 Sb11 C11C C11I 86.6(13) . .
Sb2 Sb11 C11C C11I 164.8(9) . .
C11I C11C C11D C11E 0.0 . .
Sb11 C11C C11D C11E -174.8(18) . .
C11C C11D C11E C11G 0.0 . .
C11D C11E C11G C11H 0.0 . .
C11E C11G C11H C11I 0.0 . .
C11G C11H C11I C11C 0.0 . .
C11D C11C C11I C11H 0.0 . .
Sb11 C11C C11I C11H 175.1(17) . .
O28 Sb12 C121 C122 169.1(4) . .
O23 Sb12 C121 C122 72.6(5) . .
O22 Sb12 C121 C122 -98.4(4) . .
O20 Sb12 C121 C122 -19.3(4) . .
O3 Sb12 C121 C122 97(2) . .
Sb10 Sb12 C121 C122 -59.1(4) . .
Sb11 Sb12 C121 C122 159.9(3) . .
Sb2 Sb12 C121 C122 77.1(5) . .
O28 Sb12 C121 C126 -8.8(6) . .
O23 Sb12 C121 C126 -105.3(5) . .
O22 Sb12 C121 C126 83.7(5) . .
O20 Sb12 C121 C126 162.8(5) . .
O3 Sb12 C121 C126 -81(2) . .
Sb10 Sb12 C121 C126 122.9(5) . .
Sb11 Sb12 C121 C126 -18.0(6) . .
Sb2 Sb12 C121 C126 -100.9(5) . .
C126 C121 C122 C123 0.0 . .
Sb12 C121 C122 C123 -177.9(6) . .
C121 C122 C123 C124 0.0 . .
C122 C123 C124 C125 0.0 . .
C123 C124 C125 C126 0.0 . .
C124 C125 C126 C121 0.0 . .
C122 C121 C126 C125 0.0 . .
Sb12 C121 C126 C125 177.9(6) . .
Mn4 O13B C5X O2S -7(6) . 2_565
Mn4 O13B C5X O4X -170(2) . .
Mn4 O13B C5X C3X 39(5) . .
Mn4 O13B C5X O13A -126(6) . .
O2S C3X C5X O13B -96(5) 2_565 .
C5X C3X C5X O13B 93(4) 2_565 .
C5X C3X C5X O2S -171(3) 2_565 2_565
O2S C3X C5X O4X 110(4) 2_565 .
C5X C3X C5X O4X -61(2) 2_565 .
O2S C3X C5X O13A -85(6) 2_565 .
C5X C3X C5X O13A 104(6) 2_565 .
Mn4 O13A C5X O13B 33(4) . .
Mn4 O13A C5X O2S -44(5) . 2_565
Mn4 O13A C5X O4X 175(2) . .
Mn4 O13A C5X C3X 9(6) . .
O3WS O3WS C6X O5 93(5) 2 .
O3WS O3WS C6X C4X -86(5) 2 .
Mn5 O5 C6X O3WS -4(5) . .
Mn5 O5 C6X C4X 176(2) . .
